data_4342527
loop_
_publ_author_name
'Kobayashi, Atsushi'
'Suzuki, Yui'
'Ohba, Tadashi'
'Ogawa, Tomohiro'
'Matsumoto, Takeshi'
'Noro, Shin-Ichiro'
'Chang, Ho-Chol'
'Kato, Masako'

_publ_section_title
;
 Systematic Syntheses and Metalloligand Doping of Flexible Porous
 Coordination Polymers Composed of a Co(III)-Metalloligand.
;
_journal_issue 6
_journal_name_full 'Inorganic chemistry'
_journal_page_first 2522
_journal_page_last 2535
_journal_paper_doi 10.1021/ic5021302
_journal_volume 54
_journal_year 2015
_chemical_formula_moiety 'C36 H18 Co N6 O12 Pr'
_chemical_formula_sum 'C36 H18 Co N6 O12 Pr'
_chemical_formula_weight 926.41
_space_group_IT_number 225
_symmetry_cell_setting cubic
_symmetry_Int_Tables_number 225
_symmetry_space_group_name_Hall '-F 4 2 3'
_symmetry_space_group_name_H-M 'F m -3 m'
_atom_sites_solution_primary direct
_atom_sites_solution_secondary difmap
_cell_angle_alpha 90.0000
_cell_angle_beta 90.0000
_cell_angle_gamma 90.0000
_cell_formula_units_Z 4
_cell_length_a 17.982(9)
_cell_length_b 17.982(9)
_cell_length_c 17.982(9)
_cell_measurement_reflns_used 3939
_cell_measurement_temperature 150
_cell_measurement_theta_max 27.48
_cell_measurement_theta_min 3.20
_cell_volume 5815(5)
_computing_cell_refinement CrystalClear
_computing_data_collection 'CrystalClear (Rigaku Corp., 2000)'
_computing_data_reduction CrystalClear
_computing_molecular_graphics 'CrystalStructure 4.0'
_computing_publication_material 'CrystalStructure 4.0 (Rigaku, 2010)'
_computing_structure_refinement 'SHELXL97 (Sheldrick, 2008)'
_computing_structure_solution 'SHELXS97 (Sheldrick, 2008)'
_diffrn_ambient_temperature 150
_diffrn_detector_area_resol_mean 7.314
_diffrn_measured_fraction_theta_full 0.995
_diffrn_measured_fraction_theta_max 0.995
_diffrn_measurement_device_type 'Rigaku Mercury70'
_diffrn_measurement_method \w
_diffrn_radiation_type 'Mo K\a'
_diffrn_radiation_wavelength 0.71070
_diffrn_reflns_av_R_equivalents 0.0447
_diffrn_reflns_limit_h_max 23
_diffrn_reflns_limit_h_min -14
_diffrn_reflns_limit_k_max 21
_diffrn_reflns_limit_k_min -23
_diffrn_reflns_limit_l_max 22
_diffrn_reflns_limit_l_min -23
_diffrn_reflns_number 11437
_diffrn_reflns_theta_full 27.48
_diffrn_reflns_theta_max 27.45
_diffrn_standards_number 0
_exptl_absorpt_coefficient_mu 1.156
_exptl_absorpt_correction_T_max 0.794
_exptl_absorpt_correction_T_min 0.701
_exptl_absorpt_correction_type numerical
_exptl_absorpt_process_details 'NUMABS (Rigaku, 1999)'
_exptl_crystal_colour yellow
_exptl_crystal_density_diffrn 1.058
_exptl_crystal_density_method 'not measured'
_exptl_crystal_description block
_exptl_crystal_F_000 1832.00
_exptl_crystal_size_max 0.200
_exptl_crystal_size_mid 0.200
_exptl_crystal_size_min 0.200
_refine_diff_density_max 2.430
_refine_diff_density_min -1.610
_refine_ls_extinction_method none
_refine_ls_goodness_of_fit_ref 1.424
_refine_ls_hydrogen_treatment undef
_refine_ls_number_parameters 30
_refine_ls_number_reflns 390
_refine_ls_number_restraints 0
_refine_ls_R_factor_gt 0.1055
_refine_ls_shift/su_max 0.000
_refine_ls_structure_factor_coef Fsqd
_refine_ls_weighting_details 'w = 1/[\s^2^(Fo^2^)+(0.2000P)^2^+0.0000P] where P=(Fo^2^+2Fc^2^)/3'
_refine_ls_weighting_scheme calc
_refine_ls_wR_factor_ref 0.2788
_reflns_number_gt 388
_reflns_number_total 390
_reflns_threshold_expression F^2^>2.0\s(F^2^)
_cod_data_source_file ic5021302_si_002.cif
_cod_data_source_block '_PrCo-Cubic'
_cod_depositor_comments 'Adding full bibliography for 4342525--4342531.cif.'
_cod_database_code 4342527

loop_
_symmetry_equiv_pos_site_id
_symmetry_equiv_pos_as_xyz
1 +X,+Y,+Z
2 +Y,+Z,+X
3 +Z,+X,+Y
4 +X,+Y,-Z
5 +Y,+Z,-X
6 +Z,+X,-Y
7 +Y,-Z,-X
8 +Z,-X,-Y
9 -Z,+X,-Y
10 -X,+Y,-Z
11 -Y,+Z,-X
12 +X,-Y,-Z
13 +Y,+X,+Z
14 +Z,+Y,+X
15 +X,+Z,+Y
16 +Y,+X,-Z
17 +Z,+Y,-X
18 +X,+Z,-Y
19 -Z,+Y,-X
20 -X,+Z,-Y
21 +X,-Z,-Y
22 +Y,-X,-Z
23 +Z,-Y,-X
24 -Y,+X,-Z
25 -X,-Y,-Z
26 -Y,-Z,-X
27 -Z,-X,-Y
28 -X,-Y,+Z
29 -Y,-Z,+X
30 -Z,-X,+Y
31 -Y,+Z,+X
32 -Z,+X,+Y
33 +Z,-X,+Y
34 +X,-Y,+Z
35 +Y,-Z,+X
36 -X,+Y,+Z
37 -Y,-X,-Z
38 -Z,-Y,-X
39 -X,-Z,-Y
40 -Y,-X,+Z
41 -Z,-Y,+X
42 -X,-Z,+Y
43 +Z,-Y,+X
44 +X,-Z,+Y
45 -X,+Z,+Y
46 -Y,+X,+Z
47 -Z,+Y,+X
48 +Y,-X,+Z
49 +X,1/2+Y,1/2+Z
50 +Y,1/2+Z,1/2+X
51 +Z,1/2+X,1/2+Y
52 +X,1/2+Y,1/2-Z
53 +Y,1/2+Z,1/2-X
54 +Z,1/2+X,1/2-Y
55 +Y,1/2-Z,1/2-X
56 +Z,1/2-X,1/2-Y
57 -Z,1/2+X,1/2-Y
58 -X,1/2+Y,1/2-Z
59 -Y,1/2+Z,1/2-X
60 +X,1/2-Y,1/2-Z
61 +Y,1/2+X,1/2+Z
62 +Z,1/2+Y,1/2+X
63 +X,1/2+Z,1/2+Y
64 +Y,1/2+X,1/2-Z
65 +Z,1/2+Y,1/2-X
66 +X,1/2+Z,1/2-Y
67 -Z,1/2+Y,1/2-X
68 -X,1/2+Z,1/2-Y
69 +X,1/2-Z,1/2-Y
70 +Y,1/2-X,1/2-Z
71 +Z,1/2-Y,1/2-X
72 -Y,1/2+X,1/2-Z
73 -X,1/2-Y,1/2-Z
74 -Y,1/2-Z,1/2-X
75 -Z,1/2-X,1/2-Y
76 -X,1/2-Y,1/2+Z
77 -Y,1/2-Z,1/2+X
78 -Z,1/2-X,1/2+Y
79 -Y,1/2+Z,1/2+X
80 -Z,1/2+X,1/2+Y
81 +Z,1/2-X,1/2+Y
82 +X,1/2-Y,1/2+Z
83 +Y,1/2-Z,1/2+X
84 -X,1/2+Y,1/2+Z
85 -Y,1/2-X,1/2-Z
86 -Z,1/2-Y,1/2-X
87 -X,1/2-Z,1/2-Y
88 -Y,1/2-X,1/2+Z
89 -Z,1/2-Y,1/2+X
90 -X,1/2-Z,1/2+Y
91 +Z,1/2-Y,1/2+X
92 +X,1/2-Z,1/2+Y
93 -X,1/2+Z,1/2+Y
94 -Y,1/2+X,1/2+Z
95 -Z,1/2+Y,1/2+X
96 +Y,1/2-X,1/2+Z
97 1/2+X,+Y,1/2+Z
98 1/2+Y,+Z,1/2+X
99 1/2+Z,+X,1/2+Y
100 1/2+X,+Y,1/2-Z
101 1/2+Y,+Z,1/2-X
102 1/2+Z,+X,1/2-Y
103 1/2+Y,-Z,1/2-X
104 1/2+Z,-X,1/2-Y
105 1/2-Z,+X,1/2-Y
106 1/2-X,+Y,1/2-Z
107 1/2-Y,+Z,1/2-X
108 1/2+X,-Y,1/2-Z
109 1/2+Y,+X,1/2+Z
110 1/2+Z,+Y,1/2+X
111 1/2+X,+Z,1/2+Y
112 1/2+Y,+X,1/2-Z
113 1/2+Z,+Y,1/2-X
114 1/2+X,+Z,1/2-Y
115 1/2-Z,+Y,1/2-X
116 1/2-X,+Z,1/2-Y
117 1/2+X,-Z,1/2-Y
118 1/2+Y,-X,1/2-Z
119 1/2+Z,-Y,1/2-X
120 1/2-Y,+X,1/2-Z
121 1/2-X,-Y,1/2-Z
122 1/2-Y,-Z,1/2-X
123 1/2-Z,-X,1/2-Y
124 1/2-X,-Y,1/2+Z
125 1/2-Y,-Z,1/2+X
126 1/2-Z,-X,1/2+Y
127 1/2-Y,+Z,1/2+X
128 1/2-Z,+X,1/2+Y
129 1/2+Z,-X,1/2+Y
130 1/2+X,-Y,1/2+Z
131 1/2+Y,-Z,1/2+X
132 1/2-X,+Y,1/2+Z
133 1/2-Y,-X,1/2-Z
134 1/2-Z,-Y,1/2-X
135 1/2-X,-Z,1/2-Y
136 1/2-Y,-X,1/2+Z
137 1/2-Z,-Y,1/2+X
138 1/2-X,-Z,1/2+Y
139 1/2+Z,-Y,1/2+X
140 1/2+X,-Z,1/2+Y
141 1/2-X,+Z,1/2+Y
142 1/2-Y,+X,1/2+Z
143 1/2-Z,+Y,1/2+X
144 1/2+Y,-X,1/2+Z
145 1/2+X,1/2+Y,+Z
146 1/2+Y,1/2+Z,+X
147 1/2+Z,1/2+X,+Y
148 1/2+X,1/2+Y,-Z
149 1/2+Y,1/2+Z,-X
150 1/2+Z,1/2+X,-Y
151 1/2+Y,1/2-Z,-X
152 1/2+Z,1/2-X,-Y
153 1/2-Z,1/2+X,-Y
154 1/2-X,1/2+Y,-Z
155 1/2-Y,1/2+Z,-X
156 1/2+X,1/2-Y,-Z
157 1/2+Y,1/2+X,+Z
158 1/2+Z,1/2+Y,+X
159 1/2+X,1/2+Z,+Y
160 1/2+Y,1/2+X,-Z
161 1/2+Z,1/2+Y,-X
162 1/2+X,1/2+Z,-Y
163 1/2-Z,1/2+Y,-X
164 1/2-X,1/2+Z,-Y
165 1/2+X,1/2-Z,-Y
166 1/2+Y,1/2-X,-Z
167 1/2+Z,1/2-Y,-X
168 1/2-Y,1/2+X,-Z
169 1/2-X,1/2-Y,-Z
170 1/2-Y,1/2-Z,-X
171 1/2-Z,1/2-X,-Y
172 1/2-X,1/2-Y,+Z
173 1/2-Y,1/2-Z,+X
174 1/2-Z,1/2-X,+Y
175 1/2-Y,1/2+Z,+X
176 1/2-Z,1/2+X,+Y
177 1/2+Z,1/2-X,+Y
178 1/2+X,1/2-Y,+Z
179 1/2+Y,1/2-Z,+X
180 1/2-X,1/2+Y,+Z
181 1/2-Y,1/2-X,-Z
182 1/2-Z,1/2-Y,-X
183 1/2-X,1/2-Z,-Y
184 1/2-Y,1/2-X,+Z
185 1/2-Z,1/2-Y,+X
186 1/2-X,1/2-Z,+Y
187 1/2+Z,1/2-Y,+X
188 1/2+X,1/2-Z,+Y
189 1/2-X,1/2+Z,+Y
190 1/2-Y,1/2+X,+Z
191 1/2-Z,1/2+Y,+X
192 1/2+Y,1/2-X,+Z

loop_
_atom_site_label
_atom_site_type_symbol
_atom_site_fract_x
_atom_site_fract_y
_atom_site_fract_z
_atom_site_U_iso_or_equiv
_atom_site_adp_type
_atom_site_occupancy
_atom_site_symmetry_multiplicity
_atom_site_calc_flag
Pr(1) Pr 0.5000 0.0000 0.0000 0.0457(9) Uani 1.0 4 d
Co(1) Co 0.5000 0.0000 0.5000 0.0436(12) Uani 1.0 4 d
O(1) O 0.4407(13) 0.0000 0.1338(17) 0.208(18) Uani 0.5000 96 d
N(1) N 0.5000 0.0000 0.3958(11) 0.090(6) Uani 1.0 24 d
C(1) C 0.5000 0.0000 0.163(3) 0.128(13) Uani 1.0 24 d
C(2) C 0.5000 0.0000 0.2506(18) 0.103(14) Uani 1.0 24 d
C(3) C 0.439(3) 0.0000 0.276(2) 0.133(12) Uani 0.5000 96 d
C(4) C 0.440(3) 0.0000 0.3497(19) 0.21(3) Uani 0.5000 96 d

loop_
_atom_site_aniso_label
_atom_site_aniso_U_11
_atom_site_aniso_U_22
_atom_site_aniso_U_33
_atom_site_aniso_U_12
_atom_site_aniso_U_13
_atom_site_aniso_U_23
Pr(1) 0.0457(9) 0.0457(9) 0.0457(9) 0.0000 0.0000 0.0000
Co(1) 0.0436(12) 0.0436(12) 0.0436(12) 0.0000 0.0000 0.0000
O(1) 0.073(14) 0.39(5) 0.16(3) 0.0000 -0.033(16) 0.0000
N(1) 0.107(9) 0.107(9) 0.056(10) 0.0000 0.0000 0.0000
C(1) 0.14(2) 0.14(2) 0.10(3) 0.0000 0.0000 0.0000
C(2) 0.096(19) 0.096(19) 0.12(4) 0.0000 0.0000 0.0000
C(3) 0.15(4) 0.15(3) 0.092(18) 0.0000 0.01(3) 0.0000
C(4) 0.34(6) 0.16(3) 0.12(3) 0.0000 -0.18(4) 0.0000

loop_
_atom_type_symbol
_atom_type_description
_atom_type_scat_dispersion_real
_atom_type_scat_dispersion_imag
_atom_type_scat_source
C C 0.0033 0.0016
;
International Tables for Crystallography
(1992, Vol. C, Tables 4.2.6.8 and 6.1.1.4)
;
H H 0.0000 0.0000
;
International Tables for Crystallography
(1992, Vol. C, Table 6.1.1.4)
;
Co Co 0.3494 0.9721
;
International Tables for Crystallography
(1992, Vol. C, Tables 4.2.6.8 and 6.1.1.4)
;
N N 0.0061 0.0033
;
International Tables for Crystallography
(1992, Vol. C, Tables 4.2.6.8 and 6.1.1.4)
;
O O 0.0106 0.0060
;
International Tables for Crystallography
(1992, Vol. C, Tables 4.2.6.8 and 6.1.1.4)
;
Pr Pr -0.2180 2.8214
;
International Tables for Crystallography
(1992, Vol. C, Tables 4.2.6.8 and 6.1.1.4)
;

loop_
_geom_angle_atom_site_label_1
_geom_angle_atom_site_label_2
_geom_angle_atom_site_label_3
_geom_angle
_geom_angle_publ_flag
_geom_angle_site_symmetry_1
_geom_angle_site_symmetry_3
O(1) Pr(1) O(1) 132.2(8) yes . 4_555
O(1) Pr(1) O(1) 180.0(8) yes . 10_655
O(1) Pr(1) O(1) 80.6(3) yes . 15_555
O(1) Pr(1) O(1) 99.4(3) yes . 20_655
O(1) Pr(1) O(1) 80.6(3) yes . 21_555
O(1) Pr(1) O(1) 47.8(8) yes . 28_655
O(1) Pr(1) O(1) 99.4(3) yes . 39_655
O(1) Pr(1) O(1) 111.7(5) yes . 98_554
O(1) Pr(1) O(1) 68.3(5) yes . 101_555
O(1) Pr(1) O(1) 68.3(5) yes . 103_555
O(1) Pr(1) O(1) 137.8(8) yes . 110_554
O(1) Pr(1) O(1) 90.0(8) yes . 113_555
O(1) Pr(1) O(1) 42.2(8) yes . 115_555
O(1) Pr(1) O(1) 111.7(5) yes . 125_554
O(1) Pr(1) O(1) 90.0(8) yes . 137_554
O(1) Pr(1) O(1) 111.7(5) yes . 147_545
O(1) Pr(1) O(1) 111.7(5) yes . 152_555
O(1) Pr(1) O(1) 68.3(5) yes . 153_545
O(1) Pr(1) O(1) 33.3(6) yes . 157_545
O(1) Pr(1) O(1) 146.7(6) yes . 160_545
O(1) Pr(1) O(1) 146.7(6) yes . 166_555
O(1) Pr(1) O(1) 68.3(5) yes . 171_555
O(1) Pr(1) O(1) 33.3(6) yes . 184_555
O(1) Pr(1) O(1) 47.8(8) yes 4_555 10_655
O(1) Pr(1) O(1) 80.6(3) yes 4_555 15_555
O(1) Pr(1) O(1) 99.4(3) yes 4_555 20_655
O(1) Pr(1) O(1) 80.6(3) yes 4_555 21_555
O(1) Pr(1) O(1) 180.0(8) yes 4_555 28_655
O(1) Pr(1) O(1) 99.4(3) yes 4_555 39_655
O(1) Pr(1) O(1) 68.3(5) yes 4_555 98_554
O(1) Pr(1) O(1) 111.7(5) yes 4_555 101_555
O(1) Pr(1) O(1) 111.7(5) yes 4_555 103_555
O(1) Pr(1) O(1) 90.0(8) yes 4_555 110_554
O(1) Pr(1) O(1) 137.8(8) yes 4_555 113_555
O(1) Pr(1) O(1) 90.0(8) yes 4_555 115_555
O(1) Pr(1) O(1) 68.3(5) yes 4_555 125_554
O(1) Pr(1) O(1) 42.2(8) yes 4_555 137_554
O(1) Pr(1) O(1) 111.7(5) yes 4_555 147_545
O(1) Pr(1) O(1) 111.7(5) yes 4_555 152_555
O(1) Pr(1) O(1) 68.3(5) yes 4_555 153_545
O(1) Pr(1) O(1) 146.7(6) yes 4_555 157_545
O(1) Pr(1) O(1) 33.3(6) yes 4_555 160_545
O(1) Pr(1) O(1) 33.3(6) yes 4_555 166_555
O(1) Pr(1) O(1) 68.3(5) yes 4_555 171_555
O(1) Pr(1) O(1) 146.7(6) yes 4_555 184_555
O(1) Pr(1) O(1) 99.4(3) yes 10_655 15_555
O(1) Pr(1) O(1) 80.6(3) yes 10_655 20_655
O(1) Pr(1) O(1) 99.4(3) yes 10_655 21_555
O(1) Pr(1) O(1) 132.2(8) yes 10_655 28_655
O(1) Pr(1) O(1) 80.6(3) yes 10_655 39_655
O(1) Pr(1) O(1) 68.3(5) yes 10_655 98_554
O(1) Pr(1) O(1) 111.7(5) yes 10_655 101_555
O(1) Pr(1) O(1) 111.7(5) yes 10_655 103_555
O(1) Pr(1) O(1) 42.2(8) yes 10_655 110_554
O(1) Pr(1) O(1) 90.0(8) yes 10_655 113_555
O(1) Pr(1) O(1) 137.8(8) yes 10_655 115_555
O(1) Pr(1) O(1) 68.3(5) yes 10_655 125_554
O(1) Pr(1) O(1) 90.0(8) yes 10_655 137_554
O(1) Pr(1) O(1) 68.3(5) yes 10_655 147_545
O(1) Pr(1) O(1) 68.3(5) yes 10_655 152_555
O(1) Pr(1) O(1) 111.7(5) yes 10_655 153_545
O(1) Pr(1) O(1) 146.7(6) yes 10_655 157_545
O(1) Pr(1) O(1) 33.3(6) yes 10_655 160_545
O(1) Pr(1) O(1) 33.3(6) yes 10_655 166_555
O(1) Pr(1) O(1) 111.7(5) yes 10_655 171_555
O(1) Pr(1) O(1) 146.7(6) yes 10_655 184_555
O(1) Pr(1) O(1) 47.8(8) yes 15_555 20_655
O(1) Pr(1) O(1) 132.2(8) yes 15_555 21_555
O(1) Pr(1) O(1) 99.4(3) yes 15_555 28_655
O(1) Pr(1) O(1) 180.0(8) yes 15_555 39_655
O(1) Pr(1) O(1) 33.3(6) yes 15_555 98_554
O(1) Pr(1) O(1) 33.3(6) yes 15_555 101_555
O(1) Pr(1) O(1) 146.7(6) yes 15_555 103_555
O(1) Pr(1) O(1) 111.7(5) yes 15_555 110_554
O(1) Pr(1) O(1) 111.7(5) yes 15_555 113_555
O(1) Pr(1) O(1) 68.3(5) yes 15_555 115_555
O(1) Pr(1) O(1) 146.7(6) yes 15_555 125_554
O(1) Pr(1) O(1) 68.3(5) yes 15_555 137_554
O(1) Pr(1) O(1) 137.8(8) yes 15_555 147_545
O(1) Pr(1) O(1) 90.0(8) yes 15_555 152_555
O(1) Pr(1) O(1) 90.0(8) yes 15_555 153_545
O(1) Pr(1) O(1) 111.7(5) yes 15_555 157_545
O(1) Pr(1) O(1) 111.7(5) yes 15_555 160_545
O(1) Pr(1) O(1) 68.3(5) yes 15_555 166_555
O(1) Pr(1) O(1) 42.2(8) yes 15_555 171_555
O(1) Pr(1) O(1) 68.3(5) yes 15_555 184_555
O(1) Pr(1) O(1) 180.0(8) yes 20_655 21_555
O(1) Pr(1) O(1) 80.6(3) yes 20_655 28_655
O(1) Pr(1) O(1) 132.2(8) yes 20_655 39_655
O(1) Pr(1) O(1) 33.3(6) yes 20_655 98_554
O(1) Pr(1) O(1) 33.3(6) yes 20_655 101_555
O(1) Pr(1) O(1) 146.7(6) yes 20_655 103_555
O(1) Pr(1) O(1) 68.3(5) yes 20_655 110_554
O(1) Pr(1) O(1) 68.3(5) yes 20_655 113_555
O(1) Pr(1) O(1) 111.7(5) yes 20_655 115_555
O(1) Pr(1) O(1) 146.7(6) yes 20_655 125_554
O(1) Pr(1) O(1) 111.7(5) yes 20_655 137_554
O(1) Pr(1) O(1) 90.0(8) yes 20_655 147_545
O(1) Pr(1) O(1) 42.2(8) yes 20_655 152_555
O(1) Pr(1) O(1) 137.8(8) yes 20_655 153_545
O(1) Pr(1) O(1) 111.7(5) yes 20_655 157_545
O(1) Pr(1) O(1) 111.7(5) yes 20_655 160_545
O(1) Pr(1) O(1) 68.3(5) yes 20_655 166_555
O(1) Pr(1) O(1) 90.0(8) yes 20_655 171_555
O(1) Pr(1) O(1) 68.3(5) yes 20_655 184_555
O(1) Pr(1) O(1) 99.4(3) yes 21_555 28_655
O(1) Pr(1) O(1) 47.8(8) yes 21_555 39_655
O(1) Pr(1) O(1) 146.7(6) yes 21_555 98_554
O(1) Pr(1) O(1) 146.7(6) yes 21_555 101_555
O(1) Pr(1) O(1) 33.3(6) yes 21_555 103_555
O(1) Pr(1) O(1) 111.7(5) yes 21_555 110_554
O(1) Pr(1) O(1) 111.7(5) yes 21_555 113_555
O(1) Pr(1) O(1) 68.3(5) yes 21_555 115_555
O(1) Pr(1) O(1) 33.3(6) yes 21_555 125_554
O(1) Pr(1) O(1) 68.3(5) yes 21_555 137_554
O(1) Pr(1) O(1) 90.0(8) yes 21_555 147_545
O(1) Pr(1) O(1) 137.8(8) yes 21_555 152_555
O(1) Pr(1) O(1) 42.2(8) yes 21_555 153_545
O(1) Pr(1) O(1) 68.3(5) yes 21_555 157_545
O(1) Pr(1) O(1) 68.3(5) yes 21_555 160_545
O(1) Pr(1) O(1) 111.7(5) yes 21_555 166_555
O(1) Pr(1) O(1) 90.0(8) yes 21_555 171_555
O(1) Pr(1) O(1) 111.7(5) yes 21_555 184_555
O(1) Pr(1) O(1) 80.6(3) yes 28_655 39_655
O(1) Pr(1) O(1) 111.7(5) yes 28_655 98_554
O(1) Pr(1) O(1) 68.3(5) yes 28_655 101_555
O(1) Pr(1) O(1) 68.3(5) yes 28_655 103_555
O(1) Pr(1) O(1) 90.0(8) yes 28_655 110_554
O(1) Pr(1) O(1) 42.2(8) yes 28_655 113_555
O(1) Pr(1) O(1) 90.0(8) yes 28_655 115_555
O(1) Pr(1) O(1) 111.7(5) yes 28_655 125_554
O(1) Pr(1) O(1) 137.8(8) yes 28_655 137_554
O(1) Pr(1) O(1) 68.3(5) yes 28_655 147_545
O(1) Pr(1) O(1) 68.3(5) yes 28_655 152_555
O(1) Pr(1) O(1) 111.7(5) yes 28_655 153_545
O(1) Pr(1) O(1) 33.3(6) yes 28_655 157_545
O(1) Pr(1) O(1) 146.7(6) yes 28_655 160_545
O(1) Pr(1) O(1) 146.7(6) yes 28_655 166_555
O(1) Pr(1) O(1) 111.7(5) yes 28_655 171_555
O(1) Pr(1) O(1) 33.3(6) yes 28_655 184_555
O(1) Pr(1) O(1) 146.7(6) yes 39_655 98_554
O(1) Pr(1) O(1) 146.7(6) yes 39_655 101_555
O(1) Pr(1) O(1) 33.3(6) yes 39_655 103_555
O(1) Pr(1) O(1) 68.3(5) yes 39_655 110_554
O(1) Pr(1) O(1) 68.3(5) yes 39_655 113_555
O(1) Pr(1) O(1) 111.7(5) yes 39_655 115_555
O(1) Pr(1) O(1) 33.3(6) yes 39_655 125_554
O(1) Pr(1) O(1) 111.7(5) yes 39_655 137_554
O(1) Pr(1) O(1) 42.2(8) yes 39_655 147_545
O(1) Pr(1) O(1) 90.0(8) yes 39_655 152_555
O(1) Pr(1) O(1) 90.0(8) yes 39_655 153_545
O(1) Pr(1) O(1) 68.3(5) yes 39_655 157_545
O(1) Pr(1) O(1) 68.3(5) yes 39_655 160_545
O(1) Pr(1) O(1) 111.7(5) yes 39_655 166_555
O(1) Pr(1) O(1) 137.8(8) yes 39_655 171_555
O(1) Pr(1) O(1) 111.7(5) yes 39_655 184_555
O(1) Pr(1) O(1) 47.8(8) yes 98_554 101_555
O(1) Pr(1) O(1) 180.0(8) yes 98_554 103_555
O(1) Pr(1) O(1) 80.6(3) yes 98_554 110_554
O(1) Pr(1) O(1) 99.4(3) yes 98_554 113_555
O(1) Pr(1) O(1) 99.4(3) yes 98_554 115_555
O(1) Pr(1) O(1) 132.2(8) yes 98_554 125_554
O(1) Pr(1) O(1) 80.6(3) yes 98_554 137_554
O(1) Pr(1) O(1) 111.7(5) yes 98_554 147_545
O(1) Pr(1) O(1) 68.3(5) yes 98_554 152_555
O(1) Pr(1) O(1) 111.7(5) yes 98_554 153_545
O(1) Pr(1) O(1) 137.8(8) yes 98_554 157_545
O(1) Pr(1) O(1) 90.0(8) yes 98_554 160_545
O(1) Pr(1) O(1) 42.2(8) yes 98_554 166_555
O(1) Pr(1) O(1) 68.3(5) yes 98_554 171_555
O(1) Pr(1) O(1) 90.0(8) yes 98_554 184_555
O(1) Pr(1) O(1) 132.2(8) yes 101_555 103_555
O(1) Pr(1) O(1) 99.4(3) yes 101_555 110_554
O(1) Pr(1) O(1) 80.6(3) yes 101_555 113_555
O(1) Pr(1) O(1) 80.6(3) yes 101_555 115_555
O(1) Pr(1) O(1) 180.0(8) yes 101_555 125_554
O(1) Pr(1) O(1) 99.4(3) yes 101_555 137_554
O(1) Pr(1) O(1) 111.7(5) yes 101_555 147_545
O(1) Pr(1) O(1) 68.3(5) yes 101_555 152_555
O(1) Pr(1) O(1) 111.7(5) yes 101_555 153_545
O(1) Pr(1) O(1) 90.0(8) yes 101_555 157_545
O(1) Pr(1) O(1) 137.8(8) yes 101_555 160_545
O(1) Pr(1) O(1) 90.0(8) yes 101_555 166_555
O(1) Pr(1) O(1) 68.3(5) yes 101_555 171_555
O(1) Pr(1) O(1) 42.2(8) yes 101_555 184_555
O(1) Pr(1) O(1) 99.4(3) yes 103_555 110_554
O(1) Pr(1) O(1) 80.6(3) yes 103_555 113_555
O(1) Pr(1) O(1) 80.6(3) yes 103_555 115_555
O(1) Pr(1) O(1) 47.8(8) yes 103_555 125_554
O(1) Pr(1) O(1) 99.4(3) yes 103_555 137_554
O(1) Pr(1) O(1) 68.3(5) yes 103_555 147_545
O(1) Pr(1) O(1) 111.7(5) yes 103_555 152_555
O(1) Pr(1) O(1) 68.3(5) yes 103_555 153_545
O(1) Pr(1) O(1) 42.2(8) yes 103_555 157_545
O(1) Pr(1) O(1) 90.0(8) yes 103_555 160_545
O(1) Pr(1) O(1) 137.8(8) yes 103_555 166_555
O(1) Pr(1) O(1) 111.7(5) yes 103_555 171_555
O(1) Pr(1) O(1) 90.0(8) yes 103_555 184_555
O(1) Pr(1) O(1) 47.8(8) yes 110_554 113_555
O(1) Pr(1) O(1) 180.0(8) yes 110_554 115_555
O(1) Pr(1) O(1) 80.6(3) yes 110_554 125_554
O(1) Pr(1) O(1) 132.2(8) yes 110_554 137_554
O(1) Pr(1) O(1) 33.3(6) yes 110_554 147_545
O(1) Pr(1) O(1) 33.3(6) yes 110_554 152_555
O(1) Pr(1) O(1) 146.7(6) yes 110_554 153_545
O(1) Pr(1) O(1) 111.7(5) yes 110_554 157_545
O(1) Pr(1) O(1) 68.3(5) yes 110_554 160_545
O(1) Pr(1) O(1) 68.3(5) yes 110_554 166_555
O(1) Pr(1) O(1) 146.7(6) yes 110_554 171_555
O(1) Pr(1) O(1) 111.7(5) yes 110_554 184_555
O(1) Pr(1) O(1) 132.2(8) yes 113_555 115_555
O(1) Pr(1) O(1) 99.4(3) yes 113_555 125_554
O(1) Pr(1) O(1) 180.0(8) yes 113_555 137_554
O(1) Pr(1) O(1) 33.3(6) yes 113_555 147_545
O(1) Pr(1) O(1) 33.3(6) yes 113_555 152_555
O(1) Pr(1) O(1) 146.7(6) yes 113_555 153_545
O(1) Pr(1) O(1) 68.3(5) yes 113_555 157_545
O(1) Pr(1) O(1) 111.7(5) yes 113_555 160_545
O(1) Pr(1) O(1) 111.7(5) yes 113_555 166_555
O(1) Pr(1) O(1) 146.7(6) yes 113_555 171_555
O(1) Pr(1) O(1) 68.3(5) yes 113_555 184_555
O(1) Pr(1) O(1) 99.4(3) yes 115_555 125_554
O(1) Pr(1) O(1) 47.8(8) yes 115_555 137_554
O(1) Pr(1) O(1) 146.7(6) yes 115_555 147_545
O(1) Pr(1) O(1) 146.7(6) yes 115_555 152_555
O(1) Pr(1) O(1) 33.3(6) yes 115_555 153_545
O(1) Pr(1) O(1) 68.3(5) yes 115_555 157_545
O(1) Pr(1) O(1) 111.7(5) yes 115_555 160_545
O(1) Pr(1) O(1) 111.7(5) yes 115_555 166_555
O(1) Pr(1) O(1) 33.3(6) yes 115_555 171_555
O(1) Pr(1) O(1) 68.3(5) yes 115_555 184_555
O(1) Pr(1) O(1) 80.6(3) yes 125_554 137_554
O(1) Pr(1) O(1) 68.3(5) yes 125_554 147_545
O(1) Pr(1) O(1) 111.7(5) yes 125_554 152_555
O(1) Pr(1) O(1) 68.3(5) yes 125_554 153_545
O(1) Pr(1) O(1) 90.0(8) yes 125_554 157_545
O(1) Pr(1) O(1) 42.2(8) yes 125_554 160_545
O(1) Pr(1) O(1) 90.0(8) yes 125_554 166_555
O(1) Pr(1) O(1) 111.7(5) yes 125_554 171_555
O(1) Pr(1) O(1) 137.8(8) yes 125_554 184_555
O(1) Pr(1) O(1) 146.7(6) yes 137_554 147_545
O(1) Pr(1) O(1) 146.7(6) yes 137_554 152_555
O(1) Pr(1) O(1) 33.3(6) yes 137_554 153_545
O(1) Pr(1) O(1) 111.7(5) yes 137_554 157_545
O(1) Pr(1) O(1) 68.3(5) yes 137_554 160_545
O(1) Pr(1) O(1) 68.3(5) yes 137_554 166_555
O(1) Pr(1) O(1) 33.3(6) yes 137_554 171_555
O(1) Pr(1) O(1) 111.7(5) yes 137_554 184_555
O(1) Pr(1) O(1) 47.8(8) yes 147_545 152_555
O(1) Pr(1) O(1) 132.2(8) yes 147_545 153_545
O(1) Pr(1) O(1) 80.6(3) yes 147_545 157_545
O(1) Pr(1) O(1) 80.6(3) yes 147_545 160_545
O(1) Pr(1) O(1) 99.4(3) yes 147_545 166_555
O(1) Pr(1) O(1) 180.0(8) yes 147_545 171_555
O(1) Pr(1) O(1) 99.4(3) yes 147_545 184_555
O(1) Pr(1) O(1) 180.0(8) yes 152_555 153_545
O(1) Pr(1) O(1) 99.4(3) yes 152_555 157_545
O(1) Pr(1) O(1) 99.4(3) yes 152_555 160_545
O(1) Pr(1) O(1) 80.6(3) yes 152_555 166_555
O(1) Pr(1) O(1) 132.2(8) yes 152_555 171_555
O(1) Pr(1) O(1) 80.6(3) yes 152_555 184_555
O(1) Pr(1) O(1) 80.6(3) yes 153_545 157_545
O(1) Pr(1) O(1) 80.6(3) yes 153_545 160_545
O(1) Pr(1) O(1) 99.4(3) yes 153_545 166_555
O(1) Pr(1) O(1) 47.8(8) yes 153_545 171_555
O(1) Pr(1) O(1) 99.4(3) yes 153_545 184_555
O(1) Pr(1) O(1) 132.2(8) yes 157_545 160_545
O(1) Pr(1) O(1) 180.0(8) yes 157_545 166_555
O(1) Pr(1) O(1) 99.4(3) yes 157_545 171_555
O(1) Pr(1) O(1) 47.8(8) yes 157_545 184_555
O(1) Pr(1) O(1) 47.8(8) yes 160_545 166_555
O(1) Pr(1) O(1) 99.4(3) yes 160_545 171_555
O(1) Pr(1) O(1) 180.0(8) yes 160_545 184_555
O(1) Pr(1) O(1) 80.6(3) yes 166_555 171_555
O(1) Pr(1) O(1) 132.2(8) yes 166_555 184_555
O(1) Pr(1) O(1) 80.6(3) yes 171_555 184_555
N(1) Co(1) N(1) 180.000 yes . 4_556
N(1) Co(1) N(1) 90.000 yes . 14_555
N(1) Co(1) N(1) 90.000 yes . 19_656
N(1) Co(1) N(1) 90.000 yes . 63_545
N(1) Co(1) N(1) 90.000 yes . 69_555
N(1) Co(1) N(1) 90.000 yes 4_556 14_555
N(1) Co(1) N(1) 90.000 yes 4_556 19_656
N(1) Co(1) N(1) 90.000 yes 4_556 63_545
N(1) Co(1) N(1) 90.000 yes 4_556 69_555
N(1) Co(1) N(1) 180.000 yes 14_555 19_656
N(1) Co(1) N(1) 90.000 yes 14_555 63_545
N(1) Co(1) N(1) 90.000 yes 14_555 69_555
N(1) Co(1) N(1) 90.000 yes 19_656 63_545
N(1) Co(1) N(1) 90.000 yes 19_656 69_555
N(1) Co(1) N(1) 180.000(6) yes 63_545 69_555
Pr(1) O(1) O(1) 68.9(13) yes . 115_555
Pr(1) O(1) O(1) 73.4(16) yes . 157_545
Pr(1) O(1) O(1) 73.4(16) yes . 184_555
Pr(1) O(1) C(1) 92(3) yes . .
O(1) O(1) O(1) 120.0(18) yes 115_555 157_545
O(1) O(1) O(1) 120.0(18) yes 115_555 184_555
O(1) O(1) C(1) 161(4) yes 115_555 .
O(1) O(1) O(1) 90.0(16) yes 157_545 184_555
O(1) O(1) C(1) 50.6(15) yes 157_545 .
O(1) O(1) C(1) 50.6(15) yes 184_555 .
Co(1) N(1) C(4) 128(2) yes . .
Co(1) N(1) C(4) 128(2) yes . 28_655
Co(1) N(1) C(4) 128(2) yes . 157_545
Co(1) N(1) C(4) 128(2) yes . 184_555
C(4) N(1) C(4) 105(3) yes . 28_655
C(4) N(1) C(4) 68.2(15) yes . 157_545
C(4) N(1) C(4) 68.2(15) yes . 184_555
C(4) N(1) C(4) 68.2(15) yes 28_655 157_545
C(4) N(1) C(4) 68.2(15) yes 28_655 184_555
C(4) N(1) C(4) 105(3) yes 157_545 184_555
O(1) C(1) O(1) 128(5) yes . 28_655
O(1) C(1) O(1) 79(2) yes . 157_545
O(1) C(1) O(1) 79(2) yes . 184_555
O(1) C(1) C(2) 116(3) yes . .
O(1) C(1) O(1) 79(2) yes 28_655 157_545
O(1) C(1) O(1) 79(2) yes 28_655 184_555
O(1) C(1) C(2) 116(3) yes 28_655 .
O(1) C(1) O(1) 128(5) yes 157_545 184_555
O(1) C(1) C(2) 116(3) yes 157_545 .
O(1) C(1) C(2) 116(3) yes 184_555 .
C(1) C(2) C(3) 113(3) yes . .
C(1) C(2) C(3) 113(3) yes . 28_655
C(1) C(2) C(3) 113(3) yes . 157_545
C(1) C(2) C(3) 113(3) yes . 184_555
C(3) C(2) C(3) 135(4) yes . 28_655
C(3) C(2) C(3) 81.5(14) yes . 157_545
C(3) C(2) C(3) 81.5(14) yes . 184_555
C(3) C(2) C(3) 81.5(14) yes 28_655 157_545
C(3) C(2) C(3) 81.5(14) yes 28_655 184_555
C(3) C(2) C(3) 135(4) yes 157_545 184_555
C(2) C(3) C(3) 49(3) yes . 157_545
C(2) C(3) C(3) 49(3) yes . 184_555
C(2) C(3) C(4) 112(5) yes . .
C(3) C(3) C(3) 90(4) yes 157_545 184_555
C(3) C(3) C(4) 89(3) yes 157_545 .
C(3) C(3) C(4) 89(3) yes 184_555 .
N(1) C(4) C(3) 128(5) yes . .
N(1) C(4) C(4) 56(3) yes . 157_545
N(1) C(4) C(4) 56(3) yes . 184_555
C(3) C(4) C(4) 91(3) yes . 157_545
C(3) C(4) C(4) 91(3) yes . 184_555
C(4) C(4) C(4) 90(4) yes 157_545 184_555

loop_
_geom_bond_atom_site_label_1
_geom_bond_atom_site_label_2
_geom_bond_distance
_geom_bond_publ_flag
_geom_bond_site_symmetry_2
Pr(1) O(1) 2.63(3) yes .
Pr(1) O(1) 2.63(3) yes 4_555
Pr(1) O(1) 2.63(3) yes 10_655
Pr(1) O(1) 2.63(3) yes 15_555
Pr(1) O(1) 2.63(3) yes 20_655
Pr(1) O(1) 2.63(3) yes 21_555
Pr(1) O(1) 2.63(3) yes 28_655
Pr(1) O(1) 2.63(3) yes 39_655
Pr(1) O(1) 2.63(3) yes 98_554
Pr(1) O(1) 2.63(3) yes 101_555
Pr(1) O(1) 2.63(3) yes 103_555
Pr(1) O(1) 2.63(3) yes 110_554
Pr(1) O(1) 2.63(3) yes 113_555
Pr(1) O(1) 2.63(3) yes 115_555
Pr(1) O(1) 2.63(3) yes 125_554
Pr(1) O(1) 2.63(3) yes 137_554
Pr(1) O(1) 2.63(3) yes 147_545
Pr(1) O(1) 2.63(3) yes 152_555
Pr(1) O(1) 2.63(3) yes 153_545
Pr(1) O(1) 2.63(3) yes 157_545
Pr(1) O(1) 2.63(3) yes 160_545
Pr(1) O(1) 2.63(3) yes 166_555
Pr(1) O(1) 2.63(3) yes 171_555
Pr(1) O(1) 2.63(3) yes 184_555
Co(1) N(1) 1.87(2) yes .
Co(1) N(1) 1.87(2) yes 4_556
Co(1) N(1) 1.87(2) yes 14_555
Co(1) N(1) 1.87(2) yes 19_656
Co(1) N(1) 1.87(2) yes 63_545
Co(1) N(1) 1.87(2) yes 69_555
O(1) O(1) 1.89(4) yes 115_555
O(1) O(1) 1.51(3) yes 157_545
O(1) O(1) 1.51(3) yes 184_555
O(1) C(1) 1.19(4) yes .
N(1) C(4) 1.36(5) yes .
N(1) C(4) 1.36(5) yes 28_655
N(1) C(4) 1.36(5) yes 157_545
N(1) C(4) 1.36(5) yes 184_555
C(1) C(2) 1.58(7) yes .
C(2) C(3) 1.19(6) yes .
C(2) C(3) 1.19(6) yes 28_655
C(2) C(3) 1.19(6) yes 157_545
C(2) C(3) 1.19(6) yes 184_555
C(3) C(3) 1.55(6) yes 157_545
C(3) C(3) 1.55(6) yes 184_555
C(3) C(4) 1.33(5) yes .
C(4) C(4) 1.53(6) yes 157_545
C(4) C(4) 1.53(6) yes 184_555

loop_
_geom_contact_atom_site_label_1
_geom_contact_atom_site_label_2
_geom_contact_distance
_geom_contact_publ_flag
_geom_contact_site_symmetry_2
Pr(1) C(1) 2.93(6) no 4_555
Pr(1) C(1) 2.93(6) no 15_555
Pr(1) C(1) 2.93(6) no 21_555
Pr(1) C(1) 2.93(6) no 110_554
Pr(1) C(1) 2.93(6) no 115_555
Co(1) C(4) 2.91(4) no 4_556
Co(1) C(4) 2.91(4) no 14_555
Co(1) C(4) 2.91(4) no 19_656
Co(1) C(4) 2.91(4) no 63_545
Co(1) C(4) 2.91(4) no 69_555
O(1) C(3) 2.56(5) no .
O(1) C(3) 3.35(6) no 28_655
O(1) C(3) 2.98(5) no 157_545
O(1) C(3) 2.98(5) no 184_555
N(1) C(2) 2.61(4) no .
N(1) C(3) 2.42(5) no 28_655
N(1) C(3) 2.42(5) no 157_545
N(1) C(3) 2.42(5) no 184_555
N(1) C(4) 2.82(4) no 14_555
N(1) C(4) 3.46(4) no 63_545
N(1) C(4) 3.46(4) no 69_555
C(1) C(4) 3.53(7) no .
C(1) C(4) 3.53(7) no 28_655
C(1) C(4) 3.53(7) no 157_545
C(1) C(4) 3.53(7) no 184_555
C(2) C(4) 2.08(5) no 28_655
C(2) C(4) 2.08(5) no 157_545
C(2) C(4) 2.08(5) no 184_555
C(3) C(4) 3.36(7) no 14_555
C(3) C(4) 2.55(7) no 28_655
C(4) C(4) 2.30(7) no 14_555
Co(1) C(4) 2.91(4) no 10_656
Co(1) C(4) 2.91(4) no 17_556
Co(1) C(4) 2.91(4) no 41_655
Co(1) C(4) 2.91(4) no 51_545
Co(1) C(4) 2.91(4) no 56_555
Co(1) C(4) 2.91(4) no 57_645
Co(1) C(4) 2.91(4) no 68_645
Co(1) C(4) 2.91(4) no 75_655
Co(1) C(4) 2.91(4) no 87_655
Co(1) C(4) 2.91(4) no 146_545
Co(1) C(4) 2.91(4) no 149_546
Co(1) C(4) 2.91(4) no 151_556
Co(1) C(4) 2.91(4) no 160_546
Co(1) C(4) 2.91(4) no 166_556
Co(1) C(4) 2.91(4) no 173_555
N(1) C(4) 2.82(4) no 41_655
N(1) C(4) 3.46(4) no 51_545
N(1) C(4) 3.46(4) no 56_555
N(1) C(4) 3.46(4) no 57_645
N(1) C(4) 3.46(4) no 68_645
N(1) C(4) 3.46(4) no 75_655
N(1) C(4) 3.46(4) no 87_655
N(1) C(4) 2.82(4) no 146_545
N(1) C(4) 2.82(4) no 173_555
C(4) C(4) 3.33(5) no 51_545
C(4) C(4) 3.33(5) no 56_555
C(4) C(4) 3.33(5) no 146_545
C(4) C(4) 3.33(5) no 173_555

loop_
_geom_torsion_atom_site_label_1
_geom_torsion_atom_site_label_2
_geom_torsion_atom_site_label_3
_geom_torsion_atom_site_label_4
_geom_torsion
_geom_torsion_publ_flag
_geom_torsion_site_symmetry_1
_geom_torsion_site_symmetry_3
_geom_torsion_site_symmetry_4
O(1) Pr(1) O(1) O(1) 0.0 no . 4_555 137_554
O(1) Pr(1) O(1) O(1) -132.4(6) no . 4_555 160_545
O(1) Pr(1) O(1) O(1) 132.4(6) no . 4_555 166_555
O(1) Pr(1) O(1) C(1) 180.0 no . 4_555 4_555
O(1) Pr(1) O(1) O(1) 0.0 no 4_555 . 115_555
O(1) Pr(1) O(1) O(1) 132.4(6) no 4_555 . 157_545
O(1) Pr(1) O(1) O(1) -132.4(6) no 4_555 . 184_555
O(1) Pr(1) O(1) C(1) 180.0 no 4_555 . .
O(1) Pr(1) O(1) O(1) -67.9(6) no . 15_555 171_555
O(1) Pr(1) O(1) O(1) 159.6(9) no . 15_555 98_554
O(1) Pr(1) O(1) O(1) 64.5(8) no . 15_555 101_555
O(1) Pr(1) O(1) C(1) 112.1(6) no . 15_555 15_555
O(1) Pr(1) O(1) O(1) 67.9(6) no 15_555 . 115_555
O(1) Pr(1) O(1) O(1) -159.6(9) no 15_555 . 157_545
O(1) Pr(1) O(1) O(1) -64.5(8) no 15_555 . 184_555
O(1) Pr(1) O(1) C(1) -112.1(6) no 15_555 . .
O(1) Pr(1) O(1) O(1) 112.1(6) no . 20_655 152_555
O(1) Pr(1) O(1) O(1) -20.4(9) no . 20_655 101_555
O(1) Pr(1) O(1) O(1) -115.5(8) no . 20_655 98_554
O(1) Pr(1) O(1) C(1) -67.9(6) no . 20_655 15_555
O(1) Pr(1) O(1) O(1) 112.1(6) no 20_655 . 115_555
O(1) Pr(1) O(1) O(1) -115.5(8) no 20_655 . 157_545
O(1) Pr(1) O(1) O(1) -20.4(9) no 20_655 . 184_555
O(1) Pr(1) O(1) C(1) -67.9(6) no 20_655 . .
O(1) Pr(1) O(1) O(1) 67.9(6) no . 21_555 153_545
O(1) Pr(1) O(1) O(1) -64.5(8) no . 21_555 103_555
O(1) Pr(1) O(1) O(1) -159.6(9) no . 21_555 125_554
O(1) Pr(1) O(1) C(1) -112.1(6) no . 21_555 21_555
O(1) Pr(1) O(1) O(1) -67.9(6) no 21_555 . 115_555
O(1) Pr(1) O(1) O(1) 64.5(8) no 21_555 . 157_545
O(1) Pr(1) O(1) O(1) 159.6(9) no 21_555 . 184_555
O(1) Pr(1) O(1) C(1) 112.1(6) no 21_555 . .
O(1) Pr(1) O(1) O(1) 180.0 no . 28_655 113_555
O(1) Pr(1) O(1) O(1) -47.6(6) no . 28_655 184_555
O(1) Pr(1) O(1) O(1) 47.6(6) no . 28_655 157_545
O(1) Pr(1) O(1) C(1) 0.0 no . 28_655 .
O(1) Pr(1) O(1) O(1) 180.0 no 28_655 . 115_555
O(1) Pr(1) O(1) O(1) -47.6(6) no 28_655 . 157_545
O(1) Pr(1) O(1) O(1) 47.6(6) no 28_655 . 184_555
O(1) Pr(1) O(1) C(1) 0.0 no 28_655 . .
O(1) Pr(1) O(1) O(1) -112.1(6) no . 39_655 147_545
O(1) Pr(1) O(1) O(1) 20.4(9) no . 39_655 103_555
O(1) Pr(1) O(1) O(1) 115.5(8) no . 39_655 125_554
O(1) Pr(1) O(1) C(1) 67.9(6) no . 39_655 21_555
O(1) Pr(1) O(1) O(1) -112.1(6) no 39_655 . 115_555
O(1) Pr(1) O(1) O(1) 20.4(9) no 39_655 . 157_545
O(1) Pr(1) O(1) O(1) 115.5(8) no 39_655 . 184_555
O(1) Pr(1) O(1) C(1) 67.9(6) no 39_655 . .
O(1) Pr(1) O(1) O(1) -154.1(6) no . 98_554 166_555
O(1) Pr(1) O(1) O(1) -21.7(9) no . 98_554 15_555
O(1) Pr(1) O(1) O(1) 73.4(8) no . 98_554 20_655
O(1) Pr(1) O(1) C(1) 25.9(6) no . 98_554 15_555
O(1) Pr(1) O(1) O(1) 79.8(4) no 98_554 . 115_555
O(1) Pr(1) O(1) O(1) -147.7(5) no 98_554 . 157_545
O(1) Pr(1) O(1) O(1) -52.6(9) no 98_554 . 184_555
O(1) Pr(1) O(1) C(1) -100.2(4) no 98_554 . .
O(1) Pr(1) O(1) O(1) 25.9(6) no . 101_555 184_555
O(1) Pr(1) O(1) O(1) -106.6(8) no . 101_555 15_555
O(1) Pr(1) O(1) O(1) 158.3(9) no . 101_555 20_655
O(1) Pr(1) O(1) C(1) -154.1(6) no . 101_555 15_555
O(1) Pr(1) O(1) O(1) 100.2(4) no 101_555 . 115_555
O(1) Pr(1) O(1) O(1) -127.4(9) no 101_555 . 157_545
O(1) Pr(1) O(1) O(1) -32.3(5) no 101_555 . 184_555
O(1) Pr(1) O(1) C(1) -79.8(4) no 101_555 . .
O(1) Pr(1) O(1) O(1) -25.9(6) no . 103_555 157_545
O(1) Pr(1) O(1) O(1) 106.6(8) no . 103_555 21_555
O(1) Pr(1) O(1) O(1) -158.3(9) no . 103_555 39_655
O(1) Pr(1) O(1) C(1) 154.1(6) no . 103_555 21_555
O(1) Pr(1) O(1) O(1) -100.2(4) no 103_555 . 115_555
O(1) Pr(1) O(1) O(1) 32.3(5) no 103_555 . 157_545
O(1) Pr(1) O(1) O(1) 127.4(9) no 103_555 . 184_555
O(1) Pr(1) O(1) C(1) 79.8(4) no 103_555 . .
O(1) Pr(1) O(1) O(1) 180.0 no . 110_554 10_655
O(1) Pr(1) O(1) O(1) 47.6(6) no . 110_554 147_545
O(1) Pr(1) O(1) O(1) -47.6(6) no . 110_554 152_555
O(1) Pr(1) O(1) C(1) 0.0 no . 110_554 110_554
O(1) Pr(1) O(1) O(1) 180.0 no 110_554 . 115_555
O(1) Pr(1) O(1) O(1) -47.6(6) no 110_554 . 157_545
O(1) Pr(1) O(1) O(1) 47.6(6) no 110_554 . 184_555
O(1) Pr(1) O(1) C(1) 0.0 no 110_554 . .
O(1) Pr(1) O(1) O(1) 0.0 no . 113_555 28_655
O(1) Pr(1) O(1) O(1) 132.4(6) no . 113_555 147_545
O(1) Pr(1) O(1) O(1) -132.4(6) no . 113_555 152_555
O(1) Pr(1) O(1) C(1) 180.0 no . 113_555 110_554
O(1) Pr(1) O(1) O(1) 180.0 no 113_555 . 115_555
O(1) Pr(1) O(1) O(1) -47.6(6) no 113_555 . 157_545
O(1) Pr(1) O(1) O(1) 47.6(6) no 113_555 . 184_555
O(1) Pr(1) O(1) C(1) 0.0 no 113_555 . .
O(1) Pr(1) O(1) O(1) 0.0 no . 115_555 .
O(1) Pr(1) O(1) O(1) -132.4(6) no . 115_555 153_545
O(1) Pr(1) O(1) O(1) 132.4(6) no . 115_555 171_555
O(1) Pr(1) O(1) C(1) 180.0 no . 115_555 115_555
O(1) Pr(1) O(1) O(1) 0.0 no 115_555 . 115_555
O(1) Pr(1) O(1) O(1) 132.4(6) no 115_555 . 157_545
O(1) Pr(1) O(1) O(1) -132.4(6) no 115_555 . 184_555
O(1) Pr(1) O(1) C(1) 180.0 no 115_555 . .
O(1) Pr(1) O(1) O(1) 154.1(6) no . 125_554 160_545
O(1) Pr(1) O(1) O(1) -73.4(8) no . 125_554 39_655
O(1) Pr(1) O(1) O(1) 21.7(9) no . 125_554 21_555
O(1) Pr(1) O(1) C(1) -25.9(6) no . 125_554 21_555
O(1) Pr(1) O(1) O(1) -79.8(4) no 125_554 . 115_555
O(1) Pr(1) O(1) O(1) 52.6(9) no 125_554 . 157_545
O(1) Pr(1) O(1) O(1) 147.7(5) no 125_554 . 184_555
O(1) Pr(1) O(1) C(1) 100.2(4) no 125_554 . .
O(1) Pr(1) O(1) O(1) 180.0 no . 137_554 4_555
O(1) Pr(1) O(1) O(1) 47.6(6) no . 137_554 171_555
O(1) Pr(1) O(1) O(1) -47.6(6) no . 137_554 153_545
O(1) Pr(1) O(1) C(1) 0.0 no . 137_554 115_555
O(1) Pr(1) O(1) O(1) 0.0 no 137_554 . 115_555
O(1) Pr(1) O(1) O(1) 132.4(6) no 137_554 . 157_545
O(1) Pr(1) O(1) O(1) -132.4(6) no 137_554 . 184_555
O(1) Pr(1) O(1) C(1) 180.0 no 137_554 . .
O(1) Pr(1) O(1) O(1) 79.8(4) no . 147_545 39_655
O(1) Pr(1) O(1) O(1) -147.7(5) no . 147_545 110_554
O(1) Pr(1) O(1) O(1) -52.6(9) no . 147_545 113_555
O(1) Pr(1) O(1) C(1) -100.2(4) no . 147_545 110_554
O(1) Pr(1) O(1) O(1) -154.1(6) no 147_545 . 115_555
O(1) Pr(1) O(1) O(1) -21.7(9) no 147_545 . 157_545
O(1) Pr(1) O(1) O(1) 73.4(8) no 147_545 . 184_555
O(1) Pr(1) O(1) C(1) 25.9(6) no 147_545 . .
O(1) Pr(1) O(1) O(1) -79.8(4) no . 152_555 20_655
O(1) Pr(1) O(1) O(1) 52.6(9) no . 152_555 113_555
O(1) Pr(1) O(1) O(1) 147.7(5) no . 152_555 110_554
O(1) Pr(1) O(1) C(1) 100.2(4) no . 152_555 110_554
O(1) Pr(1) O(1) O(1) 154.1(6) no 152_555 . 115_555
O(1) Pr(1) O(1) O(1) -73.4(8) no 152_555 . 157_545
O(1) Pr(1) O(1) O(1) 21.7(9) no 152_555 . 184_555
O(1) Pr(1) O(1) C(1) -25.9(6) no 152_555 . .
O(1) Pr(1) O(1) O(1) -100.2(4) no . 153_545 21_555
O(1) Pr(1) O(1) O(1) 32.3(5) no . 153_545 115_555
O(1) Pr(1) O(1) O(1) 127.4(9) no . 153_545 137_554
O(1) Pr(1) O(1) C(1) 79.8(4) no . 153_545 115_555
O(1) Pr(1) O(1) O(1) -25.9(6) no 153_545 . 115_555
O(1) Pr(1) O(1) O(1) 106.6(8) no 153_545 . 157_545
O(1) Pr(1) O(1) O(1) -158.3(9) no 153_545 . 184_555
O(1) Pr(1) O(1) C(1) 154.1(6) no 153_545 . .
O(1) Pr(1) O(1) O(1) 132.4(10) no . 157_545 103_555
O(1) Pr(1) O(1) O(1) 0.0(8) no . 157_545 .
O(1) Pr(1) O(1) O(1) -95.1(14) no . 157_545 28_655
O(1) Pr(1) O(1) C(1) -47.6(10) no . 157_545 .
O(1) Pr(1) O(1) O(1) -132.4(10) no 157_545 . 115_555
O(1) Pr(1) O(1) O(1) 0.0(8) no 157_545 . 157_545
O(1) Pr(1) O(1) O(1) 95.1(14) no 157_545 . 184_555
O(1) Pr(1) O(1) C(1) 47.6(10) no 157_545 . .
O(1) Pr(1) O(1) O(1) -47.6(10) no . 160_545 125_554
O(1) Pr(1) O(1) O(1) 84.9(14) no . 160_545 4_555
O(1) Pr(1) O(1) O(1) 180(983927) no . 160_545 10_655
O(1) Pr(1) O(1) C(1) 132.4(10) no . 160_545 4_555
O(1) Pr(1) O(1) O(1) -47.6(10) no 160_545 . 115_555
O(1) Pr(1) O(1) O(1) 84.9(14) no 160_545 . 157_545
O(1) Pr(1) O(1) O(1) 180(983927) no 160_545 . 184_555
O(1) Pr(1) O(1) C(1) 132.4(10) no 160_545 . .
O(1) Pr(1) O(1) O(1) 47.6(10) no . 166_555 98_554
O(1) Pr(1) O(1) O(1) -84.9(14) no . 166_555 4_555
O(1) Pr(1) O(1) O(1) 180.0(8) no . 166_555 10_655
O(1) Pr(1) O(1) C(1) -132.4(10) no . 166_555 4_555
O(1) Pr(1) O(1) O(1) 47.6(10) no 166_555 . 115_555
O(1) Pr(1) O(1) O(1) 180.0(8) no 166_555 . 157_545
O(1) Pr(1) O(1) O(1) -84.9(14) no 166_555 . 184_555
O(1) Pr(1) O(1) C(1) -132.4(10) no 166_555 . .
O(1) Pr(1) O(1) O(1) 100.2(4) no . 171_555 15_555
O(1) Pr(1) O(1) O(1) -32.3(5) no . 171_555 115_555
O(1) Pr(1) O(1) O(1) -127.4(9) no . 171_555 137_554
O(1) Pr(1) O(1) C(1) -79.8(4) no . 171_555 115_555
O(1) Pr(1) O(1) O(1) 25.9(6) no 171_555 . 115_555
O(1) Pr(1) O(1) O(1) 158.3(9) no 171_555 . 157_545
O(1) Pr(1) O(1) O(1) -106.6(8) no 171_555 . 184_555
O(1) Pr(1) O(1) C(1) -154.1(6) no 171_555 . .
O(1) Pr(1) O(1) O(1) -132.4(10) no . 184_555 101_555
O(1) Pr(1) O(1) O(1) 95.1(14) no . 184_555 28_655
O(1) Pr(1) O(1) O(1) 0.0(8) no . 184_555 .
O(1) Pr(1) O(1) C(1) 47.6(10) no . 184_555 .
O(1) Pr(1) O(1) O(1) 132.4(10) no 184_555 . 115_555
O(1) Pr(1) O(1) O(1) -95.1(14) no 184_555 . 157_545
O(1) Pr(1) O(1) O(1) 0.0(8) no 184_555 . 184_555
O(1) Pr(1) O(1) C(1) -47.6(10) no 184_555 . .
O(1) Pr(1) O(1) O(1) 180.0 no 4_555 10_655 110_554
O(1) Pr(1) O(1) O(1) -47.6(6) no 4_555 10_655 160_545
O(1) Pr(1) O(1) O(1) 47.6(6) no 4_555 10_655 166_555
O(1) Pr(1) O(1) C(1) 0.0 no 4_555 10_655 4_555
O(1) Pr(1) O(1) O(1) 180.0 no 10_655 4_555 137_554
O(1) Pr(1) O(1) O(1) 47.6(6) no 10_655 4_555 160_545
O(1) Pr(1) O(1) O(1) -47.6(6) no 10_655 4_555 166_555
O(1) Pr(1) O(1) C(1) 0.0 no 10_655 4_555 4_555
O(1) Pr(1) O(1) O(1) 67.9(6) no 4_555 15_555 171_555
O(1) Pr(1) O(1) O(1) -64.5(8) no 4_555 15_555 98_554
O(1) Pr(1) O(1) O(1) -159.6(9) no 4_555 15_555 101_555
O(1) Pr(1) O(1) C(1) -112.1(6) no 4_555 15_555 15_555
O(1) Pr(1) O(1) O(1) -67.9(6) no 15_555 4_555 137_554
O(1) Pr(1) O(1) O(1) 159.6(9) no 15_555 4_555 160_545
O(1) Pr(1) O(1) O(1) 64.5(8) no 15_555 4_555 166_555
O(1) Pr(1) O(1) C(1) 112.1(6) no 15_555 4_555 4_555
O(1) Pr(1) O(1) O(1) -112.1(6) no 4_555 20_655 152_555
O(1) Pr(1) O(1) O(1) 115.5(8) no 4_555 20_655 101_555
O(1) Pr(1) O(1) O(1) 20.4(9) no 4_555 20_655 98_554
O(1) Pr(1) O(1) C(1) 67.9(6) no 4_555 20_655 15_555
O(1) Pr(1) O(1) O(1) -112.1(6) no 20_655 4_555 137_554
O(1) Pr(1) O(1) O(1) 115.5(8) no 20_655 4_555 160_545
O(1) Pr(1) O(1) O(1) 20.4(9) no 20_655 4_555 166_555
O(1) Pr(1) O(1) C(1) 67.9(6) no 20_655 4_555 4_555
O(1) Pr(1) O(1) O(1) -67.9(6) no 4_555 21_555 153_545
O(1) Pr(1) O(1) O(1) 159.6(9) no 4_555 21_555 103_555
O(1) Pr(1) O(1) O(1) 64.5(8) no 4_555 21_555 125_554
O(1) Pr(1) O(1) C(1) 112.1(6) no 4_555 21_555 21_555
O(1) Pr(1) O(1) O(1) 67.9(6) no 21_555 4_555 137_554
O(1) Pr(1) O(1) O(1) -64.5(8) no 21_555 4_555 160_545
O(1) Pr(1) O(1) O(1) -159.6(9) no 21_555 4_555 166_555
O(1) Pr(1) O(1) C(1) -112.1(6) no 21_555 4_555 4_555
O(1) Pr(1) O(1) O(1) 112.1(6) no 4_555 39_655 147_545
O(1) Pr(1) O(1) O(1) -115.5(8) no 4_555 39_655 103_555
O(1) Pr(1) O(1) O(1) -20.4(9) no 4_555 39_655 125_554
O(1) Pr(1) O(1) C(1) -67.9(6) no 4_555 39_655 21_555
O(1) Pr(1) O(1) O(1) 112.1(6) no 39_655 4_555 137_554
O(1) Pr(1) O(1) O(1) -20.4(9) no 39_655 4_555 160_545
O(1) Pr(1) O(1) O(1) -115.5(8) no 39_655 4_555 166_555
O(1) Pr(1) O(1) C(1) -67.9(6) no 39_655 4_555 4_555
O(1) Pr(1) O(1) O(1) -25.9(6) no 4_555 98_554 166_555
O(1) Pr(1) O(1) O(1) 106.6(8) no 4_555 98_554 15_555
O(1) Pr(1) O(1) O(1) -158.3(9) no 4_555 98_554 20_655
O(1) Pr(1) O(1) C(1) 154.1(6) no 4_555 98_554 15_555
O(1) Pr(1) O(1) O(1) -100.2(4) no 98_554 4_555 137_554
O(1) Pr(1) O(1) O(1) 127.4(9) no 98_554 4_555 160_545
O(1) Pr(1) O(1) O(1) 32.3(5) no 98_554 4_555 166_555
O(1) Pr(1) O(1) C(1) 79.8(4) no 98_554 4_555 4_555
O(1) Pr(1) O(1) O(1) 154.1(6) no 4_555 101_555 184_555
O(1) Pr(1) O(1) O(1) 21.7(9) no 4_555 101_555 15_555
O(1) Pr(1) O(1) O(1) -73.4(8) no 4_555 101_555 20_655
O(1) Pr(1) O(1) C(1) -25.9(6) no 4_555 101_555 15_555
O(1) Pr(1) O(1) O(1) -79.8(4) no 101_555 4_555 137_554
O(1) Pr(1) O(1) O(1) 147.7(5) no 101_555 4_555 160_545
O(1) Pr(1) O(1) O(1) 52.6(9) no 101_555 4_555 166_555
O(1) Pr(1) O(1) C(1) 100.2(4) no 101_555 4_555 4_555
O(1) Pr(1) O(1) O(1) -154.1(6) no 4_555 103_555 157_545
O(1) Pr(1) O(1) O(1) -21.7(9) no 4_555 103_555 21_555
O(1) Pr(1) O(1) O(1) 73.4(8) no 4_555 103_555 39_655
O(1) Pr(1) O(1) C(1) 25.9(6) no 4_555 103_555 21_555
O(1) Pr(1) O(1) O(1) 79.8(4) no 103_555 4_555 137_554
O(1) Pr(1) O(1) O(1) -52.6(9) no 103_555 4_555 160_545
O(1) Pr(1) O(1) O(1) -147.7(5) no 103_555 4_555 166_555
O(1) Pr(1) O(1) C(1) -100.2(4) no 103_555 4_555 4_555
O(1) Pr(1) O(1) O(1) 0.0 no 4_555 110_554 10_655
O(1) Pr(1) O(1) O(1) -132.4(6) no 4_555 110_554 147_545
O(1) Pr(1) O(1) O(1) 132.4(6) no 4_555 110_554 152_555
O(1) Pr(1) O(1) C(1) 180.0 no 4_555 110_554 110_554
O(1) Pr(1) O(1) O(1) 180.0 no 110_554 4_555 137_554
O(1) Pr(1) O(1) O(1) 47.6(6) no 110_554 4_555 160_545
O(1) Pr(1) O(1) O(1) -47.6(6) no 110_554 4_555 166_555
O(1) Pr(1) O(1) C(1) 0.0 no 110_554 4_555 4_555
O(1) Pr(1) O(1) O(1) 180.0 no 4_555 113_555 28_655
O(1) Pr(1) O(1) O(1) -47.6(6) no 4_555 113_555 147_545
O(1) Pr(1) O(1) O(1) 47.6(6) no 4_555 113_555 152_555
O(1) Pr(1) O(1) C(1) 0.0 no 4_555 113_555 110_554
O(1) Pr(1) O(1) O(1) 180.0 no 113_555 4_555 137_554
O(1) Pr(1) O(1) O(1) 47.6(6) no 113_555 4_555 160_545
O(1) Pr(1) O(1) O(1) -47.6(6) no 113_555 4_555 166_555
O(1) Pr(1) O(1) C(1) 0.0 no 113_555 4_555 4_555
O(1) Pr(1) O(1) O(1) 180.0 no 4_555 115_555 .
O(1) Pr(1) O(1) O(1) 47.6(6) no 4_555 115_555 153_545
O(1) Pr(1) O(1) O(1) -47.6(6) no 4_555 115_555 171_555
O(1) Pr(1) O(1) C(1) 0.0 no 4_555 115_555 115_555
O(1) Pr(1) O(1) O(1) 0.0 no 115_555 4_555 137_554
O(1) Pr(1) O(1) O(1) -132.4(6) no 115_555 4_555 160_545
O(1) Pr(1) O(1) O(1) 132.4(6) no 115_555 4_555 166_555
O(1) Pr(1) O(1) C(1) 180.0 no 115_555 4_555 4_555
O(1) Pr(1) O(1) O(1) 25.9(6) no 4_555 125_554 160_545
O(1) Pr(1) O(1) O(1) 158.3(9) no 4_555 125_554 39_655
O(1) Pr(1) O(1) O(1) -106.6(8) no 4_555 125_554 21_555
O(1) Pr(1) O(1) C(1) -154.1(6) no 4_555 125_554 21_555
O(1) Pr(1) O(1) O(1) 100.2(4) no 125_554 4_555 137_554
O(1) Pr(1) O(1) O(1) -32.3(5) no 125_554 4_555 160_545
O(1) Pr(1) O(1) O(1) -127.4(9) no 125_554 4_555 166_555
O(1) Pr(1) O(1) C(1) -79.8(4) no 125_554 4_555 4_555
O(1) Pr(1) O(1) O(1) 0.0 no 4_555 137_554 4_555
O(1) Pr(1) O(1) O(1) -132.4(6) no 4_555 137_554 171_555
O(1) Pr(1) O(1) O(1) 132.4(6) no 4_555 137_554 153_545
O(1) Pr(1) O(1) C(1) 180.0 no 4_555 137_554 115_555
O(1) Pr(1) O(1) O(1) 0.0 no 137_554 4_555 137_554
O(1) Pr(1) O(1) O(1) -132.4(6) no 137_554 4_555 160_545
O(1) Pr(1) O(1) O(1) 132.4(6) no 137_554 4_555 166_555
O(1) Pr(1) O(1) C(1) 180.0 no 137_554 4_555 4_555
O(1) Pr(1) O(1) O(1) -79.8(4) no 4_555 147_545 39_655
O(1) Pr(1) O(1) O(1) 52.6(9) no 4_555 147_545 110_554
O(1) Pr(1) O(1) O(1) 147.7(5) no 4_555 147_545 113_555
O(1) Pr(1) O(1) C(1) 100.2(4) no 4_555 147_545 110_554
O(1) Pr(1) O(1) O(1) 154.1(6) no 147_545 4_555 137_554
O(1) Pr(1) O(1) O(1) 21.7(9) no 147_545 4_555 160_545
O(1) Pr(1) O(1) O(1) -73.4(8) no 147_545 4_555 166_555
O(1) Pr(1) O(1) C(1) -25.9(6) no 147_545 4_555 4_555
O(1) Pr(1) O(1) O(1) 79.8(4) no 4_555 152_555 20_655
O(1) Pr(1) O(1) O(1) -147.7(5) no 4_555 152_555 113_555
O(1) Pr(1) O(1) O(1) -52.6(9) no 4_555 152_555 110_554
O(1) Pr(1) O(1) C(1) -100.2(4) no 4_555 152_555 110_554
O(1) Pr(1) O(1) O(1) -154.1(6) no 152_555 4_555 137_554
O(1) Pr(1) O(1) O(1) 73.4(8) no 152_555 4_555 160_545
O(1) Pr(1) O(1) O(1) -21.7(9) no 152_555 4_555 166_555
O(1) Pr(1) O(1) C(1) 25.9(6) no 152_555 4_555 4_555
O(1) Pr(1) O(1) O(1) 100.2(4) no 4_555 153_545 21_555
O(1) Pr(1) O(1) O(1) -127.4(9) no 4_555 153_545 115_555
O(1) Pr(1) O(1) O(1) -32.3(5) no 4_555 153_545 137_554
O(1) Pr(1) O(1) C(1) -79.8(4) no 4_555 153_545 115_555
O(1) Pr(1) O(1) O(1) 25.9(6) no 153_545 4_555 137_554
O(1) Pr(1) O(1) O(1) -106.6(8) no 153_545 4_555 160_545
O(1) Pr(1) O(1) O(1) 158.3(9) no 153_545 4_555 166_555
O(1) Pr(1) O(1) C(1) -154.1(6) no 153_545 4_555 4_555
O(1) Pr(1) O(1) O(1) 47.6(10) no 4_555 157_545 103_555
O(1) Pr(1) O(1) O(1) -84.9(14) no 4_555 157_545 .
O(1) Pr(1) O(1) O(1) 180.0(8) no 4_555 157_545 28_655
O(1) Pr(1) O(1) C(1) -132.4(10) no 4_555 157_545 .
O(1) Pr(1) O(1) O(1) 47.6(10) no 157_545 4_555 137_554
O(1) Pr(1) O(1) O(1) -84.9(14) no 157_545 4_555 160_545
O(1) Pr(1) O(1) O(1) 180.0(8) no 157_545 4_555 166_555
O(1) Pr(1) O(1) C(1) -132.4(10) no 157_545 4_555 4_555
O(1) Pr(1) O(1) O(1) -132.4(10) no 4_555 160_545 125_554
O(1) Pr(1) O(1) O(1) 0.0(8) no 4_555 160_545 4_555
O(1) Pr(1) O(1) O(1) 95.1(14) no 4_555 160_545 10_655
O(1) Pr(1) O(1) C(1) 47.6(10) no 4_555 160_545 4_555
O(1) Pr(1) O(1) O(1) 132.4(10) no 160_545 4_555 137_554
O(1) Pr(1) O(1) O(1) 0.0(8) no 160_545 4_555 160_545
O(1) Pr(1) O(1) O(1) -95.1(14) no 160_545 4_555 166_555
O(1) Pr(1) O(1) C(1) -47.6(10) no 160_545 4_555 4_555
O(1) Pr(1) O(1) O(1) 132.4(10) no 4_555 166_555 98_554
O(1) Pr(1) O(1) O(1) 0.0(8) no 4_555 166_555 4_555
O(1) Pr(1) O(1) O(1) -95.1(14) no 4_555 166_555 10_655
O(1) Pr(1) O(1) C(1) -47.6(10) no 4_555 166_555 4_555
O(1) Pr(1) O(1) O(1) -132.4(10) no 166_555 4_555 137_554
O(1) Pr(1) O(1) O(1) 95.1(14) no 166_555 4_555 160_545
O(1) Pr(1) O(1) O(1) 0.0(8) no 166_555 4_555 166_555
O(1) Pr(1) O(1) C(1) 47.6(10) no 166_555 4_555 4_555
O(1) Pr(1) O(1) O(1) -100.2(4) no 4_555 171_555 15_555
O(1) Pr(1) O(1) O(1) 127.4(9) no 4_555 171_555 115_555
O(1) Pr(1) O(1) O(1) 32.3(5) no 4_555 171_555 137_554
O(1) Pr(1) O(1) C(1) 79.8(4) no 4_555 171_555 115_555
O(1) Pr(1) O(1) O(1) -25.9(6) no 171_555 4_555 137_554
O(1) Pr(1) O(1) O(1) -158.3(9) no 171_555 4_555 160_545
O(1) Pr(1) O(1) O(1) 106.6(8) no 171_555 4_555 166_555
O(1) Pr(1) O(1) C(1) 154.1(6) no 171_555 4_555 4_555
O(1) Pr(1) O(1) O(1) -47.6(10) no 4_555 184_555 101_555
O(1) Pr(1) O(1) O(1) 180(983927) no 4_555 184_555 28_655
O(1) Pr(1) O(1) O(1) 84.9(14) no 4_555 184_555 .
O(1) Pr(1) O(1) C(1) 132.4(10) no 4_555 184_555 .
O(1) Pr(1) O(1) O(1) -47.6(10) no 184_555 4_555 137_554
O(1) Pr(1) O(1) O(1) 180(983927) no 184_555 4_555 160_545
O(1) Pr(1) O(1) O(1) 84.9(14) no 184_555 4_555 166_555
O(1) Pr(1) O(1) C(1) 132.4(10) no 184_555 4_555 4_555
O(1) Pr(1) O(1) O(1) 112.1(6) no 10_655 15_555 171_555
O(1) Pr(1) O(1) O(1) -20.4(9) no 10_655 15_555 98_554
O(1) Pr(1) O(1) O(1) -115.5(8) no 10_655 15_555 101_555
O(1) Pr(1) O(1) C(1) -67.9(6) no 10_655 15_555 15_555
O(1) Pr(1) O(1) O(1) 112.1(6) no 15_555 10_655 110_554
O(1) Pr(1) O(1) O(1) -115.5(8) no 15_555 10_655 160_545
O(1) Pr(1) O(1) O(1) -20.4(9) no 15_555 10_655 166_555
O(1) Pr(1) O(1) C(1) -67.9(6) no 15_555 10_655 4_555
O(1) Pr(1) O(1) O(1) -67.9(6) no 10_655 20_655 152_555
O(1) Pr(1) O(1) O(1) 159.6(9) no 10_655 20_655 101_555
O(1) Pr(1) O(1) O(1) 64.5(8) no 10_655 20_655 98_554
O(1) Pr(1) O(1) C(1) 112.1(6) no 10_655 20_655 15_555
O(1) Pr(1) O(1) O(1) 67.9(6) no 20_655 10_655 110_554
O(1) Pr(1) O(1) O(1) -159.6(9) no 20_655 10_655 160_545
O(1) Pr(1) O(1) O(1) -64.5(8) no 20_655 10_655 166_555
O(1) Pr(1) O(1) C(1) -112.1(6) no 20_655 10_655 4_555
O(1) Pr(1) O(1) O(1) -112.1(6) no 10_655 21_555 153_545
O(1) Pr(1) O(1) O(1) 115.5(8) no 10_655 21_555 103_555
O(1) Pr(1) O(1) O(1) 20.4(9) no 10_655 21_555 125_554
O(1) Pr(1) O(1) C(1) 67.9(6) no 10_655 21_555 21_555
O(1) Pr(1) O(1) O(1) -112.1(6) no 21_555 10_655 110_554
O(1) Pr(1) O(1) O(1) 20.4(9) no 21_555 10_655 160_545
O(1) Pr(1) O(1) O(1) 115.5(8) no 21_555 10_655 166_555
O(1) Pr(1) O(1) C(1) 67.9(6) no 21_555 10_655 4_555
O(1) Pr(1) O(1) O(1) 0.0 no 10_655 28_655 113_555
O(1) Pr(1) O(1) O(1) 132.4(6) no 10_655 28_655 184_555
O(1) Pr(1) O(1) O(1) -132.4(6) no 10_655 28_655 157_545
O(1) Pr(1) O(1) C(1) 180.0 no 10_655 28_655 .
O(1) Pr(1) O(1) O(1) 0.0 no 28_655 10_655 110_554
O(1) Pr(1) O(1) O(1) 132.4(6) no 28_655 10_655 160_545
O(1) Pr(1) O(1) O(1) -132.4(6) no 28_655 10_655 166_555
O(1) Pr(1) O(1) C(1) 180.0 no 28_655 10_655 4_555
O(1) Pr(1) O(1) O(1) 67.9(6) no 10_655 39_655 147_545
O(1) Pr(1) O(1) O(1) -159.6(9) no 10_655 39_655 103_555
O(1) Pr(1) O(1) O(1) -64.5(8) no 10_655 39_655 125_554
O(1) Pr(1) O(1) C(1) -112.1(6) no 10_655 39_655 21_555
O(1) Pr(1) O(1) O(1) -67.9(6) no 39_655 10_655 110_554
O(1) Pr(1) O(1) O(1) 64.5(8) no 39_655 10_655 160_545
O(1) Pr(1) O(1) O(1) 159.6(9) no 39_655 10_655 166_555
O(1) Pr(1) O(1) C(1) 112.1(6) no 39_655 10_655 4_555
O(1) Pr(1) O(1) O(1) 25.9(6) no 10_655 98_554 166_555
O(1) Pr(1) O(1) O(1) 158.3(9) no 10_655 98_554 15_555
O(1) Pr(1) O(1) O(1) -106.6(8) no 10_655 98_554 20_655
O(1) Pr(1) O(1) C(1) -154.1(6) no 10_655 98_554 15_555
O(1) Pr(1) O(1) O(1) 100.2(4) no 98_554 10_655 110_554
O(1) Pr(1) O(1) O(1) -127.4(9) no 98_554 10_655 160_545
O(1) Pr(1) O(1) O(1) -32.3(5) no 98_554 10_655 166_555
O(1) Pr(1) O(1) C(1) -79.8(4) no 98_554 10_655 4_555
O(1) Pr(1) O(1) O(1) -154.1(6) no 10_655 101_555 184_555
O(1) Pr(1) O(1) O(1) 73.4(8) no 10_655 101_555 15_555
O(1) Pr(1) O(1) O(1) -21.7(9) no 10_655 101_555 20_655
O(1) Pr(1) O(1) C(1) 25.9(6) no 10_655 101_555 15_555
O(1) Pr(1) O(1) O(1) 79.8(4) no 101_555 10_655 110_554
O(1) Pr(1) O(1) O(1) -147.7(5) no 101_555 10_655 160_545
O(1) Pr(1) O(1) O(1) -52.6(9) no 101_555 10_655 166_555
O(1) Pr(1) O(1) C(1) -100.2(4) no 101_555 10_655 4_555
O(1) Pr(1) O(1) O(1) 154.1(6) no 10_655 103_555 157_545
O(1) Pr(1) O(1) O(1) -73.4(8) no 10_655 103_555 21_555
O(1) Pr(1) O(1) O(1) 21.7(9) no 10_655 103_555 39_655
O(1) Pr(1) O(1) C(1) -25.9(6) no 10_655 103_555 21_555
O(1) Pr(1) O(1) O(1) -79.8(4) no 103_555 10_655 110_554
O(1) Pr(1) O(1) O(1) 52.6(9) no 103_555 10_655 160_545
O(1) Pr(1) O(1) O(1) 147.7(5) no 103_555 10_655 166_555
O(1) Pr(1) O(1) C(1) 100.2(4) no 103_555 10_655 4_555
O(1) Pr(1) O(1) O(1) 0.0 no 10_655 110_554 10_655
O(1) Pr(1) O(1) O(1) -132.4(6) no 10_655 110_554 147_545
O(1) Pr(1) O(1) O(1) 132.4(6) no 10_655 110_554 152_555
O(1) Pr(1) O(1) C(1) 180.0 no 10_655 110_554 110_554
O(1) Pr(1) O(1) O(1) 0.0 no 110_554 10_655 110_554
O(1) Pr(1) O(1) O(1) 132.4(6) no 110_554 10_655 160_545
O(1) Pr(1) O(1) O(1) -132.4(6) no 110_554 10_655 166_555
O(1) Pr(1) O(1) C(1) 180.0 no 110_554 10_655 4_555
O(1) Pr(1) O(1) O(1) 180.0 no 10_655 113_555 28_655
O(1) Pr(1) O(1) O(1) -47.6(6) no 10_655 113_555 147_545
O(1) Pr(1) O(1) O(1) 47.6(6) no 10_655 113_555 152_555
O(1) Pr(1) O(1) C(1) 0.0 no 10_655 113_555 110_554
O(1) Pr(1) O(1) O(1) 0.0 no 113_555 10_655 110_554
O(1) Pr(1) O(1) O(1) 132.4(6) no 113_555 10_655 160_545
O(1) Pr(1) O(1) O(1) -132.4(6) no 113_555 10_655 166_555
O(1) Pr(1) O(1) C(1) 180.0 no 113_555 10_655 4_555
O(1) Pr(1) O(1) O(1) 180.0 no 10_655 115_555 .
O(1) Pr(1) O(1) O(1) 47.6(6) no 10_655 115_555 153_545
O(1) Pr(1) O(1) O(1) -47.6(6) no 10_655 115_555 171_555
O(1) Pr(1) O(1) C(1) 0.0 no 10_655 115_555 115_555
O(1) Pr(1) O(1) O(1) 180.0 no 115_555 10_655 110_554
O(1) Pr(1) O(1) O(1) -47.6(6) no 115_555 10_655 160_545
O(1) Pr(1) O(1) O(1) 47.6(6) no 115_555 10_655 166_555
O(1) Pr(1) O(1) C(1) 0.0 no 115_555 10_655 4_555
O(1) Pr(1) O(1) O(1) -25.9(6) no 10_655 125_554 160_545
O(1) Pr(1) O(1) O(1) 106.6(8) no 10_655 125_554 39_655
O(1) Pr(1) O(1) O(1) -158.3(9) no 10_655 125_554 21_555
O(1) Pr(1) O(1) C(1) 154.1(6) no 10_655 125_554 21_555
O(1) Pr(1) O(1) O(1) -100.2(4) no 125_554 10_655 110_554
O(1) Pr(1) O(1) O(1) 32.3(5) no 125_554 10_655 160_545
O(1) Pr(1) O(1) O(1) 127.4(9) no 125_554 10_655 166_555
O(1) Pr(1) O(1) C(1) 79.8(4) no 125_554 10_655 4_555
O(1) Pr(1) O(1) O(1) 0.0 no 10_655 137_554 4_555
O(1) Pr(1) O(1) O(1) -132.4(6) no 10_655 137_554 171_555
O(1) Pr(1) O(1) O(1) 132.4(6) no 10_655 137_554 153_545
O(1) Pr(1) O(1) C(1) 180.0 no 10_655 137_554 115_555
O(1) Pr(1) O(1) O(1) 180.0 no 137_554 10_655 110_554
O(1) Pr(1) O(1) O(1) -47.6(6) no 137_554 10_655 160_545
O(1) Pr(1) O(1) O(1) 47.6(6) no 137_554 10_655 166_555
O(1) Pr(1) O(1) C(1) 0.0 no 137_554 10_655 4_555
O(1) Pr(1) O(1) O(1) -100.2(4) no 10_655 147_545 39_655
O(1) Pr(1) O(1) O(1) 32.3(5) no 10_655 147_545 110_554
O(1) Pr(1) O(1) O(1) 127.4(9) no 10_655 147_545 113_555
O(1) Pr(1) O(1) C(1) 79.8(4) no 10_655 147_545 110_554
O(1) Pr(1) O(1) O(1) -25.9(6) no 147_545 10_655 110_554
O(1) Pr(1) O(1) O(1) 106.6(8) no 147_545 10_655 160_545
O(1) Pr(1) O(1) O(1) -158.3(9) no 147_545 10_655 166_555
O(1) Pr(1) O(1) C(1) 154.1(6) no 147_545 10_655 4_555
O(1) Pr(1) O(1) O(1) 100.2(4) no 10_655 152_555 20_655
O(1) Pr(1) O(1) O(1) -127.4(9) no 10_655 152_555 113_555
O(1) Pr(1) O(1) O(1) -32.3(5) no 10_655 152_555 110_554
O(1) Pr(1) O(1) C(1) -79.8(4) no 10_655 152_555 110_554
O(1) Pr(1) O(1) O(1) 25.9(6) no 152_555 10_655 110_554
O(1) Pr(1) O(1) O(1) 158.3(9) no 152_555 10_655 160_545
O(1) Pr(1) O(1) O(1) -106.6(8) no 152_555 10_655 166_555
O(1) Pr(1) O(1) C(1) -154.1(6) no 152_555 10_655 4_555
O(1) Pr(1) O(1) O(1) 79.8(4) no 10_655 153_545 21_555
O(1) Pr(1) O(1) O(1) -147.7(5) no 10_655 153_545 115_555
O(1) Pr(1) O(1) O(1) -52.6(9) no 10_655 153_545 137_554
O(1) Pr(1) O(1) C(1) -100.2(4) no 10_655 153_545 115_555
O(1) Pr(1) O(1) O(1) -154.1(6) no 153_545 10_655 110_554
O(1) Pr(1) O(1) O(1) -21.7(9) no 153_545 10_655 160_545
O(1) Pr(1) O(1) O(1) 73.4(8) no 153_545 10_655 166_555
O(1) Pr(1) O(1) C(1) 25.9(6) no 153_545 10_655 4_555
O(1) Pr(1) O(1) O(1) -47.6(10) no 10_655 157_545 103_555
O(1) Pr(1) O(1) O(1) 180(983927) no 10_655 157_545 .
O(1) Pr(1) O(1) O(1) 84.9(14) no 10_655 157_545 28_655
O(1) Pr(1) O(1) C(1) 132.4(10) no 10_655 157_545 .
O(1) Pr(1) O(1) O(1) -47.6(10) no 157_545 10_655 110_554
O(1) Pr(1) O(1) O(1) 84.9(14) no 157_545 10_655 160_545
O(1) Pr(1) O(1) O(1) 180(983927) no 157_545 10_655 166_555
O(1) Pr(1) O(1) C(1) 132.4(10) no 157_545 10_655 4_555
O(1) Pr(1) O(1) O(1) 132.4(10) no 10_655 160_545 125_554
O(1) Pr(1) O(1) O(1) -95.1(14) no 10_655 160_545 4_555
O(1) Pr(1) O(1) O(1) 0.0(8) no 10_655 160_545 10_655
O(1) Pr(1) O(1) C(1) -47.6(10) no 10_655 160_545 4_555
O(1) Pr(1) O(1) O(1) -132.4(10) no 160_545 10_655 110_554
O(1) Pr(1) O(1) O(1) 0.0(8) no 160_545 10_655 160_545
O(1) Pr(1) O(1) O(1) 95.1(14) no 160_545 10_655 166_555
O(1) Pr(1) O(1) C(1) 47.6(10) no 160_545 10_655 4_555
O(1) Pr(1) O(1) O(1) -132.4(10) no 10_655 166_555 98_554
O(1) Pr(1) O(1) O(1) 95.1(14) no 10_655 166_555 4_555
O(1) Pr(1) O(1) O(1) 0.0(8) no 10_655 166_555 10_655
O(1) Pr(1) O(1) C(1) 47.6(10) no 10_655 166_555 4_555
O(1) Pr(1) O(1) O(1) 132.4(10) no 166_555 10_655 110_554
O(1) Pr(1) O(1) O(1) -95.1(14) no 166_555 10_655 160_545
O(1) Pr(1) O(1) O(1) 0.0(8) no 166_555 10_655 166_555
O(1) Pr(1) O(1) C(1) -47.6(10) no 166_555 10_655 4_555
O(1) Pr(1) O(1) O(1) -79.8(4) no 10_655 171_555 15_555
O(1) Pr(1) O(1) O(1) 147.7(5) no 10_655 171_555 115_555
O(1) Pr(1) O(1) O(1) 52.6(9) no 10_655 171_555 137_554
O(1) Pr(1) O(1) C(1) 100.2(4) no 10_655 171_555 115_555
O(1) Pr(1) O(1) O(1) 154.1(6) no 171_555 10_655 110_554
O(1) Pr(1) O(1) O(1) -73.4(8) no 171_555 10_655 160_545
O(1) Pr(1) O(1) O(1) 21.7(9) no 171_555 10_655 166_555
O(1) Pr(1) O(1) C(1) -25.9(6) no 171_555 10_655 4_555
O(1) Pr(1) O(1) O(1) 47.6(10) no 10_655 184_555 101_555
O(1) Pr(1) O(1) O(1) -84.9(14) no 10_655 184_555 28_655
O(1) Pr(1) O(1) O(1) 180.0(8) no 10_655 184_555 .
O(1) Pr(1) O(1) C(1) -132.4(10) no 10_655 184_555 .
O(1) Pr(1) O(1) O(1) 47.6(10) no 184_555 10_655 110_554
O(1) Pr(1) O(1) O(1) 180.0(8) no 184_555 10_655 160_545
O(1) Pr(1) O(1) O(1) -84.9(14) no 184_555 10_655 166_555
O(1) Pr(1) O(1) C(1) -132.4(10) no 184_555 10_655 4_555
O(1) Pr(1) O(1) O(1) 180.0 no 15_555 20_655 152_555
O(1) Pr(1) O(1) O(1) 47.6(6) no 15_555 20_655 101_555
O(1) Pr(1) O(1) O(1) -47.6(6) no 15_555 20_655 98_554
O(1) Pr(1) O(1) C(1) 0.0 no 15_555 20_655 15_555
O(1) Pr(1) O(1) O(1) 180.0 no 20_655 15_555 171_555
O(1) Pr(1) O(1) O(1) 47.6(6) no 20_655 15_555 98_554
O(1) Pr(1) O(1) O(1) -47.6(6) no 20_655 15_555 101_555
O(1) Pr(1) O(1) C(1) 0.0 no 20_655 15_555 15_555
O(1) Pr(1) O(1) O(1) 0.0 no 15_555 21_555 153_545
O(1) Pr(1) O(1) O(1) -132.4(6) no 15_555 21_555 103_555
O(1) Pr(1) O(1) O(1) 132.4(6) no 15_555 21_555 125_554
O(1) Pr(1) O(1) C(1) 180.0 no 15_555 21_555 21_555
O(1) Pr(1) O(1) O(1) 0.0 no 21_555 15_555 171_555
O(1) Pr(1) O(1) O(1) -132.4(6) no 21_555 15_555 98_554
O(1) Pr(1) O(1) O(1) 132.4(6) no 21_555 15_555 101_555
O(1) Pr(1) O(1) C(1) 180.0 no 21_555 15_555 15_555
O(1) Pr(1) O(1) O(1) -112.1(6) no 15_555 28_655 113_555
O(1) Pr(1) O(1) O(1) 20.4(9) no 15_555 28_655 184_555
O(1) Pr(1) O(1) O(1) 115.5(8) no 15_555 28_655 157_545
O(1) Pr(1) O(1) C(1) 67.9(6) no 15_555 28_655 .
O(1) Pr(1) O(1) O(1) -112.1(6) no 28_655 15_555 171_555
O(1) Pr(1) O(1) O(1) 115.5(8) no 28_655 15_555 98_554
O(1) Pr(1) O(1) O(1) 20.4(9) no 28_655 15_555 101_555
O(1) Pr(1) O(1) C(1) 67.9(6) no 28_655 15_555 15_555
O(1) Pr(1) O(1) O(1) -132.4(10) no 15_555 98_554 166_555
O(1) Pr(1) O(1) O(1) 0.0(8) no 15_555 98_554 15_555
O(1) Pr(1) O(1) O(1) 95.1(14) no 15_555 98_554 20_655
O(1) Pr(1) O(1) C(1) 47.6(10) no 15_555 98_554 15_555
O(1) Pr(1) O(1) O(1) 132.4(10) no 98_554 15_555 171_555
O(1) Pr(1) O(1) O(1) 0.0(8) no 98_554 15_555 98_554
O(1) Pr(1) O(1) O(1) -95.1(14) no 98_554 15_555 101_555
O(1) Pr(1) O(1) C(1) -47.6(10) no 98_554 15_555 15_555
O(1) Pr(1) O(1) O(1) 132.4(10) no 15_555 101_555 184_555
O(1) Pr(1) O(1) O(1) 0.0(8) no 15_555 101_555 15_555
O(1) Pr(1) O(1) O(1) -95.1(14) no 15_555 101_555 20_655
O(1) Pr(1) O(1) C(1) -47.6(10) no 15_555 101_555 15_555
O(1) Pr(1) O(1) O(1) -132.4(10) no 101_555 15_555 171_555
O(1) Pr(1) O(1) O(1) 95.1(14) no 101_555 15_555 98_554
O(1) Pr(1) O(1) O(1) 0.0(8) no 101_555 15_555 101_555
O(1) Pr(1) O(1) C(1) 47.6(10) no 101_555 15_555 15_555
O(1) Pr(1) O(1) O(1) -47.6(10) no 15_555 103_555 157_545
O(1) Pr(1) O(1) O(1) 84.9(14) no 15_555 103_555 21_555
O(1) Pr(1) O(1) O(1) 180(983927) no 15_555 103_555 39_655
O(1) Pr(1) O(1) C(1) 132.4(10) no 15_555 103_555 21_555
O(1) Pr(1) O(1) O(1) -47.6(10) no 103_555 15_555 171_555
O(1) Pr(1) O(1) O(1) 180(983927) no 103_555 15_555 98_554
O(1) Pr(1) O(1) O(1) 84.9(14) no 103_555 15_555 101_555
O(1) Pr(1) O(1) C(1) 132.4(10) no 103_555 15_555 15_555
O(1) Pr(1) O(1) O(1) -79.8(4) no 15_555 110_554 10_655
O(1) Pr(1) O(1) O(1) 147.7(5) no 15_555 110_554 147_545
O(1) Pr(1) O(1) O(1) 52.6(9) no 15_555 110_554 152_555
O(1) Pr(1) O(1) C(1) 100.2(4) no 15_555 110_554 110_554
O(1) Pr(1) O(1) O(1) 154.1(6) no 110_554 15_555 171_555
O(1) Pr(1) O(1) O(1) 21.7(9) no 110_554 15_555 98_554
O(1) Pr(1) O(1) O(1) -73.4(8) no 110_554 15_555 101_555
O(1) Pr(1) O(1) C(1) -25.9(6) no 110_554 15_555 15_555
O(1) Pr(1) O(1) O(1) 79.8(4) no 15_555 113_555 28_655
O(1) Pr(1) O(1) O(1) -147.7(5) no 15_555 113_555 147_545
O(1) Pr(1) O(1) O(1) -52.6(9) no 15_555 113_555 152_555
O(1) Pr(1) O(1) C(1) -100.2(4) no 15_555 113_555 110_554
O(1) Pr(1) O(1) O(1) -154.1(6) no 113_555 15_555 171_555
O(1) Pr(1) O(1) O(1) 73.4(8) no 113_555 15_555 98_554
O(1) Pr(1) O(1) O(1) -21.7(9) no 113_555 15_555 101_555
O(1) Pr(1) O(1) C(1) 25.9(6) no 113_555 15_555 15_555
O(1) Pr(1) O(1) O(1) -100.2(4) no 15_555 115_555 .
O(1) Pr(1) O(1) O(1) 127.4(9) no 15_555 115_555 153_545
O(1) Pr(1) O(1) O(1) 32.3(5) no 15_555 115_555 171_555
O(1) Pr(1) O(1) C(1) 79.8(4) no 15_555 115_555 115_555
O(1) Pr(1) O(1) O(1) -25.9(6) no 115_555 15_555 171_555
O(1) Pr(1) O(1) O(1) -158.3(9) no 115_555 15_555 98_554
O(1) Pr(1) O(1) O(1) 106.6(8) no 115_555 15_555 101_555
O(1) Pr(1) O(1) C(1) 154.1(6) no 115_555 15_555 15_555
O(1) Pr(1) O(1) O(1) 47.6(10) no 15_555 125_554 160_545
O(1) Pr(1) O(1) O(1) 180.0(8) no 15_555 125_554 39_655
O(1) Pr(1) O(1) O(1) -84.9(14) no 15_555 125_554 21_555
O(1) Pr(1) O(1) C(1) -132.4(10) no 15_555 125_554 21_555
O(1) Pr(1) O(1) O(1) 47.6(10) no 125_554 15_555 171_555
O(1) Pr(1) O(1) O(1) -84.9(14) no 125_554 15_555 98_554
O(1) Pr(1) O(1) O(1) 180.0(8) no 125_554 15_555 101_555
O(1) Pr(1) O(1) C(1) -132.4(10) no 125_554 15_555 15_555
O(1) Pr(1) O(1) O(1) 100.2(4) no 15_555 137_554 4_555
O(1) Pr(1) O(1) O(1) -32.3(5) no 15_555 137_554 171_555
O(1) Pr(1) O(1) O(1) -127.4(9) no 15_555 137_554 153_545
O(1) Pr(1) O(1) C(1) -79.8(4) no 15_555 137_554 115_555
O(1) Pr(1) O(1) O(1) 25.9(6) no 137_554 15_555 171_555
O(1) Pr(1) O(1) O(1) -106.6(8) no 137_554 15_555 98_554
O(1) Pr(1) O(1) O(1) 158.3(9) no 137_554 15_555 101_555
O(1) Pr(1) O(1) C(1) -154.1(6) no 137_554 15_555 15_555
O(1) Pr(1) O(1) O(1) 180.0 no 15_555 147_545 39_655
O(1) Pr(1) O(1) O(1) -47.6(6) no 15_555 147_545 110_554
O(1) Pr(1) O(1) O(1) 47.6(6) no 15_555 147_545 113_555
O(1) Pr(1) O(1) C(1) 0.0 no 15_555 147_545 110_554
O(1) Pr(1) O(1) O(1) 180.0 no 147_545 15_555 171_555
O(1) Pr(1) O(1) O(1) 47.6(6) no 147_545 15_555 98_554
O(1) Pr(1) O(1) O(1) -47.6(6) no 147_545 15_555 101_555
O(1) Pr(1) O(1) C(1) 0.0 no 147_545 15_555 15_555
O(1) Pr(1) O(1) O(1) 0.0 no 15_555 152_555 20_655
O(1) Pr(1) O(1) O(1) 132.4(6) no 15_555 152_555 113_555
O(1) Pr(1) O(1) O(1) -132.4(6) no 15_555 152_555 110_554
O(1) Pr(1) O(1) C(1) 180.0 no 15_555 152_555 110_554
O(1) Pr(1) O(1) O(1) 180.0 no 152_555 15_555 171_555
O(1) Pr(1) O(1) O(1) 47.6(6) no 152_555 15_555 98_554
O(1) Pr(1) O(1) O(1) -47.6(6) no 152_555 15_555 101_555
O(1) Pr(1) O(1) C(1) 0.0 no 152_555 15_555 15_555
O(1) Pr(1) O(1) O(1) 180.0 no 15_555 153_545 21_555
O(1) Pr(1) O(1) O(1) -47.6(6) no 15_555 153_545 115_555
O(1) Pr(1) O(1) O(1) 47.6(6) no 15_555 153_545 137_554
O(1) Pr(1) O(1) C(1) 0.0 no 15_555 153_545 115_555
O(1) Pr(1) O(1) O(1) 0.0 no 153_545 15_555 171_555
O(1) Pr(1) O(1) O(1) -132.4(6) no 153_545 15_555 98_554
O(1) Pr(1) O(1) O(1) 132.4(6) no 153_545 15_555 101_555
O(1) Pr(1) O(1) C(1) 180.0 no 153_545 15_555 15_555
O(1) Pr(1) O(1) O(1) 154.1(6) no 15_555 157_545 103_555
O(1) Pr(1) O(1) O(1) 21.7(9) no 15_555 157_545 .
O(1) Pr(1) O(1) O(1) -73.4(8) no 15_555 157_545 28_655
O(1) Pr(1) O(1) C(1) -25.9(6) no 15_555 157_545 .
O(1) Pr(1) O(1) O(1) -79.8(4) no 157_545 15_555 171_555
O(1) Pr(1) O(1) O(1) 147.7(5) no 157_545 15_555 98_554
O(1) Pr(1) O(1) O(1) 52.6(9) no 157_545 15_555 101_555
O(1) Pr(1) O(1) C(1) 100.2(4) no 157_545 15_555 15_555
O(1) Pr(1) O(1) O(1) -154.1(6) no 15_555 160_545 125_554
O(1) Pr(1) O(1) O(1) -21.7(9) no 15_555 160_545 4_555
O(1) Pr(1) O(1) O(1) 73.4(8) no 15_555 160_545 10_655
O(1) Pr(1) O(1) C(1) 25.9(6) no 15_555 160_545 4_555
O(1) Pr(1) O(1) O(1) 79.8(4) no 160_545 15_555 171_555
O(1) Pr(1) O(1) O(1) -52.6(9) no 160_545 15_555 98_554
O(1) Pr(1) O(1) O(1) -147.7(5) no 160_545 15_555 101_555
O(1) Pr(1) O(1) C(1) -100.2(4) no 160_545 15_555 15_555
O(1) Pr(1) O(1) O(1) 25.9(6) no 15_555 166_555 98_554
O(1) Pr(1) O(1) O(1) -106.6(8) no 15_555 166_555 4_555
O(1) Pr(1) O(1) O(1) 158.3(9) no 15_555 166_555 10_655
O(1) Pr(1) O(1) C(1) -154.1(6) no 15_555 166_555 4_555
O(1) Pr(1) O(1) O(1) 100.2(4) no 166_555 15_555 171_555
O(1) Pr(1) O(1) O(1) -32.3(5) no 166_555 15_555 98_554
O(1) Pr(1) O(1) O(1) -127.4(9) no 166_555 15_555 101_555
O(1) Pr(1) O(1) C(1) -79.8(4) no 166_555 15_555 15_555
O(1) Pr(1) O(1) O(1) 0.0 no 15_555 171_555 15_555
O(1) Pr(1) O(1) O(1) -132.4(6) no 15_555 171_555 115_555
O(1) Pr(1) O(1) O(1) 132.4(6) no 15_555 171_555 137_554
O(1) Pr(1) O(1) C(1) 180.0 no 15_555 171_555 115_555
O(1) Pr(1) O(1) O(1) 0.0 no 171_555 15_555 171_555
O(1) Pr(1) O(1) O(1) -132.4(6) no 171_555 15_555 98_554
O(1) Pr(1) O(1) O(1) 132.4(6) no 171_555 15_555 101_555
O(1) Pr(1) O(1) C(1) 180.0 no 171_555 15_555 15_555
O(1) Pr(1) O(1) O(1) -25.9(6) no 15_555 184_555 101_555
O(1) Pr(1) O(1) O(1) -158.3(9) no 15_555 184_555 28_655
O(1) Pr(1) O(1) O(1) 106.6(8) no 15_555 184_555 .
O(1) Pr(1) O(1) C(1) 154.1(6) no 15_555 184_555 .
O(1) Pr(1) O(1) O(1) -100.2(4) no 184_555 15_555 171_555
O(1) Pr(1) O(1) O(1) 127.4(9) no 184_555 15_555 98_554
O(1) Pr(1) O(1) O(1) 32.3(5) no 184_555 15_555 101_555
O(1) Pr(1) O(1) C(1) 79.8(4) no 184_555 15_555 15_555
O(1) Pr(1) O(1) O(1) -67.9(6) no 20_655 28_655 113_555
O(1) Pr(1) O(1) O(1) 64.5(8) no 20_655 28_655 184_555
O(1) Pr(1) O(1) O(1) 159.6(9) no 20_655 28_655 157_545
O(1) Pr(1) O(1) C(1) 112.1(6) no 20_655 28_655 .
O(1) Pr(1) O(1) O(1) 67.9(6) no 28_655 20_655 152_555
O(1) Pr(1) O(1) O(1) -64.5(8) no 28_655 20_655 101_555
O(1) Pr(1) O(1) O(1) -159.6(9) no 28_655 20_655 98_554
O(1) Pr(1) O(1) C(1) -112.1(6) no 28_655 20_655 15_555
O(1) Pr(1) O(1) O(1) 0.0 no 20_655 39_655 147_545
O(1) Pr(1) O(1) O(1) 132.4(6) no 20_655 39_655 103_555
O(1) Pr(1) O(1) O(1) -132.4(6) no 20_655 39_655 125_554
O(1) Pr(1) O(1) C(1) 180.0 no 20_655 39_655 21_555
O(1) Pr(1) O(1) O(1) 0.0 no 39_655 20_655 152_555
O(1) Pr(1) O(1) O(1) -132.4(6) no 39_655 20_655 101_555
O(1) Pr(1) O(1) O(1) 132.4(6) no 39_655 20_655 98_554
O(1) Pr(1) O(1) C(1) 180.0 no 39_655 20_655 15_555
O(1) Pr(1) O(1) O(1) 132.4(10) no 20_655 98_554 166_555
O(1) Pr(1) O(1) O(1) -95.1(14) no 20_655 98_554 15_555
O(1) Pr(1) O(1) O(1) 0.0(8) no 20_655 98_554 20_655
O(1) Pr(1) O(1) C(1) -47.6(10) no 20_655 98_554 15_555
O(1) Pr(1) O(1) O(1) -132.4(10) no 98_554 20_655 152_555
O(1) Pr(1) O(1) O(1) 95.1(14) no 98_554 20_655 101_555
O(1) Pr(1) O(1) O(1) 0.0(8) no 98_554 20_655 98_554
O(1) Pr(1) O(1) C(1) 47.6(10) no 98_554 20_655 15_555
O(1) Pr(1) O(1) O(1) -132.4(10) no 20_655 101_555 184_555
O(1) Pr(1) O(1) O(1) 95.1(14) no 20_655 101_555 15_555
O(1) Pr(1) O(1) O(1) 0.0(8) no 20_655 101_555 20_655
O(1) Pr(1) O(1) C(1) 47.6(10) no 20_655 101_555 15_555
O(1) Pr(1) O(1) O(1) 132.4(10) no 101_555 20_655 152_555
O(1) Pr(1) O(1) O(1) 0.0(8) no 101_555 20_655 101_555
O(1) Pr(1) O(1) O(1) -95.1(14) no 101_555 20_655 98_554
O(1) Pr(1) O(1) C(1) -47.6(10) no 101_555 20_655 15_555
O(1) Pr(1) O(1) O(1) 47.6(10) no 20_655 103_555 157_545
O(1) Pr(1) O(1) O(1) 180.0(8) no 20_655 103_555 21_555
O(1) Pr(1) O(1) O(1) -84.9(14) no 20_655 103_555 39_655
O(1) Pr(1) O(1) C(1) -132.4(10) no 20_655 103_555 21_555
O(1) Pr(1) O(1) O(1) 47.6(10) no 103_555 20_655 152_555
O(1) Pr(1) O(1) O(1) -84.9(14) no 103_555 20_655 101_555
O(1) Pr(1) O(1) O(1) 180.0(8) no 103_555 20_655 98_554
O(1) Pr(1) O(1) C(1) -132.4(10) no 103_555 20_655 15_555
O(1) Pr(1) O(1) O(1) -100.2(4) no 20_655 110_554 10_655
O(1) Pr(1) O(1) O(1) 127.4(9) no 20_655 110_554 147_545
O(1) Pr(1) O(1) O(1) 32.3(5) no 20_655 110_554 152_555
O(1) Pr(1) O(1) C(1) 79.8(4) no 20_655 110_554 110_554
O(1) Pr(1) O(1) O(1) -25.9(6) no 110_554 20_655 152_555
O(1) Pr(1) O(1) O(1) -158.3(9) no 110_554 20_655 101_555
O(1) Pr(1) O(1) O(1) 106.6(8) no 110_554 20_655 98_554
O(1) Pr(1) O(1) C(1) 154.1(6) no 110_554 20_655 15_555
O(1) Pr(1) O(1) O(1) 100.2(4) no 20_655 113_555 28_655
O(1) Pr(1) O(1) O(1) -127.4(9) no 20_655 113_555 147_545
O(1) Pr(1) O(1) O(1) -32.3(5) no 20_655 113_555 152_555
O(1) Pr(1) O(1) C(1) -79.8(4) no 20_655 113_555 110_554
O(1) Pr(1) O(1) O(1) 25.9(6) no 113_555 20_655 152_555
O(1) Pr(1) O(1) O(1) -106.6(8) no 113_555 20_655 101_555
O(1) Pr(1) O(1) O(1) 158.3(9) no 113_555 20_655 98_554
O(1) Pr(1) O(1) C(1) -154.1(6) no 113_555 20_655 15_555
O(1) Pr(1) O(1) O(1) -79.8(4) no 20_655 115_555 .
O(1) Pr(1) O(1) O(1) 147.7(5) no 20_655 115_555 153_545
O(1) Pr(1) O(1) O(1) 52.6(9) no 20_655 115_555 171_555
O(1) Pr(1) O(1) C(1) 100.2(4) no 20_655 115_555 115_555
O(1) Pr(1) O(1) O(1) 154.1(6) no 115_555 20_655 152_555
O(1) Pr(1) O(1) O(1) 21.7(9) no 115_555 20_655 101_555
O(1) Pr(1) O(1) O(1) -73.4(8) no 115_555 20_655 98_554
O(1) Pr(1) O(1) C(1) -25.9(6) no 115_555 20_655 15_555
O(1) Pr(1) O(1) O(1) -47.6(10) no 20_655 125_554 160_545
O(1) Pr(1) O(1) O(1) 84.9(14) no 20_655 125_554 39_655
O(1) Pr(1) O(1) O(1) 180(983927) no 20_655 125_554 21_555
O(1) Pr(1) O(1) C(1) 132.4(10) no 20_655 125_554 21_555
O(1) Pr(1) O(1) O(1) -47.6(10) no 125_554 20_655 152_555
O(1) Pr(1) O(1) O(1) 180(983927) no 125_554 20_655 101_555
O(1) Pr(1) O(1) O(1) 84.9(14) no 125_554 20_655 98_554
O(1) Pr(1) O(1) C(1) 132.4(10) no 125_554 20_655 15_555
O(1) Pr(1) O(1) O(1) 79.8(4) no 20_655 137_554 4_555
O(1) Pr(1) O(1) O(1) -52.6(9) no 20_655 137_554 171_555
O(1) Pr(1) O(1) O(1) -147.7(5) no 20_655 137_554 153_545
O(1) Pr(1) O(1) C(1) -100.2(4) no 20_655 137_554 115_555
O(1) Pr(1) O(1) O(1) -154.1(6) no 137_554 20_655 152_555
O(1) Pr(1) O(1) O(1) 73.4(8) no 137_554 20_655 101_555
O(1) Pr(1) O(1) O(1) -21.7(9) no 137_554 20_655 98_554
O(1) Pr(1) O(1) C(1) 25.9(6) no 137_554 20_655 15_555
O(1) Pr(1) O(1) O(1) 180.0 no 20_655 147_545 39_655
O(1) Pr(1) O(1) O(1) -47.6(6) no 20_655 147_545 110_554
O(1) Pr(1) O(1) O(1) 47.6(6) no 20_655 147_545 113_555
O(1) Pr(1) O(1) C(1) 0.0 no 20_655 147_545 110_554
O(1) Pr(1) O(1) O(1) 0.0 no 147_545 20_655 152_555
O(1) Pr(1) O(1) O(1) -132.4(6) no 147_545 20_655 101_555
O(1) Pr(1) O(1) O(1) 132.4(6) no 147_545 20_655 98_554
O(1) Pr(1) O(1) C(1) 180.0 no 147_545 20_655 15_555
O(1) Pr(1) O(1) O(1) 0.0 no 20_655 152_555 20_655
O(1) Pr(1) O(1) O(1) 132.4(6) no 20_655 152_555 113_555
O(1) Pr(1) O(1) O(1) -132.4(6) no 20_655 152_555 110_554
O(1) Pr(1) O(1) C(1) 180.0 no 20_655 152_555 110_554
O(1) Pr(1) O(1) O(1) 0.0 no 152_555 20_655 152_555
O(1) Pr(1) O(1) O(1) -132.4(6) no 152_555 20_655 101_555
O(1) Pr(1) O(1) O(1) 132.4(6) no 152_555 20_655 98_554
O(1) Pr(1) O(1) C(1) 180.0 no 152_555 20_655 15_555
O(1) Pr(1) O(1) O(1) 180.0 no 20_655 153_545 21_555
O(1) Pr(1) O(1) O(1) -47.6(6) no 20_655 153_545 115_555
O(1) Pr(1) O(1) O(1) 47.6(6) no 20_655 153_545 137_554
O(1) Pr(1) O(1) C(1) 0.0 no 20_655 153_545 115_555
O(1) Pr(1) O(1) O(1) 180.0 no 153_545 20_655 152_555
O(1) Pr(1) O(1) O(1) 47.6(6) no 153_545 20_655 101_555
O(1) Pr(1) O(1) O(1) -47.6(6) no 153_545 20_655 98_554
O(1) Pr(1) O(1) C(1) 0.0 no 153_545 20_655 15_555
O(1) Pr(1) O(1) O(1) -154.1(6) no 20_655 157_545 103_555
O(1) Pr(1) O(1) O(1) 73.4(8) no 20_655 157_545 .
O(1) Pr(1) O(1) O(1) -21.7(9) no 20_655 157_545 28_655
O(1) Pr(1) O(1) C(1) 25.9(6) no 20_655 157_545 .
O(1) Pr(1) O(1) O(1) 79.8(4) no 157_545 20_655 152_555
O(1) Pr(1) O(1) O(1) -52.6(9) no 157_545 20_655 101_555
O(1) Pr(1) O(1) O(1) -147.7(5) no 157_545 20_655 98_554
O(1) Pr(1) O(1) C(1) -100.2(4) no 157_545 20_655 15_555
O(1) Pr(1) O(1) O(1) 154.1(6) no 20_655 160_545 125_554
O(1) Pr(1) O(1) O(1) -73.4(8) no 20_655 160_545 4_555
O(1) Pr(1) O(1) O(1) 21.7(9) no 20_655 160_545 10_655
O(1) Pr(1) O(1) C(1) -25.9(6) no 20_655 160_545 4_555
O(1) Pr(1) O(1) O(1) -79.8(4) no 160_545 20_655 152_555
O(1) Pr(1) O(1) O(1) 147.7(5) no 160_545 20_655 101_555
O(1) Pr(1) O(1) O(1) 52.6(9) no 160_545 20_655 98_554
O(1) Pr(1) O(1) C(1) 100.2(4) no 160_545 20_655 15_555
O(1) Pr(1) O(1) O(1) -25.9(6) no 20_655 166_555 98_554
O(1) Pr(1) O(1) O(1) -158.3(9) no 20_655 166_555 4_555
O(1) Pr(1) O(1) O(1) 106.6(8) no 20_655 166_555 10_655
O(1) Pr(1) O(1) C(1) 154.1(6) no 20_655 166_555 4_555
O(1) Pr(1) O(1) O(1) -100.2(4) no 166_555 20_655 152_555
O(1) Pr(1) O(1) O(1) 127.4(9) no 166_555 20_655 101_555
O(1) Pr(1) O(1) O(1) 32.3(5) no 166_555 20_655 98_554
O(1) Pr(1) O(1) C(1) 79.8(4) no 166_555 20_655 15_555
O(1) Pr(1) O(1) O(1) 0.0 no 20_655 171_555 15_555
O(1) Pr(1) O(1) O(1) -132.4(6) no 20_655 171_555 115_555
O(1) Pr(1) O(1) O(1) 132.4(6) no 20_655 171_555 137_554
O(1) Pr(1) O(1) C(1) 180.0 no 20_655 171_555 115_555
O(1) Pr(1) O(1) O(1) 180.0 no 171_555 20_655 152_555
O(1) Pr(1) O(1) O(1) 47.6(6) no 171_555 20_655 101_555
O(1) Pr(1) O(1) O(1) -47.6(6) no 171_555 20_655 98_554
O(1) Pr(1) O(1) C(1) 0.0 no 171_555 20_655 15_555
O(1) Pr(1) O(1) O(1) 25.9(6) no 20_655 184_555 101_555
O(1) Pr(1) O(1) O(1) -106.6(8) no 20_655 184_555 28_655
O(1) Pr(1) O(1) O(1) 158.3(9) no 20_655 184_555 .
O(1) Pr(1) O(1) C(1) -154.1(6) no 20_655 184_555 .
O(1) Pr(1) O(1) O(1) 100.2(4) no 184_555 20_655 152_555
O(1) Pr(1) O(1) O(1) -32.3(5) no 184_555 20_655 101_555
O(1) Pr(1) O(1) O(1) -127.4(9) no 184_555 20_655 98_554
O(1) Pr(1) O(1) C(1) -79.8(4) no 184_555 20_655 15_555
O(1) Pr(1) O(1) O(1) 112.1(6) no 21_555 28_655 113_555
O(1) Pr(1) O(1) O(1) -115.5(8) no 21_555 28_655 184_555
O(1) Pr(1) O(1) O(1) -20.4(9) no 21_555 28_655 157_545
O(1) Pr(1) O(1) C(1) -67.9(6) no 21_555 28_655 .
O(1) Pr(1) O(1) O(1) 112.1(6) no 28_655 21_555 153_545
O(1) Pr(1) O(1) O(1) -20.4(9) no 28_655 21_555 103_555
O(1) Pr(1) O(1) O(1) -115.5(8) no 28_655 21_555 125_554
O(1) Pr(1) O(1) C(1) -67.9(6) no 28_655 21_555 21_555
O(1) Pr(1) O(1) O(1) 180.0 no 21_555 39_655 147_545
O(1) Pr(1) O(1) O(1) -47.6(6) no 21_555 39_655 103_555
O(1) Pr(1) O(1) O(1) 47.6(6) no 21_555 39_655 125_554
O(1) Pr(1) O(1) C(1) 0.0 no 21_555 39_655 21_555
O(1) Pr(1) O(1) O(1) 180.0 no 39_655 21_555 153_545
O(1) Pr(1) O(1) O(1) 47.6(6) no 39_655 21_555 103_555
O(1) Pr(1) O(1) O(1) -47.6(6) no 39_655 21_555 125_554
O(1) Pr(1) O(1) C(1) 0.0 no 39_655 21_555 21_555
O(1) Pr(1) O(1) O(1) -47.6(10) no 21_555 98_554 166_555
O(1) Pr(1) O(1) O(1) 84.9(14) no 21_555 98_554 15_555
O(1) Pr(1) O(1) O(1) 180(983927) no 21_555 98_554 20_655
O(1) Pr(1) O(1) C(1) 132.4(10) no 21_555 98_554 15_555
O(1) Pr(1) O(1) O(1) -47.6(10) no 98_554 21_555 153_545
O(1) Pr(1) O(1) O(1) 180(983927) no 98_554 21_555 103_555
O(1) Pr(1) O(1) O(1) 84.9(14) no 98_554 21_555 125_554
O(1) Pr(1) O(1) C(1) 132.4(10) no 98_554 21_555 21_555
O(1) Pr(1) O(1) O(1) 47.6(10) no 21_555 101_555 184_555
O(1) Pr(1) O(1) O(1) -84.9(14) no 21_555 101_555 15_555
O(1) Pr(1) O(1) O(1) 180.0(8) no 21_555 101_555 20_655
O(1) Pr(1) O(1) C(1) -132.4(10) no 21_555 101_555 15_555
O(1) Pr(1) O(1) O(1) 47.6(10) no 101_555 21_555 153_545
O(1) Pr(1) O(1) O(1) -84.9(14) no 101_555 21_555 103_555
O(1) Pr(1) O(1) O(1) 180.0(8) no 101_555 21_555 125_554
O(1) Pr(1) O(1) C(1) -132.4(10) no 101_555 21_555 21_555
O(1) Pr(1) O(1) O(1) -132.4(10) no 21_555 103_555 157_545
O(1) Pr(1) O(1) O(1) 0.0(8) no 21_555 103_555 21_555
O(1) Pr(1) O(1) O(1) 95.1(14) no 21_555 103_555 39_655
O(1) Pr(1) O(1) C(1) 47.6(10) no 21_555 103_555 21_555
O(1) Pr(1) O(1) O(1) 132.4(10) no 103_555 21_555 153_545
O(1) Pr(1) O(1) O(1) 0.0(8) no 103_555 21_555 103_555
O(1) Pr(1) O(1) O(1) -95.1(14) no 103_555 21_555 125_554
O(1) Pr(1) O(1) C(1) -47.6(10) no 103_555 21_555 21_555
O(1) Pr(1) O(1) O(1) 79.8(4) no 21_555 110_554 10_655
O(1) Pr(1) O(1) O(1) -52.6(9) no 21_555 110_554 147_545
O(1) Pr(1) O(1) O(1) -147.7(5) no 21_555 110_554 152_555
O(1) Pr(1) O(1) C(1) -100.2(4) no 21_555 110_554 110_554
O(1) Pr(1) O(1) O(1) -154.1(6) no 110_554 21_555 153_545
O(1) Pr(1) O(1) O(1) 73.4(8) no 110_554 21_555 103_555
O(1) Pr(1) O(1) O(1) -21.7(9) no 110_554 21_555 125_554
O(1) Pr(1) O(1) C(1) 25.9(6) no 110_554 21_555 21_555
O(1) Pr(1) O(1) O(1) -79.8(4) no 21_555 113_555 28_655
O(1) Pr(1) O(1) O(1) 52.6(9) no 21_555 113_555 147_545
O(1) Pr(1) O(1) O(1) 147.7(5) no 21_555 113_555 152_555
O(1) Pr(1) O(1) C(1) 100.2(4) no 21_555 113_555 110_554
O(1) Pr(1) O(1) O(1) 154.1(6) no 113_555 21_555 153_545
O(1) Pr(1) O(1) O(1) 21.7(9) no 113_555 21_555 103_555
O(1) Pr(1) O(1) O(1) -73.4(8) no 113_555 21_555 125_554
O(1) Pr(1) O(1) C(1) -25.9(6) no 113_555 21_555 21_555
O(1) Pr(1) O(1) O(1) 100.2(4) no 21_555 115_555 .
O(1) Pr(1) O(1) O(1) -32.3(5) no 21_555 115_555 153_545
O(1) Pr(1) O(1) O(1) -127.4(9) no 21_555 115_555 171_555
O(1) Pr(1) O(1) C(1) -79.8(4) no 21_555 115_555 115_555
O(1) Pr(1) O(1) O(1) 25.9(6) no 115_555 21_555 153_545
O(1) Pr(1) O(1) O(1) -106.6(8) no 115_555 21_555 103_555
O(1) Pr(1) O(1) O(1) 158.3(9) no 115_555 21_555 125_554
O(1) Pr(1) O(1) C(1) -154.1(6) no 115_555 21_555 21_555
O(1) Pr(1) O(1) O(1) 132.4(10) no 21_555 125_554 160_545
O(1) Pr(1) O(1) O(1) -95.1(14) no 21_555 125_554 39_655
O(1) Pr(1) O(1) O(1) 0.0(8) no 21_555 125_554 21_555
O(1) Pr(1) O(1) C(1) -47.6(10) no 21_555 125_554 21_555
O(1) Pr(1) O(1) O(1) -132.4(10) no 125_554 21_555 153_545
O(1) Pr(1) O(1) O(1) 95.1(14) no 125_554 21_555 103_555
O(1) Pr(1) O(1) O(1) 0.0(8) no 125_554 21_555 125_554
O(1) Pr(1) O(1) C(1) 47.6(10) no 125_554 21_555 21_555
O(1) Pr(1) O(1) O(1) -100.2(4) no 21_555 137_554 4_555
O(1) Pr(1) O(1) O(1) 127.4(9) no 21_555 137_554 171_555
O(1) Pr(1) O(1) O(1) 32.3(5) no 21_555 137_554 153_545
O(1) Pr(1) O(1) C(1) 79.8(4) no 21_555 137_554 115_555
O(1) Pr(1) O(1) O(1) -25.9(6) no 137_554 21_555 153_545
O(1) Pr(1) O(1) O(1) -158.3(9) no 137_554 21_555 103_555
O(1) Pr(1) O(1) O(1) 106.6(8) no 137_554 21_555 125_554
O(1) Pr(1) O(1) C(1) 154.1(6) no 137_554 21_555 21_555
O(1) Pr(1) O(1) O(1) 0.0 no 21_555 147_545 39_655
O(1) Pr(1) O(1) O(1) 132.4(6) no 21_555 147_545 110_554
O(1) Pr(1) O(1) O(1) -132.4(6) no 21_555 147_545 113_555
O(1) Pr(1) O(1) C(1) 180.0 no 21_555 147_545 110_554
O(1) Pr(1) O(1) O(1) 180.0 no 147_545 21_555 153_545
O(1) Pr(1) O(1) O(1) 47.6(6) no 147_545 21_555 103_555
O(1) Pr(1) O(1) O(1) -47.6(6) no 147_545 21_555 125_554
O(1) Pr(1) O(1) C(1) 0.0 no 147_545 21_555 21_555
O(1) Pr(1) O(1) O(1) 180.0 no 21_555 152_555 20_655
O(1) Pr(1) O(1) O(1) -47.6(6) no 21_555 152_555 113_555
O(1) Pr(1) O(1) O(1) 47.6(6) no 21_555 152_555 110_554
O(1) Pr(1) O(1) C(1) 0.0 no 21_555 152_555 110_554
O(1) Pr(1) O(1) O(1) 180.0 no 152_555 21_555 153_545
O(1) Pr(1) O(1) O(1) 47.6(6) no 152_555 21_555 103_555
O(1) Pr(1) O(1) O(1) -47.6(6) no 152_555 21_555 125_554
O(1) Pr(1) O(1) C(1) 0.0 no 152_555 21_555 21_555
O(1) Pr(1) O(1) O(1) 0.0 no 21_555 153_545 21_555
O(1) Pr(1) O(1) O(1) 132.4(6) no 21_555 153_545 115_555
O(1) Pr(1) O(1) O(1) -132.4(6) no 21_555 153_545 137_554
O(1) Pr(1) O(1) C(1) 180.0 no 21_555 153_545 115_555
O(1) Pr(1) O(1) O(1) 0.0 no 153_545 21_555 153_545
O(1) Pr(1) O(1) O(1) -132.4(6) no 153_545 21_555 103_555
O(1) Pr(1) O(1) O(1) 132.4(6) no 153_545 21_555 125_554
O(1) Pr(1) O(1) C(1) 180.0 no 153_545 21_555 21_555
O(1) Pr(1) O(1) O(1) 25.9(6) no 21_555 157_545 103_555
O(1) Pr(1) O(1) O(1) -106.6(8) no 21_555 157_545 .
O(1) Pr(1) O(1) O(1) 158.3(9) no 21_555 157_545 28_655
O(1) Pr(1) O(1) C(1) -154.1(6) no 21_555 157_545 .
O(1) Pr(1) O(1) O(1) 100.2(4) no 157_545 21_555 153_545
O(1) Pr(1) O(1) O(1) -32.3(5) no 157_545 21_555 103_555
O(1) Pr(1) O(1) O(1) -127.4(9) no 157_545 21_555 125_554
O(1) Pr(1) O(1) C(1) -79.8(4) no 157_545 21_555 21_555
O(1) Pr(1) O(1) O(1) -25.9(6) no 21_555 160_545 125_554
O(1) Pr(1) O(1) O(1) 106.6(8) no 21_555 160_545 4_555
O(1) Pr(1) O(1) O(1) -158.3(9) no 21_555 160_545 10_655
O(1) Pr(1) O(1) C(1) 154.1(6) no 21_555 160_545 4_555
O(1) Pr(1) O(1) O(1) -100.2(4) no 160_545 21_555 153_545
O(1) Pr(1) O(1) O(1) 127.4(9) no 160_545 21_555 103_555
O(1) Pr(1) O(1) O(1) 32.3(5) no 160_545 21_555 125_554
O(1) Pr(1) O(1) C(1) 79.8(4) no 160_545 21_555 21_555
O(1) Pr(1) O(1) O(1) 154.1(6) no 21_555 166_555 98_554
O(1) Pr(1) O(1) O(1) 21.7(9) no 21_555 166_555 4_555
O(1) Pr(1) O(1) O(1) -73.4(8) no 21_555 166_555 10_655
O(1) Pr(1) O(1) C(1) -25.9(6) no 21_555 166_555 4_555
O(1) Pr(1) O(1) O(1) -79.8(4) no 166_555 21_555 153_545
O(1) Pr(1) O(1) O(1) 147.7(5) no 166_555 21_555 103_555
O(1) Pr(1) O(1) O(1) 52.6(9) no 166_555 21_555 125_554
O(1) Pr(1) O(1) C(1) 100.2(4) no 166_555 21_555 21_555
O(1) Pr(1) O(1) O(1) 180.0 no 21_555 171_555 15_555
O(1) Pr(1) O(1) O(1) 47.6(6) no 21_555 171_555 115_555
O(1) Pr(1) O(1) O(1) -47.6(6) no 21_555 171_555 137_554
O(1) Pr(1) O(1) C(1) 0.0 no 21_555 171_555 115_555
O(1) Pr(1) O(1) O(1) 0.0 no 171_555 21_555 153_545
O(1) Pr(1) O(1) O(1) -132.4(6) no 171_555 21_555 103_555
O(1) Pr(1) O(1) O(1) 132.4(6) no 171_555 21_555 125_554
O(1) Pr(1) O(1) C(1) 180.0 no 171_555 21_555 21_555
O(1) Pr(1) O(1) O(1) -154.1(6) no 21_555 184_555 101_555
O(1) Pr(1) O(1) O(1) 73.4(8) no 21_555 184_555 28_655
O(1) Pr(1) O(1) O(1) -21.7(9) no 21_555 184_555 .
O(1) Pr(1) O(1) C(1) 25.9(6) no 21_555 184_555 .
O(1) Pr(1) O(1) O(1) 79.8(4) no 184_555 21_555 153_545
O(1) Pr(1) O(1) O(1) -52.6(9) no 184_555 21_555 103_555
O(1) Pr(1) O(1) O(1) -147.7(5) no 184_555 21_555 125_554
O(1) Pr(1) O(1) C(1) -100.2(4) no 184_555 21_555 21_555
O(1) Pr(1) O(1) O(1) -67.9(6) no 28_655 39_655 147_545
O(1) Pr(1) O(1) O(1) 64.5(8) no 28_655 39_655 103_555
O(1) Pr(1) O(1) O(1) 159.6(9) no 28_655 39_655 125_554
O(1) Pr(1) O(1) C(1) 112.1(6) no 28_655 39_655 21_555
O(1) Pr(1) O(1) O(1) 67.9(6) no 39_655 28_655 113_555
O(1) Pr(1) O(1) O(1) -159.6(9) no 39_655 28_655 184_555
O(1) Pr(1) O(1) O(1) -64.5(8) no 39_655 28_655 157_545
O(1) Pr(1) O(1) C(1) -112.1(6) no 39_655 28_655 .
O(1) Pr(1) O(1) O(1) 154.1(6) no 28_655 98_554 166_555
O(1) Pr(1) O(1) O(1) -73.4(8) no 28_655 98_554 15_555
O(1) Pr(1) O(1) O(1) 21.7(9) no 28_655 98_554 20_655
O(1) Pr(1) O(1) C(1) -25.9(6) no 28_655 98_554 15_555
O(1) Pr(1) O(1) O(1) -79.8(4) no 98_554 28_655 113_555
O(1) Pr(1) O(1) O(1) 52.6(9) no 98_554 28_655 184_555
O(1) Pr(1) O(1) O(1) 147.7(5) no 98_554 28_655 157_545
O(1) Pr(1) O(1) C(1) 100.2(4) no 98_554 28_655 .
O(1) Pr(1) O(1) O(1) -25.9(6) no 28_655 101_555 184_555
O(1) Pr(1) O(1) O(1) -158.3(9) no 28_655 101_555 15_555
O(1) Pr(1) O(1) O(1) 106.6(8) no 28_655 101_555 20_655
O(1) Pr(1) O(1) C(1) 154.1(6) no 28_655 101_555 15_555
O(1) Pr(1) O(1) O(1) -100.2(4) no 101_555 28_655 113_555
O(1) Pr(1) O(1) O(1) 32.3(5) no 101_555 28_655 184_555
O(1) Pr(1) O(1) O(1) 127.4(9) no 101_555 28_655 157_545
O(1) Pr(1) O(1) C(1) 79.8(4) no 101_555 28_655 .
O(1) Pr(1) O(1) O(1) 25.9(6) no 28_655 103_555 157_545
O(1) Pr(1) O(1) O(1) 158.3(9) no 28_655 103_555 21_555
O(1) Pr(1) O(1) O(1) -106.6(8) no 28_655 103_555 39_655
O(1) Pr(1) O(1) C(1) -154.1(6) no 28_655 103_555 21_555
O(1) Pr(1) O(1) O(1) 100.2(4) no 103_555 28_655 113_555
O(1) Pr(1) O(1) O(1) -127.4(9) no 103_555 28_655 184_555
O(1) Pr(1) O(1) O(1) -32.3(5) no 103_555 28_655 157_545
O(1) Pr(1) O(1) C(1) -79.8(4) no 103_555 28_655 .
O(1) Pr(1) O(1) O(1) 180.0 no 28_655 110_554 10_655
O(1) Pr(1) O(1) O(1) 47.6(6) no 28_655 110_554 147_545
O(1) Pr(1) O(1) O(1) -47.6(6) no 28_655 110_554 152_555
O(1) Pr(1) O(1) C(1) 0.0 no 28_655 110_554 110_554
O(1) Pr(1) O(1) O(1) 0.0 no 110_554 28_655 113_555
O(1) Pr(1) O(1) O(1) 132.4(6) no 110_554 28_655 184_555
O(1) Pr(1) O(1) O(1) -132.4(6) no 110_554 28_655 157_545
O(1) Pr(1) O(1) C(1) 180.0 no 110_554 28_655 .
O(1) Pr(1) O(1) O(1) 0.0 no 28_655 113_555 28_655
O(1) Pr(1) O(1) O(1) 132.4(6) no 28_655 113_555 147_545
O(1) Pr(1) O(1) O(1) -132.4(6) no 28_655 113_555 152_555
O(1) Pr(1) O(1) C(1) 180.0 no 28_655 113_555 110_554
O(1) Pr(1) O(1) O(1) 0.0 no 113_555 28_655 113_555
O(1) Pr(1) O(1) O(1) 132.4(6) no 113_555 28_655 184_555
O(1) Pr(1) O(1) O(1) -132.4(6) no 113_555 28_655 157_545
O(1) Pr(1) O(1) C(1) 180.0 no 113_555 28_655 .
O(1) Pr(1) O(1) O(1) 0.0 no 28_655 115_555 .
O(1) Pr(1) O(1) O(1) -132.4(6) no 28_655 115_555 153_545
O(1) Pr(1) O(1) O(1) 132.4(6) no 28_655 115_555 171_555
O(1) Pr(1) O(1) C(1) 180.0 no 28_655 115_555 115_555
O(1) Pr(1) O(1) O(1) 180.0 no 115_555 28_655 113_555
O(1) Pr(1) O(1) O(1) -47.6(6) no 115_555 28_655 184_555
O(1) Pr(1) O(1) O(1) 47.6(6) no 115_555 28_655 157_545
O(1) Pr(1) O(1) C(1) 0.0 no 115_555 28_655 .
O(1) Pr(1) O(1) O(1) -154.1(6) no 28_655 125_554 160_545
O(1) Pr(1) O(1) O(1) -21.7(9) no 28_655 125_554 39_655
O(1) Pr(1) O(1) O(1) 73.4(8) no 28_655 125_554 21_555
O(1) Pr(1) O(1) C(1) 25.9(6) no 28_655 125_554 21_555
O(1) Pr(1) O(1) O(1) 79.8(4) no 125_554 28_655 113_555
O(1) Pr(1) O(1) O(1) -147.7(5) no 125_554 28_655 184_555
O(1) Pr(1) O(1) O(1) -52.6(9) no 125_554 28_655 157_545
O(1) Pr(1) O(1) C(1) -100.2(4) no 125_554 28_655 .
O(1) Pr(1) O(1) O(1) 180.0 no 28_655 137_554 4_555
O(1) Pr(1) O(1) O(1) 47.6(6) no 28_655 137_554 171_555
O(1) Pr(1) O(1) O(1) -47.6(6) no 28_655 137_554 153_545
O(1) Pr(1) O(1) C(1) 0.0 no 28_655 137_554 115_555
O(1) Pr(1) O(1) O(1) 180.0 no 137_554 28_655 113_555
O(1) Pr(1) O(1) O(1) -47.6(6) no 137_554 28_655 184_555
O(1) Pr(1) O(1) O(1) 47.6(6) no 137_554 28_655 157_545
O(1) Pr(1) O(1) C(1) 0.0 no 137_554 28_655 .
O(1) Pr(1) O(1) O(1) 100.2(4) no 28_655 147_545 39_655
O(1) Pr(1) O(1) O(1) -127.4(9) no 28_655 147_545 110_554
O(1) Pr(1) O(1) O(1) -32.3(5) no 28_655 147_545 113_555
O(1) Pr(1) O(1) C(1) -79.8(4) no 28_655 147_545 110_554
O(1) Pr(1) O(1) O(1) 25.9(6) no 147_545 28_655 113_555
O(1) Pr(1) O(1) O(1) 158.3(9) no 147_545 28_655 184_555
O(1) Pr(1) O(1) O(1) -106.6(8) no 147_545 28_655 157_545
O(1) Pr(1) O(1) C(1) -154.1(6) no 147_545 28_655 .
O(1) Pr(1) O(1) O(1) -100.2(4) no 28_655 152_555 20_655
O(1) Pr(1) O(1) O(1) 32.3(5) no 28_655 152_555 113_555
O(1) Pr(1) O(1) O(1) 127.4(9) no 28_655 152_555 110_554
O(1) Pr(1) O(1) C(1) 79.8(4) no 28_655 152_555 110_554
O(1) Pr(1) O(1) O(1) -25.9(6) no 152_555 28_655 113_555
O(1) Pr(1) O(1) O(1) 106.6(8) no 152_555 28_655 184_555
O(1) Pr(1) O(1) O(1) -158.3(9) no 152_555 28_655 157_545
O(1) Pr(1) O(1) C(1) 154.1(6) no 152_555 28_655 .
O(1) Pr(1) O(1) O(1) -79.8(4) no 28_655 153_545 21_555
O(1) Pr(1) O(1) O(1) 52.6(9) no 28_655 153_545 115_555
O(1) Pr(1) O(1) O(1) 147.7(5) no 28_655 153_545 137_554
O(1) Pr(1) O(1) C(1) 100.2(4) no 28_655 153_545 115_555
O(1) Pr(1) O(1) O(1) 154.1(6) no 153_545 28_655 113_555
O(1) Pr(1) O(1) O(1) -73.4(8) no 153_545 28_655 184_555
O(1) Pr(1) O(1) O(1) 21.7(9) no 153_545 28_655 157_545
O(1) Pr(1) O(1) C(1) -25.9(6) no 153_545 28_655 .
O(1) Pr(1) O(1) O(1) -132.4(10) no 28_655 157_545 103_555
O(1) Pr(1) O(1) O(1) 95.1(14) no 28_655 157_545 .
O(1) Pr(1) O(1) O(1) 0.0(8) no 28_655 157_545 28_655
O(1) Pr(1) O(1) C(1) 47.6(10) no 28_655 157_545 .
O(1) Pr(1) O(1) O(1) 132.4(10) no 157_545 28_655 113_555
O(1) Pr(1) O(1) O(1) -95.1(14) no 157_545 28_655 184_555
O(1) Pr(1) O(1) O(1) 0.0(8) no 157_545 28_655 157_545
O(1) Pr(1) O(1) C(1) -47.6(10) no 157_545 28_655 .
O(1) Pr(1) O(1) O(1) 47.6(10) no 28_655 160_545 125_554
O(1) Pr(1) O(1) O(1) 180.0(8) no 28_655 160_545 4_555
O(1) Pr(1) O(1) O(1) -84.9(14) no 28_655 160_545 10_655
O(1) Pr(1) O(1) C(1) -132.4(10) no 28_655 160_545 4_555
O(1) Pr(1) O(1) O(1) 47.6(10) no 160_545 28_655 113_555
O(1) Pr(1) O(1) O(1) 180.0(8) no 160_545 28_655 184_555
O(1) Pr(1) O(1) O(1) -84.9(14) no 160_545 28_655 157_545
O(1) Pr(1) O(1) C(1) -132.4(10) no 160_545 28_655 .
O(1) Pr(1) O(1) O(1) -47.6(10) no 28_655 166_555 98_554
O(1) Pr(1) O(1) O(1) 180(983927) no 28_655 166_555 4_555
O(1) Pr(1) O(1) O(1) 84.9(14) no 28_655 166_555 10_655
O(1) Pr(1) O(1) C(1) 132.4(10) no 28_655 166_555 4_555
O(1) Pr(1) O(1) O(1) -47.6(10) no 166_555 28_655 113_555
O(1) Pr(1) O(1) O(1) 84.9(14) no 166_555 28_655 184_555
O(1) Pr(1) O(1) O(1) 180(983927) no 166_555 28_655 157_545
O(1) Pr(1) O(1) C(1) 132.4(10) no 166_555 28_655 .
O(1) Pr(1) O(1) O(1) 79.8(4) no 28_655 171_555 15_555
O(1) Pr(1) O(1) O(1) -52.6(9) no 28_655 171_555 115_555
O(1) Pr(1) O(1) O(1) -147.7(5) no 28_655 171_555 137_554
O(1) Pr(1) O(1) C(1) -100.2(4) no 28_655 171_555 115_555
O(1) Pr(1) O(1) O(1) -154.1(6) no 171_555 28_655 113_555
O(1) Pr(1) O(1) O(1) -21.7(9) no 171_555 28_655 184_555
O(1) Pr(1) O(1) O(1) 73.4(8) no 171_555 28_655 157_545
O(1) Pr(1) O(1) C(1) 25.9(6) no 171_555 28_655 .
O(1) Pr(1) O(1) O(1) 132.4(10) no 28_655 184_555 101_555
O(1) Pr(1) O(1) O(1) 0.0(8) no 28_655 184_555 28_655
O(1) Pr(1) O(1) O(1) -95.1(14) no 28_655 184_555 .
O(1) Pr(1) O(1) C(1) -47.6(10) no 28_655 184_555 .
O(1) Pr(1) O(1) O(1) -132.4(10) no 184_555 28_655 113_555
O(1) Pr(1) O(1) O(1) 0.0(8) no 184_555 28_655 184_555
O(1) Pr(1) O(1) O(1) 95.1(14) no 184_555 28_655 157_545
O(1) Pr(1) O(1) C(1) 47.6(10) no 184_555 28_655 .
O(1) Pr(1) O(1) O(1) 47.6(10) no 39_655 98_554 166_555
O(1) Pr(1) O(1) O(1) 180.0(8) no 39_655 98_554 15_555
O(1) Pr(1) O(1) O(1) -84.9(14) no 39_655 98_554 20_655
O(1) Pr(1) O(1) C(1) -132.4(10) no 39_655 98_554 15_555
O(1) Pr(1) O(1) O(1) 47.6(10) no 98_554 39_655 147_545
O(1) Pr(1) O(1) O(1) 180.0(8) no 98_554 39_655 103_555
O(1) Pr(1) O(1) O(1) -84.9(14) no 98_554 39_655 125_554
O(1) Pr(1) O(1) C(1) -132.4(10) no 98_554 39_655 21_555
O(1) Pr(1) O(1) O(1) -47.6(10) no 39_655 101_555 184_555
O(1) Pr(1) O(1) O(1) 180(983927) no 39_655 101_555 15_555
O(1) Pr(1) O(1) O(1) 84.9(14) no 39_655 101_555 20_655
O(1) Pr(1) O(1) C(1) 132.4(10) no 39_655 101_555 15_555
O(1) Pr(1) O(1) O(1) -47.6(10) no 101_555 39_655 147_545
O(1) Pr(1) O(1) O(1) 84.9(14) no 101_555 39_655 103_555
O(1) Pr(1) O(1) O(1) 180(983927) no 101_555 39_655 125_554
O(1) Pr(1) O(1) C(1) 132.4(10) no 101_555 39_655 21_555
O(1) Pr(1) O(1) O(1) 132.4(10) no 39_655 103_555 157_545
O(1) Pr(1) O(1) O(1) -95.1(14) no 39_655 103_555 21_555
O(1) Pr(1) O(1) O(1) 0.0(8) no 39_655 103_555 39_655
O(1) Pr(1) O(1) C(1) -47.6(10) no 39_655 103_555 21_555
O(1) Pr(1) O(1) O(1) -132.4(10) no 103_555 39_655 147_545
O(1) Pr(1) O(1) O(1) 0.0(8) no 103_555 39_655 103_555
O(1) Pr(1) O(1) O(1) 95.1(14) no 103_555 39_655 125_554
O(1) Pr(1) O(1) C(1) 47.6(10) no 103_555 39_655 21_555
O(1) Pr(1) O(1) O(1) 100.2(4) no 39_655 110_554 10_655
O(1) Pr(1) O(1) O(1) -32.3(5) no 39_655 110_554 147_545
O(1) Pr(1) O(1) O(1) -127.4(9) no 39_655 110_554 152_555
O(1) Pr(1) O(1) C(1) -79.8(4) no 39_655 110_554 110_554
O(1) Pr(1) O(1) O(1) 25.9(6) no 110_554 39_655 147_545
O(1) Pr(1) O(1) O(1) 158.3(9) no 110_554 39_655 103_555
O(1) Pr(1) O(1) O(1) -106.6(8) no 110_554 39_655 125_554
O(1) Pr(1) O(1) C(1) -154.1(6) no 110_554 39_655 21_555
O(1) Pr(1) O(1) O(1) -100.2(4) no 39_655 113_555 28_655
O(1) Pr(1) O(1) O(1) 32.3(5) no 39_655 113_555 147_545
O(1) Pr(1) O(1) O(1) 127.4(9) no 39_655 113_555 152_555
O(1) Pr(1) O(1) C(1) 79.8(4) no 39_655 113_555 110_554
O(1) Pr(1) O(1) O(1) -25.9(6) no 113_555 39_655 147_545
O(1) Pr(1) O(1) O(1) 106.6(8) no 113_555 39_655 103_555
O(1) Pr(1) O(1) O(1) -158.3(9) no 113_555 39_655 125_554
O(1) Pr(1) O(1) C(1) 154.1(6) no 113_555 39_655 21_555
O(1) Pr(1) O(1) O(1) 79.8(4) no 39_655 115_555 .
O(1) Pr(1) O(1) O(1) -52.6(9) no 39_655 115_555 153_545
O(1) Pr(1) O(1) O(1) -147.7(5) no 39_655 115_555 171_555
O(1) Pr(1) O(1) C(1) -100.2(4) no 39_655 115_555 115_555
O(1) Pr(1) O(1) O(1) -154.1(6) no 115_555 39_655 147_545
O(1) Pr(1) O(1) O(1) -21.7(9) no 115_555 39_655 103_555
O(1) Pr(1) O(1) O(1) 73.4(8) no 115_555 39_655 125_554
O(1) Pr(1) O(1) C(1) 25.9(6) no 115_555 39_655 21_555
O(1) Pr(1) O(1) O(1) -132.4(10) no 39_655 125_554 160_545
O(1) Pr(1) O(1) O(1) 0.0(8) no 39_655 125_554 39_655
O(1) Pr(1) O(1) O(1) 95.1(14) no 39_655 125_554 21_555
O(1) Pr(1) O(1) C(1) 47.6(10) no 39_655 125_554 21_555
O(1) Pr(1) O(1) O(1) 132.4(10) no 125_554 39_655 147_545
O(1) Pr(1) O(1) O(1) -95.1(14) no 125_554 39_655 103_555
O(1) Pr(1) O(1) O(1) 0.0(8) no 125_554 39_655 125_554
O(1) Pr(1) O(1) C(1) -47.6(10) no 125_554 39_655 21_555
O(1) Pr(1) O(1) O(1) -79.8(4) no 39_655 137_554 4_555
O(1) Pr(1) O(1) O(1) 147.7(5) no 39_655 137_554 171_555
O(1) Pr(1) O(1) O(1) 52.6(9) no 39_655 137_554 153_545
O(1) Pr(1) O(1) C(1) 100.2(4) no 39_655 137_554 115_555
O(1) Pr(1) O(1) O(1) 154.1(6) no 137_554 39_655 147_545
O(1) Pr(1) O(1) O(1) -73.4(8) no 137_554 39_655 103_555
O(1) Pr(1) O(1) O(1) 21.7(9) no 137_554 39_655 125_554
O(1) Pr(1) O(1) C(1) -25.9(6) no 137_554 39_655 21_555
O(1) Pr(1) O(1) O(1) 0.0 no 39_655 147_545 39_655
O(1) Pr(1) O(1) O(1) 132.4(6) no 39_655 147_545 110_554
O(1) Pr(1) O(1) O(1) -132.4(6) no 39_655 147_545 113_555
O(1) Pr(1) O(1) C(1) 180.0 no 39_655 147_545 110_554
O(1) Pr(1) O(1) O(1) 0.0 no 147_545 39_655 147_545
O(1) Pr(1) O(1) O(1) 132.4(6) no 147_545 39_655 103_555
O(1) Pr(1) O(1) O(1) -132.4(6) no 147_545 39_655 125_554
O(1) Pr(1) O(1) C(1) 180.0 no 147_545 39_655 21_555
O(1) Pr(1) O(1) O(1) 180.0 no 39_655 152_555 20_655
O(1) Pr(1) O(1) O(1) -47.6(6) no 39_655 152_555 113_555
O(1) Pr(1) O(1) O(1) 47.6(6) no 39_655 152_555 110_554
O(1) Pr(1) O(1) C(1) 0.0 no 39_655 152_555 110_554
O(1) Pr(1) O(1) O(1) 0.0 no 152_555 39_655 147_545
O(1) Pr(1) O(1) O(1) 132.4(6) no 152_555 39_655 103_555
O(1) Pr(1) O(1) O(1) -132.4(6) no 152_555 39_655 125_554
O(1) Pr(1) O(1) C(1) 180.0 no 152_555 39_655 21_555
O(1) Pr(1) O(1) O(1) 0.0 no 39_655 153_545 21_555
O(1) Pr(1) O(1) O(1) 132.4(6) no 39_655 153_545 115_555
O(1) Pr(1) O(1) O(1) -132.4(6) no 39_655 153_545 137_554
O(1) Pr(1) O(1) C(1) 180.0 no 39_655 153_545 115_555
O(1) Pr(1) O(1) O(1) 180.0 no 153_545 39_655 147_545
O(1) Pr(1) O(1) O(1) -47.6(6) no 153_545 39_655 103_555
O(1) Pr(1) O(1) O(1) 47.6(6) no 153_545 39_655 125_554
O(1) Pr(1) O(1) C(1) 0.0 no 153_545 39_655 21_555
O(1) Pr(1) O(1) O(1) -25.9(6) no 39_655 157_545 103_555
O(1) Pr(1) O(1) O(1) -158.3(9) no 39_655 157_545 .
O(1) Pr(1) O(1) O(1) 106.6(8) no 39_655 157_545 28_655
O(1) Pr(1) O(1) C(1) 154.1(6) no 39_655 157_545 .
O(1) Pr(1) O(1) O(1) -100.2(4) no 157_545 39_655 147_545
O(1) Pr(1) O(1) O(1) 32.3(5) no 157_545 39_655 103_555
O(1) Pr(1) O(1) O(1) 127.4(9) no 157_545 39_655 125_554
O(1) Pr(1) O(1) C(1) 79.8(4) no 157_545 39_655 21_555
O(1) Pr(1) O(1) O(1) 25.9(6) no 39_655 160_545 125_554
O(1) Pr(1) O(1) O(1) 158.3(9) no 39_655 160_545 4_555
O(1) Pr(1) O(1) O(1) -106.6(8) no 39_655 160_545 10_655
O(1) Pr(1) O(1) C(1) -154.1(6) no 39_655 160_545 4_555
O(1) Pr(1) O(1) O(1) 100.2(4) no 160_545 39_655 147_545
O(1) Pr(1) O(1) O(1) -127.4(9) no 160_545 39_655 103_555
O(1) Pr(1) O(1) O(1) -32.3(5) no 160_545 39_655 125_554
O(1) Pr(1) O(1) C(1) -79.8(4) no 160_545 39_655 21_555
O(1) Pr(1) O(1) O(1) -154.1(6) no 39_655 166_555 98_554
O(1) Pr(1) O(1) O(1) 73.4(8) no 39_655 166_555 4_555
O(1) Pr(1) O(1) O(1) -21.7(9) no 39_655 166_555 10_655
O(1) Pr(1) O(1) C(1) 25.9(6) no 39_655 166_555 4_555
O(1) Pr(1) O(1) O(1) 79.8(4) no 166_555 39_655 147_545
O(1) Pr(1) O(1) O(1) -147.7(5) no 166_555 39_655 103_555
O(1) Pr(1) O(1) O(1) -52.6(9) no 166_555 39_655 125_554
O(1) Pr(1) O(1) C(1) -100.2(4) no 166_555 39_655 21_555
O(1) Pr(1) O(1) O(1) 180.0 no 39_655 171_555 15_555
O(1) Pr(1) O(1) O(1) 47.6(6) no 39_655 171_555 115_555
O(1) Pr(1) O(1) O(1) -47.6(6) no 39_655 171_555 137_554
O(1) Pr(1) O(1) C(1) 0.0 no 39_655 171_555 115_555
O(1) Pr(1) O(1) O(1) 180.0 no 171_555 39_655 147_545
O(1) Pr(1) O(1) O(1) -47.6(6) no 171_555 39_655 103_555
O(1) Pr(1) O(1) O(1) 47.6(6) no 171_555 39_655 125_554
O(1) Pr(1) O(1) C(1) 0.0 no 171_555 39_655 21_555
O(1) Pr(1) O(1) O(1) 154.1(6) no 39_655 184_555 101_555
O(1) Pr(1) O(1) O(1) 21.7(9) no 39_655 184_555 28_655
O(1) Pr(1) O(1) O(1) -73.4(8) no 39_655 184_555 .
O(1) Pr(1) O(1) C(1) -25.9(6) no 39_655 184_555 .
O(1) Pr(1) O(1) O(1) -79.8(4) no 184_555 39_655 147_545
O(1) Pr(1) O(1) O(1) 52.6(9) no 184_555 39_655 103_555
O(1) Pr(1) O(1) O(1) 147.7(5) no 184_555 39_655 125_554
O(1) Pr(1) O(1) C(1) 100.2(4) no 184_555 39_655 21_555
O(1) Pr(1) O(1) O(1) 180.0 no 98_554 101_555 184_555
O(1) Pr(1) O(1) O(1) 47.6(6) no 98_554 101_555 15_555
O(1) Pr(1) O(1) O(1) -47.6(6) no 98_554 101_555 20_655
O(1) Pr(1) O(1) C(1) 0.0 no 98_554 101_555 15_555
O(1) Pr(1) O(1) O(1) 180.0 no 101_555 98_554 166_555
O(1) Pr(1) O(1) O(1) -47.6(6) no 101_555 98_554 15_555
O(1) Pr(1) O(1) O(1) 47.6(6) no 101_555 98_554 20_655
O(1) Pr(1) O(1) C(1) 0.0 no 101_555 98_554 15_555
O(1) Pr(1) O(1) O(1) -67.9(6) no 98_554 110_554 10_655
O(1) Pr(1) O(1) O(1) 159.6(9) no 98_554 110_554 147_545
O(1) Pr(1) O(1) O(1) 64.5(8) no 98_554 110_554 152_555
O(1) Pr(1) O(1) C(1) 112.1(6) no 98_554 110_554 110_554
O(1) Pr(1) O(1) O(1) 67.9(6) no 110_554 98_554 166_555
O(1) Pr(1) O(1) O(1) -159.6(9) no 110_554 98_554 15_555
O(1) Pr(1) O(1) O(1) -64.5(8) no 110_554 98_554 20_655
O(1) Pr(1) O(1) C(1) -112.1(6) no 110_554 98_554 15_555
O(1) Pr(1) O(1) O(1) 112.1(6) no 98_554 113_555 28_655
O(1) Pr(1) O(1) O(1) -115.5(8) no 98_554 113_555 147_545
O(1) Pr(1) O(1) O(1) -20.4(9) no 98_554 113_555 152_555
O(1) Pr(1) O(1) C(1) -67.9(6) no 98_554 113_555 110_554
O(1) Pr(1) O(1) O(1) 112.1(6) no 113_555 98_554 166_555
O(1) Pr(1) O(1) O(1) -115.5(8) no 113_555 98_554 15_555
O(1) Pr(1) O(1) O(1) -20.4(9) no 113_555 98_554 20_655
O(1) Pr(1) O(1) C(1) -67.9(6) no 113_555 98_554 15_555
O(1) Pr(1) O(1) O(1) -112.1(6) no 98_554 115_555 .
O(1) Pr(1) O(1) O(1) 115.5(8) no 98_554 115_555 153_545
O(1) Pr(1) O(1) O(1) 20.4(9) no 98_554 115_555 171_555
O(1) Pr(1) O(1) C(1) 67.9(6) no 98_554 115_555 115_555
O(1) Pr(1) O(1) O(1) -112.1(6) no 115_555 98_554 166_555
O(1) Pr(1) O(1) O(1) 20.4(9) no 115_555 98_554 15_555
O(1) Pr(1) O(1) O(1) 115.5(8) no 115_555 98_554 20_655
O(1) Pr(1) O(1) C(1) 67.9(6) no 115_555 98_554 15_555
O(1) Pr(1) O(1) O(1) 0.0 no 98_554 125_554 160_545
O(1) Pr(1) O(1) O(1) 132.4(6) no 98_554 125_554 39_655
O(1) Pr(1) O(1) O(1) -132.4(6) no 98_554 125_554 21_555
O(1) Pr(1) O(1) C(1) 180.0 no 98_554 125_554 21_555
O(1) Pr(1) O(1) O(1) 0.0 no 125_554 98_554 166_555
O(1) Pr(1) O(1) O(1) 132.4(6) no 125_554 98_554 15_555
O(1) Pr(1) O(1) O(1) -132.4(6) no 125_554 98_554 20_655
O(1) Pr(1) O(1) C(1) 180.0 no 125_554 98_554 15_555
O(1) Pr(1) O(1) O(1) 67.9(6) no 98_554 137_554 4_555
O(1) Pr(1) O(1) O(1) -64.5(8) no 98_554 137_554 171_555
O(1) Pr(1) O(1) O(1) -159.6(9) no 98_554 137_554 153_545
O(1) Pr(1) O(1) C(1) -112.1(6) no 98_554 137_554 115_555
O(1) Pr(1) O(1) O(1) -67.9(6) no 137_554 98_554 166_555
O(1) Pr(1) O(1) O(1) 64.5(8) no 137_554 98_554 15_555
O(1) Pr(1) O(1) O(1) 159.6(9) no 137_554 98_554 20_655
O(1) Pr(1) O(1) C(1) 112.1(6) no 137_554 98_554 15_555
O(1) Pr(1) O(1) O(1) -154.1(6) no 98_554 147_545 39_655
O(1) Pr(1) O(1) O(1) -21.7(9) no 98_554 147_545 110_554
O(1) Pr(1) O(1) O(1) 73.4(8) no 98_554 147_545 113_555
O(1) Pr(1) O(1) C(1) 25.9(6) no 98_554 147_545 110_554
O(1) Pr(1) O(1) O(1) 79.8(4) no 147_545 98_554 166_555
O(1) Pr(1) O(1) O(1) -147.7(5) no 147_545 98_554 15_555
O(1) Pr(1) O(1) O(1) -52.6(9) no 147_545 98_554 20_655
O(1) Pr(1) O(1) C(1) -100.2(4) no 147_545 98_554 15_555
O(1) Pr(1) O(1) O(1) 25.9(6) no 98_554 152_555 20_655
O(1) Pr(1) O(1) O(1) 158.3(9) no 98_554 152_555 113_555
O(1) Pr(1) O(1) O(1) -106.6(8) no 98_554 152_555 110_554
O(1) Pr(1) O(1) C(1) -154.1(6) no 98_554 152_555 110_554
O(1) Pr(1) O(1) O(1) 100.2(4) no 152_555 98_554 166_555
O(1) Pr(1) O(1) O(1) -127.4(9) no 152_555 98_554 15_555
O(1) Pr(1) O(1) O(1) -32.3(5) no 152_555 98_554 20_655
O(1) Pr(1) O(1) C(1) -79.8(4) no 152_555 98_554 15_555
O(1) Pr(1) O(1) O(1) 154.1(6) no 98_554 153_545 21_555
O(1) Pr(1) O(1) O(1) -73.4(8) no 98_554 153_545 115_555
O(1) Pr(1) O(1) O(1) 21.7(9) no 98_554 153_545 137_554
O(1) Pr(1) O(1) C(1) -25.9(6) no 98_554 153_545 115_555
O(1) Pr(1) O(1) O(1) -79.8(4) no 153_545 98_554 166_555
O(1) Pr(1) O(1) O(1) 52.6(9) no 153_545 98_554 15_555
O(1) Pr(1) O(1) O(1) 147.7(5) no 153_545 98_554 20_655
O(1) Pr(1) O(1) C(1) 100.2(4) no 153_545 98_554 15_555
O(1) Pr(1) O(1) O(1) 180.0 no 98_554 157_545 103_555
O(1) Pr(1) O(1) O(1) 47.6(6) no 98_554 157_545 .
O(1) Pr(1) O(1) O(1) -47.6(6) no 98_554 157_545 28_655
O(1) Pr(1) O(1) C(1) 0.0 no 98_554 157_545 .
O(1) Pr(1) O(1) O(1) 180.0 no 157_545 98_554 166_555
O(1) Pr(1) O(1) O(1) -47.6(6) no 157_545 98_554 15_555
O(1) Pr(1) O(1) O(1) 47.6(6) no 157_545 98_554 20_655
O(1) Pr(1) O(1) C(1) 0.0 no 157_545 98_554 15_555
O(1) Pr(1) O(1) O(1) 180.0 no 98_554 160_545 125_554
O(1) Pr(1) O(1) O(1) -47.6(6) no 98_554 160_545 4_555
O(1) Pr(1) O(1) O(1) 47.6(6) no 98_554 160_545 10_655
O(1) Pr(1) O(1) C(1) 0.0 no 98_554 160_545 4_555
O(1) Pr(1) O(1) O(1) 0.0 no 160_545 98_554 166_555
O(1) Pr(1) O(1) O(1) 132.4(6) no 160_545 98_554 15_555
O(1) Pr(1) O(1) O(1) -132.4(6) no 160_545 98_554 20_655
O(1) Pr(1) O(1) C(1) 180.0 no 160_545 98_554 15_555
O(1) Pr(1) O(1) O(1) 0.0 no 98_554 166_555 98_554
O(1) Pr(1) O(1) O(1) -132.4(6) no 98_554 166_555 4_555
O(1) Pr(1) O(1) O(1) 132.4(6) no 98_554 166_555 10_655
O(1) Pr(1) O(1) C(1) 180.0 no 98_554 166_555 4_555
O(1) Pr(1) O(1) O(1) 0.0 no 166_555 98_554 166_555
O(1) Pr(1) O(1) O(1) 132.4(6) no 166_555 98_554 15_555
O(1) Pr(1) O(1) O(1) -132.4(6) no 166_555 98_554 20_655
O(1) Pr(1) O(1) C(1) 180.0 no 166_555 98_554 15_555
O(1) Pr(1) O(1) O(1) -25.9(6) no 98_554 171_555 15_555
O(1) Pr(1) O(1) O(1) -158.3(9) no 98_554 171_555 115_555
O(1) Pr(1) O(1) O(1) 106.6(8) no 98_554 171_555 137_554
O(1) Pr(1) O(1) C(1) 154.1(6) no 98_554 171_555 115_555
O(1) Pr(1) O(1) O(1) -100.2(4) no 171_555 98_554 166_555
O(1) Pr(1) O(1) O(1) 32.3(5) no 171_555 98_554 15_555
O(1) Pr(1) O(1) O(1) 127.4(9) no 171_555 98_554 20_655
O(1) Pr(1) O(1) C(1) 79.8(4) no 171_555 98_554 15_555
O(1) Pr(1) O(1) O(1) 0.0 no 98_554 184_555 101_555
O(1) Pr(1) O(1) O(1) -132.4(6) no 98_554 184_555 28_655
O(1) Pr(1) O(1) O(1) 132.4(6) no 98_554 184_555 .
O(1) Pr(1) O(1) C(1) 180.0 no 98_554 184_555 .
O(1) Pr(1) O(1) O(1) 180.0 no 184_555 98_554 166_555
O(1) Pr(1) O(1) O(1) -47.6(6) no 184_555 98_554 15_555
O(1) Pr(1) O(1) O(1) 47.6(6) no 184_555 98_554 20_655
O(1) Pr(1) O(1) C(1) 0.0 no 184_555 98_554 15_555
O(1) Pr(1) O(1) O(1) 0.0 no 101_555 103_555 157_545
O(1) Pr(1) O(1) O(1) 132.4(6) no 101_555 103_555 21_555
O(1) Pr(1) O(1) O(1) -132.4(6) no 101_555 103_555 39_655
O(1) Pr(1) O(1) C(1) 180.0 no 101_555 103_555 21_555
O(1) Pr(1) O(1) O(1) 0.0 no 103_555 101_555 184_555
O(1) Pr(1) O(1) O(1) -132.4(6) no 103_555 101_555 15_555
O(1) Pr(1) O(1) O(1) 132.4(6) no 103_555 101_555 20_655
O(1) Pr(1) O(1) C(1) 180.0 no 103_555 101_555 15_555
O(1) Pr(1) O(1) O(1) -112.1(6) no 101_555 110_554 10_655
O(1) Pr(1) O(1) O(1) 115.5(8) no 101_555 110_554 147_545
O(1) Pr(1) O(1) O(1) 20.4(9) no 101_555 110_554 152_555
O(1) Pr(1) O(1) C(1) 67.9(6) no 101_555 110_554 110_554
O(1) Pr(1) O(1) O(1) -112.1(6) no 110_554 101_555 184_555
O(1) Pr(1) O(1) O(1) 115.5(8) no 110_554 101_555 15_555
O(1) Pr(1) O(1) O(1) 20.4(9) no 110_554 101_555 20_655
O(1) Pr(1) O(1) C(1) 67.9(6) no 110_554 101_555 15_555
O(1) Pr(1) O(1) O(1) 67.9(6) no 101_555 113_555 28_655
O(1) Pr(1) O(1) O(1) -159.6(9) no 101_555 113_555 147_545
O(1) Pr(1) O(1) O(1) -64.5(8) no 101_555 113_555 152_555
O(1) Pr(1) O(1) C(1) -112.1(6) no 101_555 113_555 110_554
O(1) Pr(1) O(1) O(1) -67.9(6) no 113_555 101_555 184_555
O(1) Pr(1) O(1) O(1) 159.6(9) no 113_555 101_555 15_555
O(1) Pr(1) O(1) O(1) 64.5(8) no 113_555 101_555 20_655
O(1) Pr(1) O(1) C(1) 112.1(6) no 113_555 101_555 15_555
O(1) Pr(1) O(1) O(1) -67.9(6) no 101_555 115_555 .
O(1) Pr(1) O(1) O(1) 159.6(9) no 101_555 115_555 153_545
O(1) Pr(1) O(1) O(1) 64.5(8) no 101_555 115_555 171_555
O(1) Pr(1) O(1) C(1) 112.1(6) no 101_555 115_555 115_555
O(1) Pr(1) O(1) O(1) 67.9(6) no 115_555 101_555 184_555
O(1) Pr(1) O(1) O(1) -64.5(8) no 115_555 101_555 15_555
O(1) Pr(1) O(1) O(1) -159.6(9) no 115_555 101_555 20_655
O(1) Pr(1) O(1) C(1) -112.1(6) no 115_555 101_555 15_555
O(1) Pr(1) O(1) O(1) 112.1(6) no 101_555 137_554 4_555
O(1) Pr(1) O(1) O(1) -20.4(9) no 101_555 137_554 171_555
O(1) Pr(1) O(1) O(1) -115.5(8) no 101_555 137_554 153_545
O(1) Pr(1) O(1) C(1) -67.9(6) no 101_555 137_554 115_555
O(1) Pr(1) O(1) O(1) 112.1(6) no 137_554 101_555 184_555
O(1) Pr(1) O(1) O(1) -20.4(9) no 137_554 101_555 15_555
O(1) Pr(1) O(1) O(1) -115.5(8) no 137_554 101_555 20_655
O(1) Pr(1) O(1) C(1) -67.9(6) no 137_554 101_555 15_555
O(1) Pr(1) O(1) O(1) 154.1(6) no 101_555 147_545 39_655
O(1) Pr(1) O(1) O(1) -73.4(8) no 101_555 147_545 110_554
O(1) Pr(1) O(1) O(1) 21.7(9) no 101_555 147_545 113_555
O(1) Pr(1) O(1) C(1) -25.9(6) no 101_555 147_545 110_554
O(1) Pr(1) O(1) O(1) -79.8(4) no 147_545 101_555 184_555
O(1) Pr(1) O(1) O(1) 147.7(5) no 147_545 101_555 15_555
O(1) Pr(1) O(1) O(1) 52.6(9) no 147_545 101_555 20_655
O(1) Pr(1) O(1) C(1) 100.2(4) no 147_545 101_555 15_555
O(1) Pr(1) O(1) O(1) -25.9(6) no 101_555 152_555 20_655
O(1) Pr(1) O(1) O(1) 106.6(8) no 101_555 152_555 113_555
O(1) Pr(1) O(1) O(1) -158.3(9) no 101_555 152_555 110_554
O(1) Pr(1) O(1) C(1) 154.1(6) no 101_555 152_555 110_554
O(1) Pr(1) O(1) O(1) -100.2(4) no 152_555 101_555 184_555
O(1) Pr(1) O(1) O(1) 127.4(9) no 152_555 101_555 15_555
O(1) Pr(1) O(1) O(1) 32.3(5) no 152_555 101_555 20_655
O(1) Pr(1) O(1) C(1) 79.8(4) no 152_555 101_555 15_555
O(1) Pr(1) O(1) O(1) -154.1(6) no 101_555 153_545 21_555
O(1) Pr(1) O(1) O(1) -21.7(9) no 101_555 153_545 115_555
O(1) Pr(1) O(1) O(1) 73.4(8) no 101_555 153_545 137_554
O(1) Pr(1) O(1) C(1) 25.9(6) no 101_555 153_545 115_555
O(1) Pr(1) O(1) O(1) 79.8(4) no 153_545 101_555 184_555
O(1) Pr(1) O(1) O(1) -52.6(9) no 153_545 101_555 15_555
O(1) Pr(1) O(1) O(1) -147.7(5) no 153_545 101_555 20_655
O(1) Pr(1) O(1) C(1) -100.2(4) no 153_545 101_555 15_555
O(1) Pr(1) O(1) O(1) 180.0 no 101_555 157_545 103_555
O(1) Pr(1) O(1) O(1) 47.6(6) no 101_555 157_545 .
O(1) Pr(1) O(1) O(1) -47.6(6) no 101_555 157_545 28_655
O(1) Pr(1) O(1) C(1) 0.0 no 101_555 157_545 .
O(1) Pr(1) O(1) O(1) 0.0 no 157_545 101_555 184_555
O(1) Pr(1) O(1) O(1) -132.4(6) no 157_545 101_555 15_555
O(1) Pr(1) O(1) O(1) 132.4(6) no 157_545 101_555 20_655
O(1) Pr(1) O(1) C(1) 180.0 no 157_545 101_555 15_555
O(1) Pr(1) O(1) O(1) 180.0 no 101_555 160_545 125_554
O(1) Pr(1) O(1) O(1) -47.6(6) no 101_555 160_545 4_555
O(1) Pr(1) O(1) O(1) 47.6(6) no 101_555 160_545 10_655
O(1) Pr(1) O(1) C(1) 0.0 no 101_555 160_545 4_555
O(1) Pr(1) O(1) O(1) 180.0 no 160_545 101_555 184_555
O(1) Pr(1) O(1) O(1) 47.6(6) no 160_545 101_555 15_555
O(1) Pr(1) O(1) O(1) -47.6(6) no 160_545 101_555 20_655
O(1) Pr(1) O(1) C(1) 0.0 no 160_545 101_555 15_555
O(1) Pr(1) O(1) O(1) 0.0 no 101_555 166_555 98_554
O(1) Pr(1) O(1) O(1) -132.4(6) no 101_555 166_555 4_555
O(1) Pr(1) O(1) O(1) 132.4(6) no 101_555 166_555 10_655
O(1) Pr(1) O(1) C(1) 180.0 no 101_555 166_555 4_555
O(1) Pr(1) O(1) O(1) 180.0 no 166_555 101_555 184_555
O(1) Pr(1) O(1) O(1) 47.6(6) no 166_555 101_555 15_555
O(1) Pr(1) O(1) O(1) -47.6(6) no 166_555 101_555 20_655
O(1) Pr(1) O(1) C(1) 0.0 no 166_555 101_555 15_555
O(1) Pr(1) O(1) O(1) 25.9(6) no 101_555 171_555 15_555
O(1) Pr(1) O(1) O(1) -106.6(8) no 101_555 171_555 115_555
O(1) Pr(1) O(1) O(1) 158.3(9) no 101_555 171_555 137_554
O(1) Pr(1) O(1) C(1) -154.1(6) no 101_555 171_555 115_555
O(1) Pr(1) O(1) O(1) 100.2(4) no 171_555 101_555 184_555
O(1) Pr(1) O(1) O(1) -32.3(5) no 171_555 101_555 15_555
O(1) Pr(1) O(1) O(1) -127.4(9) no 171_555 101_555 20_655
O(1) Pr(1) O(1) C(1) -79.8(4) no 171_555 101_555 15_555
O(1) Pr(1) O(1) O(1) 0.0 no 101_555 184_555 101_555
O(1) Pr(1) O(1) O(1) -132.4(6) no 101_555 184_555 28_655
O(1) Pr(1) O(1) O(1) 132.4(6) no 101_555 184_555 .
O(1) Pr(1) O(1) C(1) 180.0 no 101_555 184_555 .
O(1) Pr(1) O(1) O(1) 0.0 no 184_555 101_555 184_555
O(1) Pr(1) O(1) O(1) -132.4(6) no 184_555 101_555 15_555
O(1) Pr(1) O(1) O(1) 132.4(6) no 184_555 101_555 20_655
O(1) Pr(1) O(1) C(1) 180.0 no 184_555 101_555 15_555
O(1) Pr(1) O(1) O(1) 112.1(6) no 103_555 110_554 10_655
O(1) Pr(1) O(1) O(1) -20.4(9) no 103_555 110_554 147_545
O(1) Pr(1) O(1) O(1) -115.5(8) no 103_555 110_554 152_555
O(1) Pr(1) O(1) C(1) -67.9(6) no 103_555 110_554 110_554
O(1) Pr(1) O(1) O(1) 112.1(6) no 110_554 103_555 157_545
O(1) Pr(1) O(1) O(1) -115.5(8) no 110_554 103_555 21_555
O(1) Pr(1) O(1) O(1) -20.4(9) no 110_554 103_555 39_655
O(1) Pr(1) O(1) C(1) -67.9(6) no 110_554 103_555 21_555
O(1) Pr(1) O(1) O(1) -67.9(6) no 103_555 113_555 28_655
O(1) Pr(1) O(1) O(1) 64.5(8) no 103_555 113_555 147_545
O(1) Pr(1) O(1) O(1) 159.6(9) no 103_555 113_555 152_555
O(1) Pr(1) O(1) C(1) 112.1(6) no 103_555 113_555 110_554
O(1) Pr(1) O(1) O(1) 67.9(6) no 113_555 103_555 157_545
O(1) Pr(1) O(1) O(1) -159.6(9) no 113_555 103_555 21_555
O(1) Pr(1) O(1) O(1) -64.5(8) no 113_555 103_555 39_655
O(1) Pr(1) O(1) C(1) -112.1(6) no 113_555 103_555 21_555
O(1) Pr(1) O(1) O(1) 67.9(6) no 103_555 115_555 .
O(1) Pr(1) O(1) O(1) -64.5(8) no 103_555 115_555 153_545
O(1) Pr(1) O(1) O(1) -159.6(9) no 103_555 115_555 171_555
O(1) Pr(1) O(1) C(1) -112.1(6) no 103_555 115_555 115_555
O(1) Pr(1) O(1) O(1) -67.9(6) no 115_555 103_555 157_545
O(1) Pr(1) O(1) O(1) 64.5(8) no 115_555 103_555 21_555
O(1) Pr(1) O(1) O(1) 159.6(9) no 115_555 103_555 39_655
O(1) Pr(1) O(1) C(1) 112.1(6) no 115_555 103_555 21_555
O(1) Pr(1) O(1) O(1) 180.0 no 103_555 125_554 160_545
O(1) Pr(1) O(1) O(1) -47.6(6) no 103_555 125_554 39_655
O(1) Pr(1) O(1) O(1) 47.6(6) no 103_555 125_554 21_555
O(1) Pr(1) O(1) C(1) 0.0 no 103_555 125_554 21_555
O(1) Pr(1) O(1) O(1) 180.0 no 125_554 103_555 157_545
O(1) Pr(1) O(1) O(1) -47.6(6) no 125_554 103_555 21_555
O(1) Pr(1) O(1) O(1) 47.6(6) no 125_554 103_555 39_655
O(1) Pr(1) O(1) C(1) 0.0 no 125_554 103_555 21_555
O(1) Pr(1) O(1) O(1) -112.1(6) no 103_555 137_554 4_555
O(1) Pr(1) O(1) O(1) 115.5(8) no 103_555 137_554 171_555
O(1) Pr(1) O(1) O(1) 20.4(9) no 103_555 137_554 153_545
O(1) Pr(1) O(1) C(1) 67.9(6) no 103_555 137_554 115_555
O(1) Pr(1) O(1) O(1) -112.1(6) no 137_554 103_555 157_545
O(1) Pr(1) O(1) O(1) 20.4(9) no 137_554 103_555 21_555
O(1) Pr(1) O(1) O(1) 115.5(8) no 137_554 103_555 39_655
O(1) Pr(1) O(1) C(1) 67.9(6) no 137_554 103_555 21_555
O(1) Pr(1) O(1) O(1) 25.9(6) no 103_555 147_545 39_655
O(1) Pr(1) O(1) O(1) 158.3(9) no 103_555 147_545 110_554
O(1) Pr(1) O(1) O(1) -106.6(8) no 103_555 147_545 113_555
O(1) Pr(1) O(1) C(1) -154.1(6) no 103_555 147_545 110_554
O(1) Pr(1) O(1) O(1) 100.2(4) no 147_545 103_555 157_545
O(1) Pr(1) O(1) O(1) -127.4(9) no 147_545 103_555 21_555
O(1) Pr(1) O(1) O(1) -32.3(5) no 147_545 103_555 39_655
O(1) Pr(1) O(1) C(1) -79.8(4) no 147_545 103_555 21_555
O(1) Pr(1) O(1) O(1) -154.1(6) no 103_555 152_555 20_655
O(1) Pr(1) O(1) O(1) -21.7(9) no 103_555 152_555 113_555
O(1) Pr(1) O(1) O(1) 73.4(8) no 103_555 152_555 110_554
O(1) Pr(1) O(1) C(1) 25.9(6) no 103_555 152_555 110_554
O(1) Pr(1) O(1) O(1) 79.8(4) no 152_555 103_555 157_545
O(1) Pr(1) O(1) O(1) -147.7(5) no 152_555 103_555 21_555
O(1) Pr(1) O(1) O(1) -52.6(9) no 152_555 103_555 39_655
O(1) Pr(1) O(1) C(1) -100.2(4) no 152_555 103_555 21_555
O(1) Pr(1) O(1) O(1) -25.9(6) no 103_555 153_545 21_555
O(1) Pr(1) O(1) O(1) 106.6(8) no 103_555 153_545 115_555
O(1) Pr(1) O(1) O(1) -158.3(9) no 103_555 153_545 137_554
O(1) Pr(1) O(1) C(1) 154.1(6) no 103_555 153_545 115_555
O(1) Pr(1) O(1) O(1) -100.2(4) no 153_545 103_555 157_545
O(1) Pr(1) O(1) O(1) 32.3(5) no 153_545 103_555 21_555
O(1) Pr(1) O(1) O(1) 127.4(9) no 153_545 103_555 39_655
O(1) Pr(1) O(1) C(1) 79.8(4) no 153_545 103_555 21_555
O(1) Pr(1) O(1) O(1) 0.0 no 103_555 157_545 103_555
O(1) Pr(1) O(1) O(1) -132.4(6) no 103_555 157_545 .
O(1) Pr(1) O(1) O(1) 132.4(6) no 103_555 157_545 28_655
O(1) Pr(1) O(1) C(1) 180.0 no 103_555 157_545 .
O(1) Pr(1) O(1) O(1) 0.0 no 157_545 103_555 157_545
O(1) Pr(1) O(1) O(1) 132.4(6) no 157_545 103_555 21_555
O(1) Pr(1) O(1) O(1) -132.4(6) no 157_545 103_555 39_655
O(1) Pr(1) O(1) C(1) 180.0 no 157_545 103_555 21_555
O(1) Pr(1) O(1) O(1) 0.0 no 103_555 160_545 125_554
O(1) Pr(1) O(1) O(1) 132.4(6) no 103_555 160_545 4_555
O(1) Pr(1) O(1) O(1) -132.4(6) no 103_555 160_545 10_655
O(1) Pr(1) O(1) C(1) 180.0 no 103_555 160_545 4_555
O(1) Pr(1) O(1) O(1) 180.0 no 160_545 103_555 157_545
O(1) Pr(1) O(1) O(1) -47.6(6) no 160_545 103_555 21_555
O(1) Pr(1) O(1) O(1) 47.6(6) no 160_545 103_555 39_655
O(1) Pr(1) O(1) C(1) 0.0 no 160_545 103_555 21_555
O(1) Pr(1) O(1) O(1) 180.0 no 103_555 166_555 98_554
O(1) Pr(1) O(1) O(1) 47.6(6) no 103_555 166_555 4_555
O(1) Pr(1) O(1) O(1) -47.6(6) no 103_555 166_555 10_655
O(1) Pr(1) O(1) C(1) 0.0 no 103_555 166_555 4_555
O(1) Pr(1) O(1) O(1) 180.0 no 166_555 103_555 157_545
O(1) Pr(1) O(1) O(1) -47.6(6) no 166_555 103_555 21_555
O(1) Pr(1) O(1) O(1) 47.6(6) no 166_555 103_555 39_655
O(1) Pr(1) O(1) C(1) 0.0 no 166_555 103_555 21_555
O(1) Pr(1) O(1) O(1) 154.1(6) no 103_555 171_555 15_555
O(1) Pr(1) O(1) O(1) 21.7(9) no 103_555 171_555 115_555
O(1) Pr(1) O(1) O(1) -73.4(8) no 103_555 171_555 137_554
O(1) Pr(1) O(1) C(1) -25.9(6) no 103_555 171_555 115_555
O(1) Pr(1) O(1) O(1) -79.8(4) no 171_555 103_555 157_545
O(1) Pr(1) O(1) O(1) 52.6(9) no 171_555 103_555 21_555
O(1) Pr(1) O(1) O(1) 147.7(5) no 171_555 103_555 39_655
O(1) Pr(1) O(1) C(1) 100.2(4) no 171_555 103_555 21_555
O(1) Pr(1) O(1) O(1) 180.0 no 103_555 184_555 101_555
O(1) Pr(1) O(1) O(1) 47.6(6) no 103_555 184_555 28_655
O(1) Pr(1) O(1) O(1) -47.6(6) no 103_555 184_555 .
O(1) Pr(1) O(1) C(1) 0.0 no 103_555 184_555 .
O(1) Pr(1) O(1) O(1) 0.0 no 184_555 103_555 157_545
O(1) Pr(1) O(1) O(1) 132.4(6) no 184_555 103_555 21_555
O(1) Pr(1) O(1) O(1) -132.4(6) no 184_555 103_555 39_655
O(1) Pr(1) O(1) C(1) 180.0 no 184_555 103_555 21_555
O(1) Pr(1) O(1) O(1) 180.0 no 110_554 113_555 28_655
O(1) Pr(1) O(1) O(1) -47.6(6) no 110_554 113_555 147_545
O(1) Pr(1) O(1) O(1) 47.6(6) no 110_554 113_555 152_555
O(1) Pr(1) O(1) C(1) 0.0 no 110_554 113_555 110_554
O(1) Pr(1) O(1) O(1) 180.0 no 113_555 110_554 10_655
O(1) Pr(1) O(1) O(1) 47.6(6) no 113_555 110_554 147_545
O(1) Pr(1) O(1) O(1) -47.6(6) no 113_555 110_554 152_555
O(1) Pr(1) O(1) C(1) 0.0 no 113_555 110_554 110_554
O(1) Pr(1) O(1) O(1) -67.9(6) no 110_554 125_554 160_545
O(1) Pr(1) O(1) O(1) 64.5(8) no 110_554 125_554 39_655
O(1) Pr(1) O(1) O(1) 159.6(9) no 110_554 125_554 21_555
O(1) Pr(1) O(1) C(1) 112.1(6) no 110_554 125_554 21_555
O(1) Pr(1) O(1) O(1) 67.9(6) no 125_554 110_554 10_655
O(1) Pr(1) O(1) O(1) -64.5(8) no 125_554 110_554 147_545
O(1) Pr(1) O(1) O(1) -159.6(9) no 125_554 110_554 152_555
O(1) Pr(1) O(1) C(1) -112.1(6) no 125_554 110_554 110_554
O(1) Pr(1) O(1) O(1) 0.0 no 110_554 137_554 4_555
O(1) Pr(1) O(1) O(1) -132.4(6) no 110_554 137_554 171_555
O(1) Pr(1) O(1) O(1) 132.4(6) no 110_554 137_554 153_545
O(1) Pr(1) O(1) C(1) 180.0 no 110_554 137_554 115_555
O(1) Pr(1) O(1) O(1) 0.0 no 137_554 110_554 10_655
O(1) Pr(1) O(1) O(1) -132.4(6) no 137_554 110_554 147_545
O(1) Pr(1) O(1) O(1) 132.4(6) no 137_554 110_554 152_555
O(1) Pr(1) O(1) C(1) 180.0 no 137_554 110_554 110_554
O(1) Pr(1) O(1) O(1) -132.4(10) no 110_554 147_545 39_655
O(1) Pr(1) O(1) O(1) 0.0(8) no 110_554 147_545 110_554
O(1) Pr(1) O(1) O(1) 95.1(14) no 110_554 147_545 113_555
O(1) Pr(1) O(1) C(1) 47.6(10) no 110_554 147_545 110_554
O(1) Pr(1) O(1) O(1) 132.4(10) no 147_545 110_554 10_655
O(1) Pr(1) O(1) O(1) 0.0(8) no 147_545 110_554 147_545
O(1) Pr(1) O(1) O(1) -95.1(14) no 147_545 110_554 152_555
O(1) Pr(1) O(1) C(1) -47.6(10) no 147_545 110_554 110_554
O(1) Pr(1) O(1) O(1) 132.4(10) no 110_554 152_555 20_655
O(1) Pr(1) O(1) O(1) -95.1(14) no 110_554 152_555 113_555
O(1) Pr(1) O(1) O(1) 0.0(8) no 110_554 152_555 110_554
O(1) Pr(1) O(1) C(1) -47.6(10) no 110_554 152_555 110_554
O(1) Pr(1) O(1) O(1) -132.4(10) no 152_555 110_554 10_655
O(1) Pr(1) O(1) O(1) 95.1(14) no 152_555 110_554 147_545
O(1) Pr(1) O(1) O(1) 0.0(8) no 152_555 110_554 152_555
O(1) Pr(1) O(1) C(1) 47.6(10) no 152_555 110_554 110_554
O(1) Pr(1) O(1) O(1) 47.6(10) no 110_554 153_545 21_555
O(1) Pr(1) O(1) O(1) 180.0(8) no 110_554 153_545 115_555
O(1) Pr(1) O(1) O(1) -84.9(14) no 110_554 153_545 137_554
O(1) Pr(1) O(1) C(1) -132.4(10) no 110_554 153_545 115_555
O(1) Pr(1) O(1) O(1) 47.6(10) no 153_545 110_554 10_655
O(1) Pr(1) O(1) O(1) -84.9(14) no 153_545 110_554 147_545
O(1) Pr(1) O(1) O(1) 180.0(8) no 153_545 110_554 152_555
O(1) Pr(1) O(1) C(1) -132.4(10) no 153_545 110_554 110_554
O(1) Pr(1) O(1) O(1) -79.8(4) no 110_554 157_545 103_555
O(1) Pr(1) O(1) O(1) 147.7(5) no 110_554 157_545 .
O(1) Pr(1) O(1) O(1) 52.6(9) no 110_554 157_545 28_655
O(1) Pr(1) O(1) C(1) 100.2(4) no 110_554 157_545 .
O(1) Pr(1) O(1) O(1) 154.1(6) no 157_545 110_554 10_655
O(1) Pr(1) O(1) O(1) 21.7(9) no 157_545 110_554 147_545
O(1) Pr(1) O(1) O(1) -73.4(8) no 157_545 110_554 152_555
O(1) Pr(1) O(1) C(1) -25.9(6) no 157_545 110_554 110_554
O(1) Pr(1) O(1) O(1) 100.2(4) no 110_554 160_545 125_554
O(1) Pr(1) O(1) O(1) -127.4(9) no 110_554 160_545 4_555
O(1) Pr(1) O(1) O(1) -32.3(5) no 110_554 160_545 10_655
O(1) Pr(1) O(1) C(1) -79.8(4) no 110_554 160_545 4_555
O(1) Pr(1) O(1) O(1) 25.9(6) no 160_545 110_554 10_655
O(1) Pr(1) O(1) O(1) -106.6(8) no 160_545 110_554 147_545
O(1) Pr(1) O(1) O(1) 158.3(9) no 160_545 110_554 152_555
O(1) Pr(1) O(1) C(1) -154.1(6) no 160_545 110_554 110_554
O(1) Pr(1) O(1) O(1) -100.2(4) no 110_554 166_555 98_554
O(1) Pr(1) O(1) O(1) 127.4(9) no 110_554 166_555 4_555
O(1) Pr(1) O(1) O(1) 32.3(5) no 110_554 166_555 10_655
O(1) Pr(1) O(1) C(1) 79.8(4) no 110_554 166_555 4_555
O(1) Pr(1) O(1) O(1) -25.9(6) no 166_555 110_554 10_655
O(1) Pr(1) O(1) O(1) -158.3(9) no 166_555 110_554 147_545
O(1) Pr(1) O(1) O(1) 106.6(8) no 166_555 110_554 152_555
O(1) Pr(1) O(1) C(1) 154.1(6) no 166_555 110_554 110_554
O(1) Pr(1) O(1) O(1) -47.6(10) no 110_554 171_555 15_555
O(1) Pr(1) O(1) O(1) 180(983927) no 110_554 171_555 115_555
O(1) Pr(1) O(1) O(1) 84.9(14) no 110_554 171_555 137_554
O(1) Pr(1) O(1) C(1) 132.4(10) no 110_554 171_555 115_555
O(1) Pr(1) O(1) O(1) -47.6(10) no 171_555 110_554 10_655
O(1) Pr(1) O(1) O(1) 180(983927) no 171_555 110_554 147_545
O(1) Pr(1) O(1) O(1) 84.9(14) no 171_555 110_554 152_555
O(1) Pr(1) O(1) C(1) 132.4(10) no 171_555 110_554 110_554
O(1) Pr(1) O(1) O(1) 79.8(4) no 110_554 184_555 101_555
O(1) Pr(1) O(1) O(1) -52.6(9) no 110_554 184_555 28_655
O(1) Pr(1) O(1) O(1) -147.7(5) no 110_554 184_555 .
O(1) Pr(1) O(1) C(1) -100.2(4) no 110_554 184_555 .
O(1) Pr(1) O(1) O(1) -154.1(6) no 184_555 110_554 10_655
O(1) Pr(1) O(1) O(1) 73.4(8) no 184_555 110_554 147_545
O(1) Pr(1) O(1) O(1) -21.7(9) no 184_555 110_554 152_555
O(1) Pr(1) O(1) C(1) 25.9(6) no 184_555 110_554 110_554
O(1) Pr(1) O(1) O(1) 0.0 no 113_555 115_555 .
O(1) Pr(1) O(1) O(1) -132.4(6) no 113_555 115_555 153_545
O(1) Pr(1) O(1) O(1) 132.4(6) no 113_555 115_555 171_555
O(1) Pr(1) O(1) C(1) 180.0 no 113_555 115_555 115_555
O(1) Pr(1) O(1) O(1) 0.0 no 115_555 113_555 28_655
O(1) Pr(1) O(1) O(1) 132.4(6) no 115_555 113_555 147_545
O(1) Pr(1) O(1) O(1) -132.4(6) no 115_555 113_555 152_555
O(1) Pr(1) O(1) C(1) 180.0 no 115_555 113_555 110_554
O(1) Pr(1) O(1) O(1) -112.1(6) no 113_555 125_554 160_545
O(1) Pr(1) O(1) O(1) 20.4(9) no 113_555 125_554 39_655
O(1) Pr(1) O(1) O(1) 115.5(8) no 113_555 125_554 21_555
O(1) Pr(1) O(1) C(1) 67.9(6) no 113_555 125_554 21_555
O(1) Pr(1) O(1) O(1) -112.1(6) no 125_554 113_555 28_655
O(1) Pr(1) O(1) O(1) 20.4(9) no 125_554 113_555 147_545
O(1) Pr(1) O(1) O(1) 115.5(8) no 125_554 113_555 152_555
O(1) Pr(1) O(1) C(1) 67.9(6) no 125_554 113_555 110_554
O(1) Pr(1) O(1) O(1) 132.4(10) no 113_555 147_545 39_655
O(1) Pr(1) O(1) O(1) -95.1(14) no 113_555 147_545 110_554
O(1) Pr(1) O(1) O(1) 0.0(8) no 113_555 147_545 113_555
O(1) Pr(1) O(1) C(1) -47.6(10) no 113_555 147_545 110_554
O(1) Pr(1) O(1) O(1) -132.4(10) no 147_545 113_555 28_655
O(1) Pr(1) O(1) O(1) 0.0(8) no 147_545 113_555 147_545
O(1) Pr(1) O(1) O(1) 95.1(14) no 147_545 113_555 152_555
O(1) Pr(1) O(1) C(1) 47.6(10) no 147_545 113_555 110_554
O(1) Pr(1) O(1) O(1) -132.4(10) no 113_555 152_555 20_655
O(1) Pr(1) O(1) O(1) 0.0(8) no 113_555 152_555 113_555
O(1) Pr(1) O(1) O(1) 95.1(14) no 113_555 152_555 110_554
O(1) Pr(1) O(1) C(1) 47.6(10) no 113_555 152_555 110_554
O(1) Pr(1) O(1) O(1) 132.4(10) no 152_555 113_555 28_655
O(1) Pr(1) O(1) O(1) -95.1(14) no 152_555 113_555 147_545
O(1) Pr(1) O(1) O(1) 0.0(8) no 152_555 113_555 152_555
O(1) Pr(1) O(1) C(1) -47.6(10) no 152_555 113_555 110_554
O(1) Pr(1) O(1) O(1) -47.6(10) no 113_555 153_545 21_555
O(1) Pr(1) O(1) O(1) 84.9(14) no 113_555 153_545 115_555
O(1) Pr(1) O(1) O(1) 180(983927) no 113_555 153_545 137_554
O(1) Pr(1) O(1) C(1) 132.4(10) no 113_555 153_545 115_555
O(1) Pr(1) O(1) O(1) -47.6(10) no 153_545 113_555 28_655
O(1) Pr(1) O(1) O(1) 84.9(14) no 153_545 113_555 147_545
O(1) Pr(1) O(1) O(1) 180(983927) no 153_545 113_555 152_555
O(1) Pr(1) O(1) C(1) 132.4(10) no 153_545 113_555 110_554
O(1) Pr(1) O(1) O(1) -100.2(4) no 113_555 157_545 103_555
O(1) Pr(1) O(1) O(1) 127.4(9) no 113_555 157_545 .
O(1) Pr(1) O(1) O(1) 32.3(5) no 113_555 157_545 28_655
O(1) Pr(1) O(1) C(1) 79.8(4) no 113_555 157_545 .
O(1) Pr(1) O(1) O(1) -25.9(6) no 157_545 113_555 28_655
O(1) Pr(1) O(1) O(1) 106.6(8) no 157_545 113_555 147_545
O(1) Pr(1) O(1) O(1) -158.3(9) no 157_545 113_555 152_555
O(1) Pr(1) O(1) C(1) 154.1(6) no 157_545 113_555 110_554
O(1) Pr(1) O(1) O(1) 79.8(4) no 113_555 160_545 125_554
O(1) Pr(1) O(1) O(1) -147.7(5) no 113_555 160_545 4_555
O(1) Pr(1) O(1) O(1) -52.6(9) no 113_555 160_545 10_655
O(1) Pr(1) O(1) C(1) -100.2(4) no 113_555 160_545 4_555
O(1) Pr(1) O(1) O(1) -154.1(6) no 160_545 113_555 28_655
O(1) Pr(1) O(1) O(1) -21.7(9) no 160_545 113_555 147_545
O(1) Pr(1) O(1) O(1) 73.4(8) no 160_545 113_555 152_555
O(1) Pr(1) O(1) C(1) 25.9(6) no 160_545 113_555 110_554
O(1) Pr(1) O(1) O(1) -79.8(4) no 113_555 166_555 98_554
O(1) Pr(1) O(1) O(1) 147.7(5) no 113_555 166_555 4_555
O(1) Pr(1) O(1) O(1) 52.6(9) no 113_555 166_555 10_655
O(1) Pr(1) O(1) C(1) 100.2(4) no 113_555 166_555 4_555
O(1) Pr(1) O(1) O(1) 154.1(6) no 166_555 113_555 28_655
O(1) Pr(1) O(1) O(1) -73.4(8) no 166_555 113_555 147_545
O(1) Pr(1) O(1) O(1) 21.7(9) no 166_555 113_555 152_555
O(1) Pr(1) O(1) C(1) -25.9(6) no 166_555 113_555 110_554
O(1) Pr(1) O(1) O(1) 47.6(10) no 113_555 171_555 15_555
O(1) Pr(1) O(1) O(1) -84.9(14) no 113_555 171_555 115_555
O(1) Pr(1) O(1) O(1) 180.0(8) no 113_555 171_555 137_554
O(1) Pr(1) O(1) C(1) -132.4(10) no 113_555 171_555 115_555
O(1) Pr(1) O(1) O(1) 47.6(10) no 171_555 113_555 28_655
O(1) Pr(1) O(1) O(1) 180.0(8) no 171_555 113_555 147_545
O(1) Pr(1) O(1) O(1) -84.9(14) no 171_555 113_555 152_555
O(1) Pr(1) O(1) C(1) -132.4(10) no 171_555 113_555 110_554
O(1) Pr(1) O(1) O(1) 100.2(4) no 113_555 184_555 101_555
O(1) Pr(1) O(1) O(1) -32.3(5) no 113_555 184_555 28_655
O(1) Pr(1) O(1) O(1) -127.4(9) no 113_555 184_555 .
O(1) Pr(1) O(1) C(1) -79.8(4) no 113_555 184_555 .
O(1) Pr(1) O(1) O(1) 25.9(6) no 184_555 113_555 28_655
O(1) Pr(1) O(1) O(1) 158.3(9) no 184_555 113_555 147_545
O(1) Pr(1) O(1) O(1) -106.6(8) no 184_555 113_555 152_555
O(1) Pr(1) O(1) C(1) -154.1(6) no 184_555 113_555 110_554
O(1) Pr(1) O(1) O(1) 112.1(6) no 115_555 125_554 160_545
O(1) Pr(1) O(1) O(1) -115.5(8) no 115_555 125_554 39_655
O(1) Pr(1) O(1) O(1) -20.4(9) no 115_555 125_554 21_555
O(1) Pr(1) O(1) C(1) -67.9(6) no 115_555 125_554 21_555
O(1) Pr(1) O(1) O(1) 112.1(6) no 125_554 115_555 .
O(1) Pr(1) O(1) O(1) -20.4(9) no 125_554 115_555 153_545
O(1) Pr(1) O(1) O(1) -115.5(8) no 125_554 115_555 171_555
O(1) Pr(1) O(1) C(1) -67.9(6) no 125_554 115_555 115_555
O(1) Pr(1) O(1) O(1) 180.0 no 115_555 137_554 4_555
O(1) Pr(1) O(1) O(1) 47.6(6) no 115_555 137_554 171_555
O(1) Pr(1) O(1) O(1) -47.6(6) no 115_555 137_554 153_545
O(1) Pr(1) O(1) C(1) 0.0 no 115_555 137_554 115_555
O(1) Pr(1) O(1) O(1) 180.0 no 137_554 115_555 .
O(1) Pr(1) O(1) O(1) 47.6(6) no 137_554 115_555 153_545
O(1) Pr(1) O(1) O(1) -47.6(6) no 137_554 115_555 171_555
O(1) Pr(1) O(1) C(1) 0.0 no 137_554 115_555 115_555
O(1) Pr(1) O(1) O(1) 47.6(10) no 115_555 147_545 39_655
O(1) Pr(1) O(1) O(1) 180.0(8) no 115_555 147_545 110_554
O(1) Pr(1) O(1) O(1) -84.9(14) no 115_555 147_545 113_555
O(1) Pr(1) O(1) C(1) -132.4(10) no 115_555 147_545 110_554
O(1) Pr(1) O(1) O(1) 47.6(10) no 147_545 115_555 .
O(1) Pr(1) O(1) O(1) -84.9(14) no 147_545 115_555 153_545
O(1) Pr(1) O(1) O(1) 180.0(8) no 147_545 115_555 171_555
O(1) Pr(1) O(1) C(1) -132.4(10) no 147_545 115_555 115_555
O(1) Pr(1) O(1) O(1) -47.6(10) no 115_555 152_555 20_655
O(1) Pr(1) O(1) O(1) 84.9(14) no 115_555 152_555 113_555
O(1) Pr(1) O(1) O(1) 180(983927) no 115_555 152_555 110_554
O(1) Pr(1) O(1) C(1) 132.4(10) no 115_555 152_555 110_554
O(1) Pr(1) O(1) O(1) -47.6(10) no 152_555 115_555 .
O(1) Pr(1) O(1) O(1) 180(983927) no 152_555 115_555 153_545
O(1) Pr(1) O(1) O(1) 84.9(14) no 152_555 115_555 171_555
O(1) Pr(1) O(1) C(1) 132.4(10) no 152_555 115_555 115_555
O(1) Pr(1) O(1) O(1) -132.4(10) no 115_555 153_545 21_555
O(1) Pr(1) O(1) O(1) 0.0(8) no 115_555 153_545 115_555
O(1) Pr(1) O(1) O(1) 95.1(14) no 115_555 153_545 137_554
O(1) Pr(1) O(1) C(1) 47.6(10) no 115_555 153_545 115_555
O(1) Pr(1) O(1) O(1) 132.4(10) no 153_545 115_555 .
O(1) Pr(1) O(1) O(1) 0.0(8) no 153_545 115_555 153_545
O(1) Pr(1) O(1) O(1) -95.1(14) no 153_545 115_555 171_555
O(1) Pr(1) O(1) C(1) -47.6(10) no 153_545 115_555 115_555
O(1) Pr(1) O(1) O(1) 100.2(4) no 115_555 157_545 103_555
O(1) Pr(1) O(1) O(1) -32.3(5) no 115_555 157_545 .
O(1) Pr(1) O(1) O(1) -127.4(9) no 115_555 157_545 28_655
O(1) Pr(1) O(1) C(1) -79.8(4) no 115_555 157_545 .
O(1) Pr(1) O(1) O(1) 25.9(6) no 157_545 115_555 .
O(1) Pr(1) O(1) O(1) -106.6(8) no 157_545 115_555 153_545
O(1) Pr(1) O(1) O(1) 158.3(9) no 157_545 115_555 171_555
O(1) Pr(1) O(1) C(1) -154.1(6) no 157_545 115_555 115_555
O(1) Pr(1) O(1) O(1) -79.8(4) no 115_555 160_545 125_554
O(1) Pr(1) O(1) O(1) 52.6(9) no 115_555 160_545 4_555
O(1) Pr(1) O(1) O(1) 147.7(5) no 115_555 160_545 10_655
O(1) Pr(1) O(1) C(1) 100.2(4) no 115_555 160_545 4_555
O(1) Pr(1) O(1) O(1) 154.1(6) no 160_545 115_555 .
O(1) Pr(1) O(1) O(1) 21.7(9) no 160_545 115_555 153_545
O(1) Pr(1) O(1) O(1) -73.4(8) no 160_545 115_555 171_555
O(1) Pr(1) O(1) C(1) -25.9(6) no 160_545 115_555 115_555
O(1) Pr(1) O(1) O(1) 79.8(4) no 115_555 166_555 98_554
O(1) Pr(1) O(1) O(1) -52.6(9) no 115_555 166_555 4_555
O(1) Pr(1) O(1) O(1) -147.7(5) no 115_555 166_555 10_655
O(1) Pr(1) O(1) C(1) -100.2(4) no 115_555 166_555 4_555
O(1) Pr(1) O(1) O(1) -154.1(6) no 166_555 115_555 .
O(1) Pr(1) O(1) O(1) 73.4(8) no 166_555 115_555 153_545
O(1) Pr(1) O(1) O(1) -21.7(9) no 166_555 115_555 171_555
O(1) Pr(1) O(1) C(1) 25.9(6) no 166_555 115_555 115_555
O(1) Pr(1) O(1) O(1) 132.4(10) no 115_555 171_555 15_555
O(1) Pr(1) O(1) O(1) 0.0(8) no 115_555 171_555 115_555
O(1) Pr(1) O(1) O(1) -95.1(14) no 115_555 171_555 137_554
O(1) Pr(1) O(1) C(1) -47.6(10) no 115_555 171_555 115_555
O(1) Pr(1) O(1) O(1) -132.4(10) no 171_555 115_555 .
O(1) Pr(1) O(1) O(1) 95.1(14) no 171_555 115_555 153_545
O(1) Pr(1) O(1) O(1) 0.0(8) no 171_555 115_555 171_555
O(1) Pr(1) O(1) C(1) 47.6(10) no 171_555 115_555 115_555
O(1) Pr(1) O(1) O(1) -100.2(4) no 115_555 184_555 101_555
O(1) Pr(1) O(1) O(1) 127.4(9) no 115_555 184_555 28_655
O(1) Pr(1) O(1) O(1) 32.3(5) no 115_555 184_555 .
O(1) Pr(1) O(1) C(1) 79.8(4) no 115_555 184_555 .
O(1) Pr(1) O(1) O(1) -25.9(6) no 184_555 115_555 .
O(1) Pr(1) O(1) O(1) -158.3(9) no 184_555 115_555 153_545
O(1) Pr(1) O(1) O(1) 106.6(8) no 184_555 115_555 171_555
O(1) Pr(1) O(1) C(1) 154.1(6) no 184_555 115_555 115_555
O(1) Pr(1) O(1) O(1) -67.9(6) no 125_554 137_554 4_555
O(1) Pr(1) O(1) O(1) 159.6(9) no 125_554 137_554 171_555
O(1) Pr(1) O(1) O(1) 64.5(8) no 125_554 137_554 153_545
O(1) Pr(1) O(1) C(1) 112.1(6) no 125_554 137_554 115_555
O(1) Pr(1) O(1) O(1) 67.9(6) no 137_554 125_554 160_545
O(1) Pr(1) O(1) O(1) -159.6(9) no 137_554 125_554 39_655
O(1) Pr(1) O(1) O(1) -64.5(8) no 137_554 125_554 21_555
O(1) Pr(1) O(1) C(1) -112.1(6) no 137_554 125_554 21_555
O(1) Pr(1) O(1) O(1) -25.9(6) no 125_554 147_545 39_655
O(1) Pr(1) O(1) O(1) 106.6(8) no 125_554 147_545 110_554
O(1) Pr(1) O(1) O(1) -158.3(9) no 125_554 147_545 113_555
O(1) Pr(1) O(1) C(1) 154.1(6) no 125_554 147_545 110_554
O(1) Pr(1) O(1) O(1) -100.2(4) no 147_545 125_554 160_545
O(1) Pr(1) O(1) O(1) 32.3(5) no 147_545 125_554 39_655
O(1) Pr(1) O(1) O(1) 127.4(9) no 147_545 125_554 21_555
O(1) Pr(1) O(1) C(1) 79.8(4) no 147_545 125_554 21_555
O(1) Pr(1) O(1) O(1) 154.1(6) no 125_554 152_555 20_655
O(1) Pr(1) O(1) O(1) -73.4(8) no 125_554 152_555 113_555
O(1) Pr(1) O(1) O(1) 21.7(9) no 125_554 152_555 110_554
O(1) Pr(1) O(1) C(1) -25.9(6) no 125_554 152_555 110_554
O(1) Pr(1) O(1) O(1) -79.8(4) no 152_555 125_554 160_545
O(1) Pr(1) O(1) O(1) 52.6(9) no 152_555 125_554 39_655
O(1) Pr(1) O(1) O(1) 147.7(5) no 152_555 125_554 21_555
O(1) Pr(1) O(1) C(1) 100.2(4) no 152_555 125_554 21_555
O(1) Pr(1) O(1) O(1) 25.9(6) no 125_554 153_545 21_555
O(1) Pr(1) O(1) O(1) 158.3(9) no 125_554 153_545 115_555
O(1) Pr(1) O(1) O(1) -106.6(8) no 125_554 153_545 137_554
O(1) Pr(1) O(1) C(1) -154.1(6) no 125_554 153_545 115_555
O(1) Pr(1) O(1) O(1) 100.2(4) no 153_545 125_554 160_545
O(1) Pr(1) O(1) O(1) -127.4(9) no 153_545 125_554 39_655
O(1) Pr(1) O(1) O(1) -32.3(5) no 153_545 125_554 21_555
O(1) Pr(1) O(1) C(1) -79.8(4) no 153_545 125_554 21_555
O(1) Pr(1) O(1) O(1) 0.0 no 125_554 157_545 103_555
O(1) Pr(1) O(1) O(1) -132.4(6) no 125_554 157_545 .
O(1) Pr(1) O(1) O(1) 132.4(6) no 125_554 157_545 28_655
O(1) Pr(1) O(1) C(1) 180.0 no 125_554 157_545 .
O(1) Pr(1) O(1) O(1) 180.0 no 157_545 125_554 160_545
O(1) Pr(1) O(1) O(1) -47.6(6) no 157_545 125_554 39_655
O(1) Pr(1) O(1) O(1) 47.6(6) no 157_545 125_554 21_555
O(1) Pr(1) O(1) C(1) 0.0 no 157_545 125_554 21_555
O(1) Pr(1) O(1) O(1) 0.0 no 125_554 160_545 125_554
O(1) Pr(1) O(1) O(1) 132.4(6) no 125_554 160_545 4_555
O(1) Pr(1) O(1) O(1) -132.4(6) no 125_554 160_545 10_655
O(1) Pr(1) O(1) C(1) 180.0 no 125_554 160_545 4_555
O(1) Pr(1) O(1) O(1) 0.0 no 160_545 125_554 160_545
O(1) Pr(1) O(1) O(1) 132.4(6) no 160_545 125_554 39_655
O(1) Pr(1) O(1) O(1) -132.4(6) no 160_545 125_554 21_555
O(1) Pr(1) O(1) C(1) 180.0 no 160_545 125_554 21_555
O(1) Pr(1) O(1) O(1) 180.0 no 125_554 166_555 98_554
O(1) Pr(1) O(1) O(1) 47.6(6) no 125_554 166_555 4_555
O(1) Pr(1) O(1) O(1) -47.6(6) no 125_554 166_555 10_655
O(1) Pr(1) O(1) C(1) 0.0 no 125_554 166_555 4_555
O(1) Pr(1) O(1) O(1) 0.0 no 166_555 125_554 160_545
O(1) Pr(1) O(1) O(1) 132.4(6) no 166_555 125_554 39_655
O(1) Pr(1) O(1) O(1) -132.4(6) no 166_555 125_554 21_555
O(1) Pr(1) O(1) C(1) 180.0 no 166_555 125_554 21_555
O(1) Pr(1) O(1) O(1) -154.1(6) no 125_554 171_555 15_555
O(1) Pr(1) O(1) O(1) 73.4(8) no 125_554 171_555 115_555
O(1) Pr(1) O(1) O(1) -21.7(9) no 125_554 171_555 137_554
O(1) Pr(1) O(1) C(1) 25.9(6) no 125_554 171_555 115_555
O(1) Pr(1) O(1) O(1) 79.8(4) no 171_555 125_554 160_545
O(1) Pr(1) O(1) O(1) -147.7(5) no 171_555 125_554 39_655
O(1) Pr(1) O(1) O(1) -52.6(9) no 171_555 125_554 21_555
O(1) Pr(1) O(1) C(1) -100.2(4) no 171_555 125_554 21_555
O(1) Pr(1) O(1) O(1) 180.0 no 125_554 184_555 101_555
O(1) Pr(1) O(1) O(1) 47.6(6) no 125_554 184_555 28_655
O(1) Pr(1) O(1) O(1) -47.6(6) no 125_554 184_555 .
O(1) Pr(1) O(1) C(1) 0.0 no 125_554 184_555 .
O(1) Pr(1) O(1) O(1) 180.0 no 184_555 125_554 160_545
O(1) Pr(1) O(1) O(1) -47.6(6) no 184_555 125_554 39_655
O(1) Pr(1) O(1) O(1) 47.6(6) no 184_555 125_554 21_555
O(1) Pr(1) O(1) C(1) 0.0 no 184_555 125_554 21_555
O(1) Pr(1) O(1) O(1) -47.6(10) no 137_554 147_545 39_655
O(1) Pr(1) O(1) O(1) 84.9(14) no 137_554 147_545 110_554
O(1) Pr(1) O(1) O(1) 180(983927) no 137_554 147_545 113_555
O(1) Pr(1) O(1) C(1) 132.4(10) no 137_554 147_545 110_554
O(1) Pr(1) O(1) O(1) -47.6(10) no 147_545 137_554 4_555
O(1) Pr(1) O(1) O(1) 180(983927) no 147_545 137_554 171_555
O(1) Pr(1) O(1) O(1) 84.9(14) no 147_545 137_554 153_545
O(1) Pr(1) O(1) C(1) 132.4(10) no 147_545 137_554 115_555
O(1) Pr(1) O(1) O(1) 47.6(10) no 137_554 152_555 20_655
O(1) Pr(1) O(1) O(1) 180.0(8) no 137_554 152_555 113_555
O(1) Pr(1) O(1) O(1) -84.9(14) no 137_554 152_555 110_554
O(1) Pr(1) O(1) C(1) -132.4(10) no 137_554 152_555 110_554
O(1) Pr(1) O(1) O(1) 47.6(10) no 152_555 137_554 4_555
O(1) Pr(1) O(1) O(1) -84.9(14) no 152_555 137_554 171_555
O(1) Pr(1) O(1) O(1) 180.0(8) no 152_555 137_554 153_545
O(1) Pr(1) O(1) C(1) -132.4(10) no 152_555 137_554 115_555
O(1) Pr(1) O(1) O(1) 132.4(10) no 137_554 153_545 21_555
O(1) Pr(1) O(1) O(1) -95.1(14) no 137_554 153_545 115_555
O(1) Pr(1) O(1) O(1) 0.0(8) no 137_554 153_545 137_554
O(1) Pr(1) O(1) C(1) -47.6(10) no 137_554 153_545 115_555
O(1) Pr(1) O(1) O(1) -132.4(10) no 153_545 137_554 4_555
O(1) Pr(1) O(1) O(1) 95.1(14) no 153_545 137_554 171_555
O(1) Pr(1) O(1) O(1) 0.0(8) no 153_545 137_554 153_545
O(1) Pr(1) O(1) C(1) 47.6(10) no 153_545 137_554 115_555
O(1) Pr(1) O(1) O(1) 79.8(4) no 137_554 157_545 103_555
O(1) Pr(1) O(1) O(1) -52.6(9) no 137_554 157_545 .
O(1) Pr(1) O(1) O(1) -147.7(5) no 137_554 157_545 28_655
O(1) Pr(1) O(1) C(1) -100.2(4) no 137_554 157_545 .
O(1) Pr(1) O(1) O(1) -154.1(6) no 157_545 137_554 4_555
O(1) Pr(1) O(1) O(1) 73.4(8) no 157_545 137_554 171_555
O(1) Pr(1) O(1) O(1) -21.7(9) no 157_545 137_554 153_545
O(1) Pr(1) O(1) C(1) 25.9(6) no 157_545 137_554 115_555
O(1) Pr(1) O(1) O(1) -100.2(4) no 137_554 160_545 125_554
O(1) Pr(1) O(1) O(1) 32.3(5) no 137_554 160_545 4_555
O(1) Pr(1) O(1) O(1) 127.4(9) no 137_554 160_545 10_655
O(1) Pr(1) O(1) C(1) 79.8(4) no 137_554 160_545 4_555
O(1) Pr(1) O(1) O(1) -25.9(6) no 160_545 137_554 4_555
O(1) Pr(1) O(1) O(1) -158.3(9) no 160_545 137_554 171_555
O(1) Pr(1) O(1) O(1) 106.6(8) no 160_545 137_554 153_545
O(1) Pr(1) O(1) C(1) 154.1(6) no 160_545 137_554 115_555
O(1) Pr(1) O(1) O(1) 100.2(4) no 137_554 166_555 98_554
O(1) Pr(1) O(1) O(1) -32.3(5) no 137_554 166_555 4_555
O(1) Pr(1) O(1) O(1) -127.4(9) no 137_554 166_555 10_655
O(1) Pr(1) O(1) C(1) -79.8(4) no 137_554 166_555 4_555
O(1) Pr(1) O(1) O(1) 25.9(6) no 166_555 137_554 4_555
O(1) Pr(1) O(1) O(1) -106.6(8) no 166_555 137_554 171_555
O(1) Pr(1) O(1) O(1) 158.3(9) no 166_555 137_554 153_545
O(1) Pr(1) O(1) C(1) -154.1(6) no 166_555 137_554 115_555
O(1) Pr(1) O(1) O(1) -132.4(10) no 137_554 171_555 15_555
O(1) Pr(1) O(1) O(1) 95.1(14) no 137_554 171_555 115_555
O(1) Pr(1) O(1) O(1) 0.0(8) no 137_554 171_555 137_554
O(1) Pr(1) O(1) C(1) 47.6(10) no 137_554 171_555 115_555
O(1) Pr(1) O(1) O(1) 132.4(10) no 171_555 137_554 4_555
O(1) Pr(1) O(1) O(1) 0.0(8) no 171_555 137_554 171_555
O(1) Pr(1) O(1) O(1) -95.1(14) no 171_555 137_554 153_545
O(1) Pr(1) O(1) C(1) -47.6(10) no 171_555 137_554 115_555
O(1) Pr(1) O(1) O(1) -79.8(4) no 137_554 184_555 101_555
O(1) Pr(1) O(1) O(1) 147.7(5) no 137_554 184_555 28_655
O(1) Pr(1) O(1) O(1) 52.6(9) no 137_554 184_555 .
O(1) Pr(1) O(1) C(1) 100.2(4) no 137_554 184_555 .
O(1) Pr(1) O(1) O(1) 154.1(6) no 184_555 137_554 4_555
O(1) Pr(1) O(1) O(1) 21.7(9) no 184_555 137_554 171_555
O(1) Pr(1) O(1) O(1) -73.4(8) no 184_555 137_554 153_545
O(1) Pr(1) O(1) C(1) -25.9(6) no 184_555 137_554 115_555
O(1) Pr(1) O(1) O(1) 180.0 no 147_545 152_555 20_655
O(1) Pr(1) O(1) O(1) -47.6(6) no 147_545 152_555 113_555
O(1) Pr(1) O(1) O(1) 47.6(6) no 147_545 152_555 110_554
O(1) Pr(1) O(1) C(1) 0.0 no 147_545 152_555 110_554
O(1) Pr(1) O(1) O(1) 180.0 no 152_555 147_545 39_655
O(1) Pr(1) O(1) O(1) -47.6(6) no 152_555 147_545 110_554
O(1) Pr(1) O(1) O(1) 47.6(6) no 152_555 147_545 113_555
O(1) Pr(1) O(1) C(1) 0.0 no 152_555 147_545 110_554
O(1) Pr(1) O(1) O(1) 0.0 no 147_545 153_545 21_555
O(1) Pr(1) O(1) O(1) 132.4(6) no 147_545 153_545 115_555
O(1) Pr(1) O(1) O(1) -132.4(6) no 147_545 153_545 137_554
O(1) Pr(1) O(1) C(1) 180.0 no 147_545 153_545 115_555
O(1) Pr(1) O(1) O(1) 0.0 no 153_545 147_545 39_655
O(1) Pr(1) O(1) O(1) 132.4(6) no 153_545 147_545 110_554
O(1) Pr(1) O(1) O(1) -132.4(6) no 153_545 147_545 113_555
O(1) Pr(1) O(1) C(1) 180.0 no 153_545 147_545 110_554
O(1) Pr(1) O(1) O(1) -67.9(6) no 147_545 157_545 103_555
O(1) Pr(1) O(1) O(1) 159.6(9) no 147_545 157_545 .
O(1) Pr(1) O(1) O(1) 64.5(8) no 147_545 157_545 28_655
O(1) Pr(1) O(1) C(1) 112.1(6) no 147_545 157_545 .
O(1) Pr(1) O(1) O(1) 67.9(6) no 157_545 147_545 39_655
O(1) Pr(1) O(1) O(1) -159.6(9) no 157_545 147_545 110_554
O(1) Pr(1) O(1) O(1) -64.5(8) no 157_545 147_545 113_555
O(1) Pr(1) O(1) C(1) -112.1(6) no 157_545 147_545 110_554
O(1) Pr(1) O(1) O(1) 67.9(6) no 147_545 160_545 125_554
O(1) Pr(1) O(1) O(1) -159.6(9) no 147_545 160_545 4_555
O(1) Pr(1) O(1) O(1) -64.5(8) no 147_545 160_545 10_655
O(1) Pr(1) O(1) C(1) -112.1(6) no 147_545 160_545 4_555
O(1) Pr(1) O(1) O(1) -67.9(6) no 160_545 147_545 39_655
O(1) Pr(1) O(1) O(1) 64.5(8) no 160_545 147_545 110_554
O(1) Pr(1) O(1) O(1) 159.6(9) no 160_545 147_545 113_555
O(1) Pr(1) O(1) C(1) 112.1(6) no 160_545 147_545 110_554
O(1) Pr(1) O(1) O(1) -112.1(6) no 147_545 166_555 98_554
O(1) Pr(1) O(1) O(1) 115.5(8) no 147_545 166_555 4_555
O(1) Pr(1) O(1) O(1) 20.4(9) no 147_545 166_555 10_655
O(1) Pr(1) O(1) C(1) 67.9(6) no 147_545 166_555 4_555
O(1) Pr(1) O(1) O(1) -112.1(6) no 166_555 147_545 39_655
O(1) Pr(1) O(1) O(1) 20.4(9) no 166_555 147_545 110_554
O(1) Pr(1) O(1) O(1) 115.5(8) no 166_555 147_545 113_555
O(1) Pr(1) O(1) C(1) 67.9(6) no 166_555 147_545 110_554
O(1) Pr(1) O(1) O(1) 112.1(6) no 147_545 184_555 101_555
O(1) Pr(1) O(1) O(1) -20.4(9) no 147_545 184_555 28_655
O(1) Pr(1) O(1) O(1) -115.5(8) no 147_545 184_555 .
O(1) Pr(1) O(1) C(1) -67.9(6) no 147_545 184_555 .
O(1) Pr(1) O(1) O(1) 112.1(6) no 184_555 147_545 39_655
O(1) Pr(1) O(1) O(1) -115.5(8) no 184_555 147_545 110_554
O(1) Pr(1) O(1) O(1) -20.4(9) no 184_555 147_545 113_555
O(1) Pr(1) O(1) C(1) -67.9(6) no 184_555 147_545 110_554
O(1) Pr(1) O(1) O(1) -112.1(6) no 152_555 157_545 103_555
O(1) Pr(1) O(1) O(1) 115.5(8) no 152_555 157_545 .
O(1) Pr(1) O(1) O(1) 20.4(9) no 152_555 157_545 28_655
O(1) Pr(1) O(1) C(1) 67.9(6) no 152_555 157_545 .
O(1) Pr(1) O(1) O(1) -112.1(6) no 157_545 152_555 20_655
O(1) Pr(1) O(1) O(1) 20.4(9) no 157_545 152_555 113_555
O(1) Pr(1) O(1) O(1) 115.5(8) no 157_545 152_555 110_554
O(1) Pr(1) O(1) C(1) 67.9(6) no 157_545 152_555 110_554
O(1) Pr(1) O(1) O(1) 112.1(6) no 152_555 160_545 125_554
O(1) Pr(1) O(1) O(1) -115.5(8) no 152_555 160_545 4_555
O(1) Pr(1) O(1) O(1) -20.4(9) no 152_555 160_545 10_655
O(1) Pr(1) O(1) C(1) -67.9(6) no 152_555 160_545 4_555
O(1) Pr(1) O(1) O(1) 112.1(6) no 160_545 152_555 20_655
O(1) Pr(1) O(1) O(1) -115.5(8) no 160_545 152_555 113_555
O(1) Pr(1) O(1) O(1) -20.4(9) no 160_545 152_555 110_554
O(1) Pr(1) O(1) C(1) -67.9(6) no 160_545 152_555 110_554
O(1) Pr(1) O(1) O(1) -67.9(6) no 152_555 166_555 98_554
O(1) Pr(1) O(1) O(1) 159.6(9) no 152_555 166_555 4_555
O(1) Pr(1) O(1) O(1) 64.5(8) no 152_555 166_555 10_655
O(1) Pr(1) O(1) C(1) 112.1(6) no 152_555 166_555 4_555
O(1) Pr(1) O(1) O(1) 67.9(6) no 166_555 152_555 20_655
O(1) Pr(1) O(1) O(1) -159.6(9) no 166_555 152_555 113_555
O(1) Pr(1) O(1) O(1) -64.5(8) no 166_555 152_555 110_554
O(1) Pr(1) O(1) C(1) -112.1(6) no 166_555 152_555 110_554
O(1) Pr(1) O(1) O(1) 0.0 no 152_555 171_555 15_555
O(1) Pr(1) O(1) O(1) -132.4(6) no 152_555 171_555 115_555
O(1) Pr(1) O(1) O(1) 132.4(6) no 152_555 171_555 137_554
O(1) Pr(1) O(1) C(1) 180.0 no 152_555 171_555 115_555
O(1) Pr(1) O(1) O(1) 0.0 no 171_555 152_555 20_655
O(1) Pr(1) O(1) O(1) 132.4(6) no 171_555 152_555 113_555
O(1) Pr(1) O(1) O(1) -132.4(6) no 171_555 152_555 110_554
O(1) Pr(1) O(1) C(1) 180.0 no 171_555 152_555 110_554
O(1) Pr(1) O(1) O(1) 67.9(6) no 152_555 184_555 101_555
O(1) Pr(1) O(1) O(1) -64.5(8) no 152_555 184_555 28_655
O(1) Pr(1) O(1) O(1) -159.6(9) no 152_555 184_555 .
O(1) Pr(1) O(1) C(1) -112.1(6) no 152_555 184_555 .
O(1) Pr(1) O(1) O(1) -67.9(6) no 184_555 152_555 20_655
O(1) Pr(1) O(1) O(1) 64.5(8) no 184_555 152_555 113_555
O(1) Pr(1) O(1) O(1) 159.6(9) no 184_555 152_555 110_554
O(1) Pr(1) O(1) C(1) 112.1(6) no 184_555 152_555 110_554
O(1) Pr(1) O(1) O(1) 67.9(6) no 153_545 157_545 103_555
O(1) Pr(1) O(1) O(1) -64.5(8) no 153_545 157_545 .
O(1) Pr(1) O(1) O(1) -159.6(9) no 153_545 157_545 28_655
O(1) Pr(1) O(1) C(1) -112.1(6) no 153_545 157_545 .
O(1) Pr(1) O(1) O(1) -67.9(6) no 157_545 153_545 21_555
O(1) Pr(1) O(1) O(1) 64.5(8) no 157_545 153_545 115_555
O(1) Pr(1) O(1) O(1) 159.6(9) no 157_545 153_545 137_554
O(1) Pr(1) O(1) C(1) 112.1(6) no 157_545 153_545 115_555
O(1) Pr(1) O(1) O(1) -67.9(6) no 153_545 160_545 125_554
O(1) Pr(1) O(1) O(1) 64.5(8) no 153_545 160_545 4_555
O(1) Pr(1) O(1) O(1) 159.6(9) no 153_545 160_545 10_655
O(1) Pr(1) O(1) C(1) 112.1(6) no 153_545 160_545 4_555
O(1) Pr(1) O(1) O(1) 67.9(6) no 160_545 153_545 21_555
O(1) Pr(1) O(1) O(1) -159.6(9) no 160_545 153_545 115_555
O(1) Pr(1) O(1) O(1) -64.5(8) no 160_545 153_545 137_554
O(1) Pr(1) O(1) C(1) -112.1(6) no 160_545 153_545 115_555
O(1) Pr(1) O(1) O(1) 112.1(6) no 153_545 166_555 98_554
O(1) Pr(1) O(1) O(1) -20.4(9) no 153_545 166_555 4_555
O(1) Pr(1) O(1) O(1) -115.5(8) no 153_545 166_555 10_655
O(1) Pr(1) O(1) C(1) -67.9(6) no 153_545 166_555 4_555
O(1) Pr(1) O(1) O(1) 112.1(6) no 166_555 153_545 21_555
O(1) Pr(1) O(1) O(1) -115.5(8) no 166_555 153_545 115_555
O(1) Pr(1) O(1) O(1) -20.4(9) no 166_555 153_545 137_554
O(1) Pr(1) O(1) C(1) -67.9(6) no 166_555 153_545 115_555
O(1) Pr(1) O(1) O(1) 180.0 no 153_545 171_555 15_555
O(1) Pr(1) O(1) O(1) 47.6(6) no 153_545 171_555 115_555
O(1) Pr(1) O(1) O(1) -47.6(6) no 153_545 171_555 137_554
O(1) Pr(1) O(1) C(1) 0.0 no 153_545 171_555 115_555
O(1) Pr(1) O(1) O(1) 180.0 no 171_555 153_545 21_555
O(1) Pr(1) O(1) O(1) -47.6(6) no 171_555 153_545 115_555
O(1) Pr(1) O(1) O(1) 47.6(6) no 171_555 153_545 137_554
O(1) Pr(1) O(1) C(1) 0.0 no 171_555 153_545 115_555
O(1) Pr(1) O(1) O(1) -112.1(6) no 153_545 184_555 101_555
O(1) Pr(1) O(1) O(1) 115.5(8) no 153_545 184_555 28_655
O(1) Pr(1) O(1) O(1) 20.4(9) no 153_545 184_555 .
O(1) Pr(1) O(1) C(1) 67.9(6) no 153_545 184_555 .
O(1) Pr(1) O(1) O(1) -112.1(6) no 184_555 153_545 21_555
O(1) Pr(1) O(1) O(1) 20.4(9) no 184_555 153_545 115_555
O(1) Pr(1) O(1) O(1) 115.5(8) no 184_555 153_545 137_554
O(1) Pr(1) O(1) C(1) 67.9(6) no 184_555 153_545 115_555
O(1) Pr(1) O(1) O(1) 0.0 no 157_545 160_545 125_554
O(1) Pr(1) O(1) O(1) 132.4(6) no 157_545 160_545 4_555
O(1) Pr(1) O(1) O(1) -132.4(6) no 157_545 160_545 10_655
O(1) Pr(1) O(1) C(1) 180.0 no 157_545 160_545 4_555
O(1) Pr(1) O(1) O(1) 0.0 no 160_545 157_545 103_555
O(1) Pr(1) O(1) O(1) -132.4(6) no 160_545 157_545 .
O(1) Pr(1) O(1) O(1) 132.4(6) no 160_545 157_545 28_655
O(1) Pr(1) O(1) C(1) 180.0 no 160_545 157_545 .
O(1) Pr(1) O(1) O(1) 112.1(6) no 157_545 171_555 15_555
O(1) Pr(1) O(1) O(1) -20.4(9) no 157_545 171_555 115_555
O(1) Pr(1) O(1) O(1) -115.5(8) no 157_545 171_555 137_554
O(1) Pr(1) O(1) C(1) -67.9(6) no 157_545 171_555 115_555
O(1) Pr(1) O(1) O(1) 112.1(6) no 171_555 157_545 103_555
O(1) Pr(1) O(1) O(1) -20.4(9) no 171_555 157_545 .
O(1) Pr(1) O(1) O(1) -115.5(8) no 171_555 157_545 28_655
O(1) Pr(1) O(1) C(1) -67.9(6) no 171_555 157_545 .
O(1) Pr(1) O(1) O(1) 180.0 no 157_545 184_555 101_555
O(1) Pr(1) O(1) O(1) 47.6(6) no 157_545 184_555 28_655
O(1) Pr(1) O(1) O(1) -47.6(6) no 157_545 184_555 .
O(1) Pr(1) O(1) C(1) 0.0 no 157_545 184_555 .
O(1) Pr(1) O(1) O(1) 180.0 no 184_555 157_545 103_555
O(1) Pr(1) O(1) O(1) 47.6(6) no 184_555 157_545 .
O(1) Pr(1) O(1) O(1) -47.6(6) no 184_555 157_545 28_655
O(1) Pr(1) O(1) C(1) 0.0 no 184_555 157_545 .
O(1) Pr(1) O(1) O(1) 180.0 no 160_545 166_555 98_554
O(1) Pr(1) O(1) O(1) 47.6(6) no 160_545 166_555 4_555
O(1) Pr(1) O(1) O(1) -47.6(6) no 160_545 166_555 10_655
O(1) Pr(1) O(1) C(1) 0.0 no 160_545 166_555 4_555
O(1) Pr(1) O(1) O(1) 180.0 no 166_555 160_545 125_554
O(1) Pr(1) O(1) O(1) -47.6(6) no 166_555 160_545 4_555
O(1) Pr(1) O(1) O(1) 47.6(6) no 166_555 160_545 10_655
O(1) Pr(1) O(1) C(1) 0.0 no 166_555 160_545 4_555
O(1) Pr(1) O(1) O(1) -112.1(6) no 160_545 171_555 15_555
O(1) Pr(1) O(1) O(1) 115.5(8) no 160_545 171_555 115_555
O(1) Pr(1) O(1) O(1) 20.4(9) no 160_545 171_555 137_554
O(1) Pr(1) O(1) C(1) 67.9(6) no 160_545 171_555 115_555
O(1) Pr(1) O(1) O(1) -112.1(6) no 171_555 160_545 125_554
O(1) Pr(1) O(1) O(1) 20.4(9) no 171_555 160_545 4_555
O(1) Pr(1) O(1) O(1) 115.5(8) no 171_555 160_545 10_655
O(1) Pr(1) O(1) C(1) 67.9(6) no 171_555 160_545 4_555
O(1) Pr(1) O(1) O(1) -67.9(6) no 166_555 171_555 15_555
O(1) Pr(1) O(1) O(1) 159.6(9) no 166_555 171_555 115_555
O(1) Pr(1) O(1) O(1) 64.5(8) no 166_555 171_555 137_554
O(1) Pr(1) O(1) C(1) 112.1(6) no 166_555 171_555 115_555
O(1) Pr(1) O(1) O(1) 67.9(6) no 171_555 166_555 98_554
O(1) Pr(1) O(1) O(1) -64.5(8) no 171_555 166_555 4_555
O(1) Pr(1) O(1) O(1) -159.6(9) no 171_555 166_555 10_655
O(1) Pr(1) O(1) C(1) -112.1(6) no 171_555 166_555 4_555
O(1) Pr(1) O(1) O(1) 0.0 no 166_555 184_555 101_555
O(1) Pr(1) O(1) O(1) -132.4(6) no 166_555 184_555 28_655
O(1) Pr(1) O(1) O(1) 132.4(6) no 166_555 184_555 .
O(1) Pr(1) O(1) C(1) 180.0 no 166_555 184_555 .
O(1) Pr(1) O(1) O(1) 0.0 no 184_555 166_555 98_554
O(1) Pr(1) O(1) O(1) -132.4(6) no 184_555 166_555 4_555
O(1) Pr(1) O(1) O(1) 132.4(6) no 184_555 166_555 10_655
O(1) Pr(1) O(1) C(1) 180.0 no 184_555 166_555 4_555
O(1) Pr(1) O(1) O(1) -67.9(6) no 171_555 184_555 101_555
O(1) Pr(1) O(1) O(1) 159.6(9) no 171_555 184_555 28_655
O(1) Pr(1) O(1) O(1) 64.5(8) no 171_555 184_555 .
O(1) Pr(1) O(1) C(1) 112.1(6) no 171_555 184_555 .
O(1) Pr(1) O(1) O(1) 67.9(6) no 184_555 171_555 15_555
O(1) Pr(1) O(1) O(1) -64.5(8) no 184_555 171_555 115_555
O(1) Pr(1) O(1) O(1) -159.6(9) no 184_555 171_555 137_554
O(1) Pr(1) O(1) C(1) -112.1(6) no 184_555 171_555 115_555
N(1) Co(1) N(1) C(4) 0.0 no . 14_555 14_555
N(1) Co(1) N(1) C(4) 180.0 no . 14_555 17_556
N(1) Co(1) N(1) C(4) 90.0 no . 14_555 51_545
N(1) Co(1) N(1) C(4) -90.0 no . 14_555 56_555
N(1) Co(1) N(1) C(4) 0.0 no 14_555 . .
N(1) Co(1) N(1) C(4) 180.0 no 14_555 . 28_655
N(1) Co(1) N(1) C(4) -90.0 no 14_555 . 157_545
N(1) Co(1) N(1) C(4) 90.0 no 14_555 . 184_555
N(1) Co(1) N(1) C(4) 180.0 no . 19_656 19_656
N(1) Co(1) N(1) C(4) 0.0 no . 19_656 41_655
N(1) Co(1) N(1) C(4) -90.0 no . 19_656 57_645
N(1) Co(1) N(1) C(4) 90.0 no . 19_656 75_655
N(1) Co(1) N(1) C(4) 180.0 no 19_656 . .
N(1) Co(1) N(1) C(4) 0.0 no 19_656 . 28_655
N(1) Co(1) N(1) C(4) 90.0 no 19_656 . 157_545
N(1) Co(1) N(1) C(4) -90.0 no 19_656 . 184_555
N(1) Co(1) N(1) C(4) -90.0 no . 63_545 63_545
N(1) Co(1) N(1) C(4) 90.0 no . 63_545 68_645
N(1) Co(1) N(1) C(4) 0.0 no . 63_545 146_545
N(1) Co(1) N(1) C(4) 180.0 no . 63_545 149_546
N(1) Co(1) N(1) C(4) 90.0 no 63_545 . .
N(1) Co(1) N(1) C(4) -90.0 no 63_545 . 28_655
N(1) Co(1) N(1) C(4) 0.0 no 63_545 . 157_545
N(1) Co(1) N(1) C(4) 180.0 no 63_545 . 184_555
N(1) Co(1) N(1) C(4) 90.0 no . 69_555 69_555
N(1) Co(1) N(1) C(4) -90.0 no . 69_555 87_655
N(1) Co(1) N(1) C(4) 180.0 no . 69_555 151_556
N(1) Co(1) N(1) C(4) 0.0 no . 69_555 173_555
N(1) Co(1) N(1) C(4) -90.0 no 69_555 . .
N(1) Co(1) N(1) C(4) 90.0 no 69_555 . 28_655
N(1) Co(1) N(1) C(4) 180.0 no 69_555 . 157_545
N(1) Co(1) N(1) C(4) 0.0 no 69_555 . 184_555
N(1) Co(1) N(1) C(4) 180.0 no 4_556 14_555 14_555
N(1) Co(1) N(1) C(4) 0.0 no 4_556 14_555 17_556
N(1) Co(1) N(1) C(4) -90.0 no 4_556 14_555 51_545
N(1) Co(1) N(1) C(4) 90.0 no 4_556 14_555 56_555
N(1) Co(1) N(1) C(4) 0.0 no 14_555 4_556 4_556
N(1) Co(1) N(1) C(4) 180.0 no 14_555 4_556 10_656
N(1) Co(1) N(1) C(4) 90.0 no 14_555 4_556 160_546
N(1) Co(1) N(1) C(4) -90.0 no 14_555 4_556 166_556
N(1) Co(1) N(1) C(4) 0.0 no 4_556 19_656 19_656
N(1) Co(1) N(1) C(4) 180.0 no 4_556 19_656 41_655
N(1) Co(1) N(1) C(4) 90.0 no 4_556 19_656 57_645
N(1) Co(1) N(1) C(4) -90.0 no 4_556 19_656 75_655
N(1) Co(1) N(1) C(4) 180.0 no 19_656 4_556 4_556
N(1) Co(1) N(1) C(4) 0.0 no 19_656 4_556 10_656
N(1) Co(1) N(1) C(4) -90.0 no 19_656 4_556 160_546
N(1) Co(1) N(1) C(4) 90.0 no 19_656 4_556 166_556
N(1) Co(1) N(1) C(4) 90.0 no 4_556 63_545 63_545
N(1) Co(1) N(1) C(4) -90.0 no 4_556 63_545 68_645
N(1) Co(1) N(1) C(4) 180.0 no 4_556 63_545 146_545
N(1) Co(1) N(1) C(4) 0.0 no 4_556 63_545 149_546
N(1) Co(1) N(1) C(4) -90.0 no 63_545 4_556 4_556
N(1) Co(1) N(1) C(4) 90.0 no 63_545 4_556 10_656
N(1) Co(1) N(1) C(4) 0.0 no 63_545 4_556 160_546
N(1) Co(1) N(1) C(4) 180.0 no 63_545 4_556 166_556
N(1) Co(1) N(1) C(4) -90.0 no 4_556 69_555 69_555
N(1) Co(1) N(1) C(4) 90.0 no 4_556 69_555 87_655
N(1) Co(1) N(1) C(4) 0.0 no 4_556 69_555 151_556
N(1) Co(1) N(1) C(4) 180.0 no 4_556 69_555 173_555
N(1) Co(1) N(1) C(4) 90.0 no 69_555 4_556 4_556
N(1) Co(1) N(1) C(4) -90.0 no 69_555 4_556 10_656
N(1) Co(1) N(1) C(4) 180.0 no 69_555 4_556 160_546
N(1) Co(1) N(1) C(4) 0.0 no 69_555 4_556 166_556
N(1) Co(1) N(1) C(4) 0.0 no 14_555 63_545 63_545
N(1) Co(1) N(1) C(4) 180.0 no 14_555 63_545 68_645
N(1) Co(1) N(1) C(4) 90.0 no 14_555 63_545 146_545
N(1) Co(1) N(1) C(4) -90.0 no 14_555 63_545 149_546
N(1) Co(1) N(1) C(4) -90.0 no 63_545 14_555 14_555
N(1) Co(1) N(1) C(4) 90.0 no 63_545 14_555 17_556
N(1) Co(1) N(1) C(4) 0.0 no 63_545 14_555 51_545
N(1) Co(1) N(1) C(4) 180.0 no 63_545 14_555 56_555
N(1) Co(1) N(1) C(4) 0.0 no 14_555 69_555 69_555
N(1) Co(1) N(1) C(4) 180.0 no 14_555 69_555 87_655
N(1) Co(1) N(1) C(4) 90.0 no 14_555 69_555 151_556
N(1) Co(1) N(1) C(4) -90.0 no 14_555 69_555 173_555
N(1) Co(1) N(1) C(4) 90.0 no 69_555 14_555 14_555
N(1) Co(1) N(1) C(4) -90.0 no 69_555 14_555 17_556
N(1) Co(1) N(1) C(4) 180.0 no 69_555 14_555 51_545
N(1) Co(1) N(1) C(4) 0.0 no 69_555 14_555 56_555
N(1) Co(1) N(1) C(4) 180.0 no 19_656 63_545 63_545
N(1) Co(1) N(1) C(4) 0.0 no 19_656 63_545 68_645
N(1) Co(1) N(1) C(4) -90.0 no 19_656 63_545 146_545
N(1) Co(1) N(1) C(4) 90.0 no 19_656 63_545 149_546
N(1) Co(1) N(1) C(4) -90.0 no 63_545 19_656 19_656
N(1) Co(1) N(1) C(4) 90.0 no 63_545 19_656 41_655
N(1) Co(1) N(1) C(4) 0.0 no 63_545 19_656 57_645
N(1) Co(1) N(1) C(4) 180.0 no 63_545 19_656 75_655
N(1) Co(1) N(1) C(4) 180.0 no 19_656 69_555 69_555
N(1) Co(1) N(1) C(4) 0.0 no 19_656 69_555 87_655
N(1) Co(1) N(1) C(4) -90.0 no 19_656 69_555 151_556
N(1) Co(1) N(1) C(4) 90.0 no 19_656 69_555 173_555
N(1) Co(1) N(1) C(4) 90.0 no 69_555 19_656 19_656
N(1) Co(1) N(1) C(4) -90.0 no 69_555 19_656 41_655
N(1) Co(1) N(1) C(4) 180.0 no 69_555 19_656 57_645
N(1) Co(1) N(1) C(4) 0.0 no 69_555 19_656 75_655
Pr(1) O(1) O(1) Pr(1) 0.0 no . 115_555 .
Pr(1) O(1) O(1) O(1) 54.7(15) no . 115_555 153_545
Pr(1) O(1) O(1) O(1) -54.7(15) no . 115_555 171_555
Pr(1) O(1) O(1) Pr(1) 0.0 no . 157_545 .
Pr(1) O(1) O(1) O(1) -52.7(14) no . 157_545 103_555
Pr(1) O(1) O(1) O(1) 72.6(11) no . 157_545 28_655
Pr(1) O(1) O(1) C(1) 107.5(12) no . 157_545 .
Pr(1) O(1) O(1) Pr(1) 0.0 no . 184_555 .
Pr(1) O(1) O(1) O(1) 52.7(14) no . 184_555 101_555
Pr(1) O(1) O(1) O(1) -72.6(11) no . 184_555 28_655
Pr(1) O(1) O(1) C(1) -107.5(12) no . 184_555 .
Pr(1) O(1) C(1) O(1) 0.0 no . . 28_655
Pr(1) O(1) C(1) O(1) -66.2(18) no . . 157_545
Pr(1) O(1) C(1) O(1) 66.2(18) no . . 184_555
Pr(1) O(1) C(1) C(2) 180.0 no . . .
O(1) O(1) O(1) Pr(1) 52.7(16) no 115_555 157_545 .
O(1) O(1) O(1) O(1) 0(3) no 115_555 157_545 103_555
O(1) O(1) O(1) O(1) 125.3(17) no 115_555 157_545 28_655
O(1) O(1) O(1) C(1) 160(3) no 115_555 157_545 .
O(1) O(1) O(1) Pr(1) -54.7(18) no 157_545 115_555 .
O(1) O(1) O(1) O(1) -0(3) no 157_545 115_555 153_545
O(1) O(1) O(1) O(1) -109.5(17) no 157_545 115_555 171_555
O(1) O(1) O(1) Pr(1) -52.7(16) no 115_555 184_555 .
O(1) O(1) O(1) O(1) -0(3) no 115_555 184_555 101_555
O(1) O(1) O(1) O(1) -125.3(17) no 115_555 184_555 28_655
O(1) O(1) O(1) C(1) -160(3) no 115_555 184_555 .
O(1) O(1) O(1) Pr(1) 54.7(18) no 184_555 115_555 .
O(1) O(1) O(1) O(1) 109.5(17) no 184_555 115_555 153_545
O(1) O(1) O(1) O(1) 0(3) no 184_555 115_555 171_555
O(1) O(1) O(1) Pr(1) 72.6(16) no 157_545 184_555 .
O(1) O(1) O(1) O(1) 125.3(19) no 157_545 184_555 101_555
O(1) O(1) O(1) O(1) 0(2) no 157_545 184_555 28_655
O(1) O(1) O(1) C(1) -34.9(15) no 157_545 184_555 .
O(1) O(1) O(1) Pr(1) -72.6(16) no 184_555 157_545 .
O(1) O(1) O(1) O(1) -125.3(19) no 184_555 157_545 103_555
O(1) O(1) O(1) O(1) 0(2) no 184_555 157_545 28_655
O(1) O(1) O(1) C(1) 34.9(15) no 184_555 157_545 .
O(1) O(1) C(1) O(1) 66(3) no 157_545 . 28_655
O(1) O(1) C(1) O(1) 0.0(14) no 157_545 . 157_545
O(1) O(1) C(1) O(1) 132(4) no 157_545 . 184_555
O(1) O(1) C(1) C(2) -114(3) no 157_545 . .
C(1) O(1) O(1) Pr(1) -107(3) no . 157_545 .
C(1) O(1) O(1) O(1) -160(4) no . 157_545 103_555
C(1) O(1) O(1) O(1) -35(3) no . 157_545 28_655
C(1) O(1) O(1) C(1) 0(3) no . 157_545 .
O(1) O(1) C(1) O(1) -66(3) no 184_555 . 28_655
O(1) O(1) C(1) O(1) -132(4) no 184_555 . 157_545
O(1) O(1) C(1) O(1) 0.0(14) no 184_555 . 184_555
O(1) O(1) C(1) C(2) 114(3) no 184_555 . .
C(1) O(1) O(1) Pr(1) 107(3) no . 184_555 .
C(1) O(1) O(1) O(1) 160(4) no . 184_555 101_555
C(1) O(1) O(1) O(1) 35(3) no . 184_555 28_655
C(1) O(1) O(1) C(1) 0(3) no . 184_555 .
Co(1) N(1) C(4) C(3) 180.0 no . . .
Co(1) N(1) C(4) C(4) -121.4(8) no . . 157_545
Co(1) N(1) C(4) C(4) 121.4(8) no . . 184_555
Co(1) N(1) C(4) C(3) 180.0 no . 28_655 28_655
Co(1) N(1) C(4) C(4) -121.4(8) no . 28_655 184_555
Co(1) N(1) C(4) C(4) 121.4(8) no . 28_655 157_545
Co(1) N(1) C(4) C(3) 180.0 no . 157_545 157_545
Co(1) N(1) C(4) C(4) 121.4(8) no . 157_545 .
Co(1) N(1) C(4) C(4) -121.4(8) no . 157_545 28_655
Co(1) N(1) C(4) C(3) 180.0 no . 184_555 184_555
Co(1) N(1) C(4) C(4) 121.4(8) no . 184_555 28_655
Co(1) N(1) C(4) C(4) -121.4(8) no . 184_555 .
C(4) N(1) C(4) C(3) 0.0 no . 28_655 28_655
C(4) N(1) C(4) C(4) 58.6(8) no . 28_655 184_555
C(4) N(1) C(4) C(4) -58.6(8) no . 28_655 157_545
C(4) N(1) C(4) C(3) 0.0 no 28_655 . .
C(4) N(1) C(4) C(4) 58.6(8) no 28_655 . 157_545
C(4) N(1) C(4) C(4) -58.6(8) no 28_655 . 184_555
C(4) N(1) C(4) C(3) 58.6(18) no . 157_545 157_545
C(4) N(1) C(4) C(4) 0.0(17) no . 157_545 .
C(4) N(1) C(4) C(4) 117(3) no . 157_545 28_655
C(4) N(1) C(4) C(3) -58.6(18) no 157_545 . .
C(4) N(1) C(4) C(4) 0.0(17) no 157_545 . 157_545
C(4) N(1) C(4) C(4) -117(3) no 157_545 . 184_555
C(4) N(1) C(4) C(3) -58.6(18) no . 184_555 184_555
C(4) N(1) C(4) C(4) -117(3) no . 184_555 28_655
C(4) N(1) C(4) C(4) 0.0(17) no . 184_555 .
C(4) N(1) C(4) C(3) 58.6(18) no 184_555 . .
C(4) N(1) C(4) C(4) 117(3) no 184_555 . 157_545
C(4) N(1) C(4) C(4) 0.0(17) no 184_555 . 184_555
C(4) N(1) C(4) C(3) -58.6(18) no 28_655 157_545 157_545
C(4) N(1) C(4) C(4) -117(3) no 28_655 157_545 .
C(4) N(1) C(4) C(4) 0.0(17) no 28_655 157_545 28_655
C(4) N(1) C(4) C(3) 58.6(18) no 157_545 28_655 28_655
C(4) N(1) C(4) C(4) 117(3) no 157_545 28_655 184_555
C(4) N(1) C(4) C(4) 0.0(17) no 157_545 28_655 157_545
C(4) N(1) C(4) C(3) 58.6(18) no 28_655 184_555 184_555
C(4) N(1) C(4) C(4) 0.0(17) no 28_655 184_555 28_655
C(4) N(1) C(4) C(4) 117(3) no 28_655 184_555 .
C(4) N(1) C(4) C(3) -58.6(18) no 184_555 28_655 28_655
C(4) N(1) C(4) C(4) 0.0(17) no 184_555 28_655 184_555
C(4) N(1) C(4) C(4) -117(3) no 184_555 28_655 157_545
C(4) N(1) C(4) C(3) 0.0 no 157_545 184_555 184_555
C(4) N(1) C(4) C(4) -58.6(8) no 157_545 184_555 28_655
C(4) N(1) C(4) C(4) 58.6(8) no 157_545 184_555 .
C(4) N(1) C(4) C(3) 0.0 no 184_555 157_545 157_545
C(4) N(1) C(4) C(4) -58.6(8) no 184_555 157_545 .
C(4) N(1) C(4) C(4) 58.6(8) no 184_555 157_545 28_655
O(1) C(1) C(2) C(3) 0.0 no . . .
O(1) C(1) C(2) C(3) 180.0 no . . 28_655
O(1) C(1) C(2) C(3) 90.0 no . . 157_545
O(1) C(1) C(2) C(3) -90.0 no . . 184_555
O(1) C(1) C(2) C(3) 180.0 no 28_655 . .
O(1) C(1) C(2) C(3) 0.0 no 28_655 . 28_655
O(1) C(1) C(2) C(3) -90.0 no 28_655 . 157_545
O(1) C(1) C(2) C(3) 90.0 no 28_655 . 184_555
O(1) C(1) C(2) C(3) -90.0 no 157_545 . .
O(1) C(1) C(2) C(3) 90.0 no 157_545 . 28_655
O(1) C(1) C(2) C(3) 0.0 no 157_545 . 157_545
O(1) C(1) C(2) C(3) 180.0 no 157_545 . 184_555
O(1) C(1) C(2) C(3) 90.0 no 184_555 . .
O(1) C(1) C(2) C(3) -90.0 no 184_555 . 28_655
O(1) C(1) C(2) C(3) 180.0 no 184_555 . 157_545
O(1) C(1) C(2) C(3) 0.0 no 184_555 . 184_555
C(1) C(2) C(3) C(3) 111.0(12) no . . 157_545
C(1) C(2) C(3) C(3) -111.0(12) no . . 184_555
C(1) C(2) C(3) C(4) 180.0 no . . .
C(1) C(2) C(3) C(3) 111.0(12) no . 28_655 184_555
C(1) C(2) C(3) C(3) -111.0(12) no . 28_655 157_545
C(1) C(2) C(3) C(4) 180.0 no . 28_655 28_655
C(1) C(2) C(3) C(3) -111.0(12) no . 157_545 .
C(1) C(2) C(3) C(3) 111.0(12) no . 157_545 28_655
C(1) C(2) C(3) C(4) 180.0 no . 157_545 157_545
C(1) C(2) C(3) C(3) -111.0(12) no . 184_555 28_655
C(1) C(2) C(3) C(3) 111.0(12) no . 184_555 .
C(1) C(2) C(3) C(4) 180.0 no . 184_555 184_555
C(3) C(2) C(3) C(3) -69.0(12) no . 28_655 184_555
C(3) C(2) C(3) C(3) 69.0(12) no . 28_655 157_545
C(3) C(2) C(3) C(4) 0.0 no . 28_655 28_655
C(3) C(2) C(3) C(3) -69.0(12) no 28_655 . 157_545
C(3) C(2) C(3) C(3) 69.0(12) no 28_655 . 184_555
C(3) C(2) C(3) C(4) 0.0 no 28_655 . .
C(3) C(2) C(3) C(3) 0.0(18) no . 157_545 .
C(3) C(2) C(3) C(3) -138(3) no . 157_545 28_655
C(3) C(2) C(3) C(4) -69(3) no . 157_545 157_545
C(3) C(2) C(3) C(3) 0.0(18) no 157_545 . 157_545
C(3) C(2) C(3) C(3) 138(3) no 157_545 . 184_555
C(3) C(2) C(3) C(4) 69(3) no 157_545 . .
C(3) C(2) C(3) C(3) 138(3) no . 184_555 28_655
C(3) C(2) C(3) C(3) 0.0(18) no . 184_555 .
C(3) C(2) C(3) C(4) 69(3) no . 184_555 184_555
C(3) C(2) C(3) C(3) -138(3) no 184_555 . 157_545
C(3) C(2) C(3) C(3) 0.0(18) no 184_555 . 184_555
C(3) C(2) C(3) C(4) -69(3) no 184_555 . .
C(3) C(2) C(3) C(3) 138(3) no 28_655 157_545 .
C(3) C(2) C(3) C(3) 0.0(18) no 28_655 157_545 28_655
C(3) C(2) C(3) C(4) 69(3) no 28_655 157_545 157_545
C(3) C(2) C(3) C(3) -138(3) no 157_545 28_655 184_555
C(3) C(2) C(3) C(3) 0.0(18) no 157_545 28_655 157_545
C(3) C(2) C(3) C(4) -69(3) no 157_545 28_655 28_655
C(3) C(2) C(3) C(3) 0.0(18) no 28_655 184_555 28_655
C(3) C(2) C(3) C(3) -138(3) no 28_655 184_555 .
C(3) C(2) C(3) C(4) -69(3) no 28_655 184_555 184_555
C(3) C(2) C(3) C(3) 0.0(18) no 184_555 28_655 184_555
C(3) C(2) C(3) C(3) 138(3) no 184_555 28_655 157_545
C(3) C(2) C(3) C(4) 69(3) no 184_555 28_655 28_655
C(3) C(2) C(3) C(3) 69.0(12) no 157_545 184_555 28_655
C(3) C(2) C(3) C(3) -69.0(12) no 157_545 184_555 .
C(3) C(2) C(3) C(4) 0.0 no 157_545 184_555 184_555
C(3) C(2) C(3) C(3) 69.0(12) no 184_555 157_545 .
C(3) C(2) C(3) C(3) -69.0(12) no 184_555 157_545 28_655
C(3) C(2) C(3) C(4) 0.0 no 184_555 157_545 157_545
C(2) C(3) C(3) C(2) 0.0(18) no . 157_545 .
C(2) C(3) C(3) C(3) 30(3) no . 157_545 28_655
C(2) C(3) C(3) C(4) 120(4) no . 157_545 157_545
C(2) C(3) C(3) C(2) 0.0(18) no . 184_555 .
C(2) C(3) C(3) C(3) -30(3) no . 184_555 28_655
C(2) C(3) C(3) C(4) -120(4) no . 184_555 184_555
C(2) C(3) C(4) N(1) 0.000(11) no . . .
C(2) C(3) C(4) C(4) -45.0(15) no . . 157_545
C(2) C(3) C(4) C(4) 45.0(15) no . . 184_555
C(3) C(3) C(3) C(2) 30.5(19) no 157_545 184_555 .
C(3) C(3) C(3) C(3) 0(3) no 157_545 184_555 28_655
C(3) C(3) C(3) C(4) -89(3) no 157_545 184_555 184_555
C(3) C(3) C(3) C(2) -30.5(19) no 184_555 157_545 .
C(3) C(3) C(3) C(3) 0(3) no 184_555 157_545 28_655
C(3) C(3) C(3) C(4) 89(3) no 184_555 157_545 157_545
C(3) C(3) C(4) N(1) 45(2) no 157_545 . .
C(3) C(3) C(4) C(4) -0(3) no 157_545 . 157_545
C(3) C(3) C(4) C(4) 90(3) no 157_545 . 184_555
C(4) C(3) C(3) C(2) -120(4) no . 157_545 .
C(4) C(3) C(3) C(3) -89(3) no . 157_545 28_655
C(4) C(3) C(3) C(4) 0(3) no . 157_545 157_545
C(3) C(3) C(4) N(1) -45(2) no 184_555 . .
C(3) C(3) C(4) C(4) -90(3) no 184_555 . 157_545
C(3) C(3) C(4) C(4) 0(3) no 184_555 . 184_555
C(4) C(3) C(3) C(2) 120(4) no . 184_555 .
C(4) C(3) C(3) C(3) 89(3) no . 184_555 28_655
C(4) C(3) C(3) C(4) 0(3) no . 184_555 184_555
N(1) C(4) C(4) N(1) 0.0(7) no . 157_545 .
N(1) C(4) C(4) C(3) -138(3) no . 157_545 157_545
N(1) C(4) C(4) C(4) -47.4(16) no . 157_545 28_655
N(1) C(4) C(4) N(1) 0.0(7) no . 184_555 .
N(1) C(4) C(4) C(3) 138(3) no . 184_555 184_555
N(1) C(4) C(4) C(4) 47.4(16) no . 184_555 28_655
C(3) C(4) C(4) N(1) 138(3) no . 157_545 .
C(3) C(4) C(4) C(3) 0(3) no . 157_545 157_545
C(3) C(4) C(4) C(4) 91(3) no . 157_545 28_655
C(3) C(4) C(4) N(1) -138(3) no . 184_555 .
C(3) C(4) C(4) C(3) 0(3) no . 184_555 184_555
C(3) C(4) C(4) C(4) -91(3) no . 184_555 28_655
C(4) C(4) C(4) N(1) -47.4(19) no 157_545 184_555 .
C(4) C(4) C(4) C(3) 91(3) no 157_545 184_555 184_555
C(4) C(4) C(4) C(4) 0(3) no 157_545 184_555 28_655
C(4) C(4) C(4) N(1) 47.4(19) no 184_555 157_545 .
C(4) C(4) C(4) C(3) -91(3) no 184_555 157_545 157_545
C(4) C(4) C(4) C(4) 0(3) no 184_555 157_545 28_655
